data_4124913
loop_
_publ_author_name
'Castilla, Ana M.'
'Ronson, Tanya K.'
'Nitschke, Jonathan R.'

_publ_section_title
;
 Sequence-Dependent Guest Release Triggered by Orthogonal Chemical
 Signals.
;
_journal_issue 7
_journal_name_full 'Journal of the American Chemical Society'
_journal_page_first 2342
_journal_page_last 2351
_journal_paper_doi 10.1021/jacs.5b13016
_journal_volume 138
_journal_year 2016
_chemical_formula_moiety 'C180 H144 N24 Zn4, 8(C2 F6 N O4 S2), 2(C2 H3 N)'
_chemical_formula_sum 'C200 H150 F48 N34 O32 S16 Zn4'
_chemical_formula_weight 5227.97
_chemical_name_systematic
;
 ?
;
_space_group_crystal_system triclinic
_space_group_IT_number 2
_space_group_name_Hall '-P 1'
_space_group_name_H-M_alt 'P -1'
_symmetry_space_group_name_Hall '-P 1'
_symmetry_space_group_name_H-M 'P -1'
_atom_sites_solution_hydrogens geom
_audit_creation_method SHELXL-2013
_cell_angle_alpha 79.78(3)
_cell_angle_beta 85.57(3)
_cell_angle_gamma 86.58(3)
_cell_formula_units_Z 4
_cell_length_a 24.768(5)
_cell_length_b 30.452(6)
_cell_length_c 33.974(7)
_cell_measurement_reflns_used 244894
_cell_measurement_temperature 180(2)
_cell_measurement_theta_max 24.41
_cell_measurement_theta_min 1.00
_cell_volume 25115(9)
_computing_cell_refinement 'HKL Scalepack (Otwinowski & Minor 1997)'
_computing_data_collection 'Collect (Nonius B.V. 1998)'
_computing_data_reduction
;
 HKL Denzo and Scalepack (Otwinowski & Minor 1997)
;
_computing_structure_refinement 'SHELXL-2013 (Sheldrick, 2013)'
_computing_structure_solution 'SUPERFLIP (Palatinus & Chapuis, 2007)'
_diffrn_ambient_temperature 180(2)
_diffrn_measured_fraction_theta_full 0.914
_diffrn_measured_fraction_theta_max 0.913
_diffrn_measurement_device_type 'Nonius Kappa CCD'
_diffrn_measurement_method 'Thin slice \w and \f scans'
_diffrn_radiation_source 'fine-focus sealed tube'
_diffrn_radiation_type MoK\a
_diffrn_radiation_wavelength 0.71073
_diffrn_reflns_av_R_equivalents 0.0723
_diffrn_reflns_av_unetI/netI 0.0920
_diffrn_reflns_laue_measured_fraction_full 0.914
_diffrn_reflns_laue_measured_fraction_max 0.913
_diffrn_reflns_limit_h_max 24
_diffrn_reflns_limit_h_min -24
_diffrn_reflns_limit_k_max 30
_diffrn_reflns_limit_k_min -30
_diffrn_reflns_limit_l_max 33
_diffrn_reflns_limit_l_min -33
_diffrn_reflns_number 111783
_diffrn_reflns_point_group_measured_fraction_full 0.914
_diffrn_reflns_point_group_measured_fraction_max 0.913
_diffrn_reflns_theta_full 20.800
_diffrn_reflns_theta_max 20.816
_diffrn_reflns_theta_min 1.391
_exptl_absorpt_coefficient_mu 0.614
_exptl_absorpt_correction_T_max 0.965
_exptl_absorpt_correction_T_min 0.812
_exptl_absorpt_correction_type multi-scan
_exptl_absorpt_process_details
;
multi-scan from symmetry-related measurements 
 Sortav (Blessing 1995)
;
_exptl_crystal_colour colourless
_exptl_crystal_density_diffrn 1.383
_exptl_crystal_description block
_exptl_crystal_F_000 10608
_exptl_crystal_size_max 0.250
_exptl_crystal_size_mid 0.210
_exptl_crystal_size_min 0.070
_refine_diff_density_max 1.756
_refine_diff_density_min -0.985
_refine_diff_density_rms 0.154
_refine_ls_extinction_method none
_refine_ls_goodness_of_fit_ref 1.162
_refine_ls_hydrogen_treatment constr
_refine_ls_matrix_type full
_refine_ls_number_parameters 4890
_refine_ls_number_reflns 48050
_refine_ls_number_restraints 4137
_refine_ls_restrained_S_all 1.129
_refine_ls_R_factor_all 0.1576
_refine_ls_R_factor_gt 0.1183
_refine_ls_shift/su_max 0.001
_refine_ls_shift/su_mean 0.000
_refine_ls_structure_factor_coef Fsqd
_refine_ls_weighting_details
;
 w=1/[\s^2^(Fo^2^)+(0.2000P)^2^+60.0000P]
 where P=(Fo^2^+2Fc^2^)/3
;
_refine_ls_weighting_scheme calc
_refine_ls_wR_factor_gt 0.3162
_refine_ls_wR_factor_ref 0.3440
_reflns_Friedel_coverage 0.000
_reflns_number_gt 30702
_reflns_number_total 48050
_reflns_threshold_expression 'I > 2\s(I)'
_cod_data_source_file ja5b13016_si_002.cif
_cod_data_source_block jn1307_sq_d
_cod_depositor_comments 'Adding full bibliography for 4124912--4124914.cif.'
_cod_original_cell_volume 25116(9)
_cod_database_code 4124913
_shelx_space_group_comment
;
The symmetry employed for this shelxl refinement is uniquely defined
by the following loop, which should always be used as a source of
symmetry information in preference to the above space-group names.
They are only intended as comments.
;
_shelx_estimated_absorpt_t_min 0.862
_shelx_estimated_absorpt_t_max 0.958
_shelxl_version_number 2013-2

loop_
_space_group_symop_operation_xyz
'x, y, z'
'-x, -y, -z'

loop_
_atom_site_label
_atom_site_type_symbol
_atom_site_fract_x
_atom_site_fract_y
_atom_site_fract_z
_atom_site_U_iso_or_equiv
_atom_site_adp_type
_atom_site_occupancy
_atom_site_site_symmetry_order
_atom_site_calc_flag
_atom_site_refinement_flags_posn
_atom_site_refinement_flags_adp
_atom_site_refinement_flags_occupancy
_atom_site_disorder_assembly
_atom_site_disorder_group
Zn1 Zn 0.77282(5) 0.95750(4) 0.22119(4) 0.0351(3) Uani 1 1 d . . . . .
Zn2 Zn 1.06756(5) 1.21866(4) 0.04273(4) 0.0394(4) Uani 1 1 d . . . . .
Zn3 Zn 1.23082(5) 0.90001(4) 0.24031(4) 0.0449(4) Uani 1 1 d . . . . .
Zn4 Zn 1.00137(6) 1.17861(4) 0.38788(4) 0.0474(4) Uani 1 1 d . . . . .
Zn5 Zn 0.27269(5) 0.53155(5) 0.23994(4) 0.0504(4) Uani 1 1 d . . . . .
Zn6 Zn 0.41492(5) 0.25206(4) 0.47916(4) 0.0378(4) Uani 1 1 d . . . . .
Zn7 Zn 0.72405(5) 0.49069(4) 0.30262(4) 0.0398(4) Uani 1 1 d . . . . .
Zn8 Zn 0.53009(5) 0.24311(4) 0.13779(4) 0.0437(4) Uani 1 1 d . . . . .
N1 N 0.7740(4) 0.8855(3) 0.2395(3) 0.038(2) Uani 1 1 d . U . . .
N2 N 0.8543(3) 0.9351(3) 0.1981(2) 0.033(2) Uani 1 1 d . U . . .
N3 N 1.2049(4) 0.9324(3) 0.1830(3) 0.043(2) Uani 1 1 d . U . . .
N4 N 1.3069(4) 0.9085(3) 0.2021(3) 0.056(3) Uani 1 1 d . U . . .
N5 N 1.0251(3) 1.1558(3) 0.0484(2) 0.0327(19) Uani 1 1 d . U . . .
N6 N 1.0002(4) 1.2386(3) 0.0057(3) 0.038(2) Uani 1 1 d . U . . .
N7 N 0.7454(3) 0.9576(3) 0.1617(3) 0.036(2) Uani 1 1 d . U . . .
N8 N 0.7930(3) 1.0234(3) 0.1884(3) 0.0315(19) Uani 1 1 d . U . . .
N9 N 0.9327(4) 1.1667(3) 0.3538(3) 0.040(2) Uani 1 1 d . U . . .
N10 N 0.9365(4) 1.1632(3) 0.4337(3) 0.047(2) Uani 1 1 d . U . . .
N11 N 1.0189(3) 1.2332(3) 0.0972(2) 0.031(2) Uani 1 1 d . U . . .
N12 N 1.0878(4) 1.2863(3) 0.0464(3) 0.040(2) Uani 1 1 d . U . . .
N13 N 0.7027(3) 0.9827(3) 0.2532(3) 0.036(2) Uani 1 1 d . U . . .
N14 N 0.8049(3) 0.9706(3) 0.2751(2) 0.032(2) Uani 1 1 d . U . . .
N15 N 1.1457(3) 0.8897(3) 0.2648(3) 0.035(2) Uani 1 1 d . U . . .
N16 N 1.2147(4) 0.8331(3) 0.2307(3) 0.049(2) Uani 1 1 d . U . . .
N17 N 1.0291(3) 1.1077(3) 0.3894(2) 0.035(2) Uani 1 1 d . U . . .
N18 N 1.0687(4) 1.1688(3) 0.4285(3) 0.043(2) Uani 1 1 d . U . . .
N19 N 1.2576(4) 0.8800(3) 0.3002(3) 0.049(2) Uani 1 1 d . U . . .
N20 N 1.2276(3) 0.9631(3) 0.2627(3) 0.036(2) Uani 1 1 d . U . . .
N21 N 1.1312(4) 1.1853(3) 0.0801(3) 0.043(2) Uani 1 1 d . U . . .
N22 N 1.1311(4) 1.2030(3) -0.0014(3) 0.040(2) Uani 1 1 d . U . . .
N23 N 1.0525(4) 1.1972(3) 0.3328(3) 0.041(2) Uani 1 1 d . U . . .
N24 N 0.9928(4) 1.2510(3) 0.3770(3) 0.055(3) Uani 1 1 d . U . . .
N25 N 0.2844(4) 0.5986(3) 0.2515(3) 0.056(3) Uani 1 1 d . U . . .
N26 N 0.3601(4) 0.5413(3) 0.2237(3) 0.050(2) Uani 1 1 d . U . . .
N27 N 0.5026(4) 0.3127(3) 0.1264(3) 0.051(2) Uani 1 1 d . U . . .
N28 N 0.4708(4) 0.2463(4) 0.0918(3) 0.061(3) Uani 1 1 d . U . . .
N29 N 0.7014(4) 0.4659(3) 0.2502(3) 0.038(2) Uani 1 1 d . U . . .
N30 N 0.8001(3) 0.4654(3) 0.2777(3) 0.042(2) Uani 1 1 d . U . . .
N31 N 0.2530(4) 0.5458(3) 0.1781(3) 0.050(2) Uani 1 1 d . U . . .
N32 N 0.2792(3) 0.4662(3) 0.2231(3) 0.042(2) Uani 1 1 d . U . . .
N33 N 0.3574(4) 0.2772(3) 0.4322(3) 0.037(2) Uani 1 1 d . U . . .
N34 N 0.3422(4) 0.2761(3) 0.5124(3) 0.040(2) Uani 1 1 d . U . . .
N35 N 0.4735(4) 0.2270(3) 0.1902(3) 0.039(2) Uani 1 1 d . U . . .
N36 N 0.5386(4) 0.1713(3) 0.1531(3) 0.046(2) Uani 1 1 d . U . . .
N37 N 0.6025(4) 0.2550(3) 0.0995(3) 0.057(3) Uani 1 1 d . U . . .
N38 N 0.5912(4) 0.2565(3) 0.1795(3) 0.041(2) Uani 1 1 d . U . . .
N39 N 0.4685(3) 0.2264(3) 0.4317(3) 0.036(2) Uani 1 1 d . U . . .
N40 N 0.3856(3) 0.1872(3) 0.4793(3) 0.036(2) Uani 1 1 d . U . . .
N41 N 0.7046(3) 0.4227(3) 0.3364(3) 0.037(2) Uani 1 1 d . U . . .
N42 N 0.7553(4) 0.4890(3) 0.3610(3) 0.040(2) Uani 1 1 d . U . . .
N43 N 0.7247(4) 0.5602(3) 0.2710(3) 0.042(2) Uani 1 1 d . U . . .
N44 N 0.6433(3) 0.5169(3) 0.3162(3) 0.037(2) Uani 1 1 d . U . . .
N45 N 0.4568(3) 0.3129(3) 0.4732(3) 0.037(2) Uani 1 1 d . U . . .
N46 N 0.4737(4) 0.2358(3) 0.5244(3) 0.042(2) Uani 1 1 d . U . . .
N47 N 0.2946(4) 0.5077(3) 0.3017(3) 0.042(2) Uani 1 1 d . U . . .
N48 N 0.1957(3) 0.5261(3) 0.2735(3) 0.050(2) Uani 1 1 d . U . . .
C1 C 0.7317(5) 0.8597(4) 0.2591(4) 0.048(3) Uani 1 1 d . U . . .
C2 C 0.7153(6) 0.8226(5) 0.2452(5) 0.080(4) Uani 1 1 d . U . . .
H2 H 0.7319 0.8148 0.2210 0.095 Uiso 1 1 calc R U . . .
C3 C 0.6743(6) 0.7968(5) 0.2668(5) 0.086(5) Uani 1 1 d . U . . .
H3 H 0.6653 0.7704 0.2579 0.104 Uiso 1 1 calc R U . . .
C4 C 0.6470(5) 0.8079(4) 0.2998(4) 0.059(3) Uani 1 1 d . U . . .
C5 C 0.6621(5) 0.8464(4) 0.3132(4) 0.056(3) Uani 1 1 d . U . . .
H5 H 0.6436 0.8551 0.3363 0.067 Uiso 1 1 calc R U . . .
C6 C 0.7032(5) 0.8712(4) 0.2932(4) 0.053(3) Uani 1 1 d . U . . .
H6 H 0.7127 0.8970 0.3028 0.063 Uiso 1 1 calc R U . . .
C7 C 0.6039(6) 0.7800(5) 0.3224(5) 0.077(4) Uani 1 1 d . U . . .
H7A H 0.6129 0.7711 0.3503 0.115 Uiso 1 1 calc R U . . .
H7B H 0.6013 0.7533 0.3104 0.115 Uiso 1 1 calc R U . . .
H7C H 0.5692 0.7972 0.3213 0.115 Uiso 1 1 calc R U . . .
C8 C 0.8180(5) 0.8658(4) 0.2291(3) 0.044(3) Uani 1 1 d . U . . .
H8 H 0.8221 0.8342 0.2359 0.053 Uiso 1 1 calc R U . . .
C9 C 0.8630(4) 0.8911(4) 0.2067(3) 0.042(3) Uani 1 1 d . U . . .
C10 C 0.9117(4) 0.8698(4) 0.1970(4) 0.050(3) Uani 1 1 d . U . . .
H10 H 0.9172 0.8384 0.2048 0.060 Uiso 1 1 calc R U . . .
C11 C 0.9523(5) 0.8950(4) 0.1759(4) 0.049(3) Uani 1 1 d . U . . .
H11 H 0.9853 0.8806 0.1676 0.058 Uiso 1 1 calc R U . . .
C12 C 0.9453(4) 0.9411(3) 0.1666(3) 0.037(2) Uani 1 1 d . U . . .
C13 C 0.8941(4) 0.9594(3) 0.1790(3) 0.033(2) Uani 1 1 d . U . . .
H13 H 0.8880 0.9909 0.1734 0.039 Uiso 1 1 calc R U . . .
C14 C 0.9877(4) 0.9695(4) 0.1452(3) 0.039(2) Uani 1 1 d . U . . .
C15 C 0.9745(4) 1.0100(3) 0.1200(3) 0.038(2) Uani 1 1 d . U . . .
H15 H 0.9376 1.0193 0.1169 0.045 Uiso 1 1 calc R U . . .
C16 C 1.0160(4) 1.0368(4) 0.0991(3) 0.037(2) Uani 1 1 d . U . . .
C17 C 1.0706(4) 1.0224(4) 0.1045(3) 0.038(2) Uani 1 1 d . U . . .
H17 H 1.0991 1.0398 0.0908 0.046 Uiso 1 1 calc R U . . .
C18 C 1.0823(4) 0.9827(4) 0.1299(3) 0.038(2) Uani 1 1 d . U . . .
C19 C 1.0414(4) 0.9569(4) 0.1502(3) 0.039(3) Uani 1 1 d . U . . .
H19 H 1.0505 0.9300 0.1677 0.047 Uiso 1 1 calc R U . . .
C20 C 1.1543(4) 0.9472(4) 0.1734(4) 0.042(3) Uani 1 1 d . U . . .
H20 H 1.1261 0.9424 0.1941 0.050 Uiso 1 1 calc R U . . .
C21 C 1.1400(4) 0.9684(4) 0.1364(4) 0.047(3) Uani 1 1 d . U . . .
C22 C 1.1812(5) 0.9718(6) 0.1055(4) 0.085(5) Uani 1 1 d . U . . .
H22 H 1.1733 0.9833 0.0786 0.102 Uiso 1 1 calc R U . . .
C23 C 1.2341(6) 0.9579(6) 0.1152(5) 0.104(6) Uani 1 1 d . U . . .
H23 H 1.2633 0.9618 0.0952 0.124 Uiso 1 1 calc R U . . .
C24 C 1.2429(5) 0.9390(5) 0.1535(4) 0.069(4) Uani 1 1 d . U . . .
C25 C 1.2981(5) 0.9233(5) 0.1676(5) 0.077(4) Uani 1 1 d . U . . .
H25 H 1.3279 0.9251 0.1481 0.093 Uiso 1 1 calc R U . . .
C26 C 1.3617(5) 0.8962(4) 0.2115(5) 0.063(3) Uani 1 1 d . U . . .
C27 C 1.3961(6) 0.8764(6) 0.1860(5) 0.094(5) Uani 1 1 d . U . . .
H27 H 1.3850 0.8711 0.1612 0.113 Uiso 1 1 calc R U . . .
C28 C 1.4495(6) 0.8641(6) 0.1979(6) 0.105(5) Uani 1 1 d . U . . .
H28 H 1.4735 0.8494 0.1807 0.126 Uiso 1 1 calc R U . . .
C29 C 1.4686(6) 0.8718(5) 0.2327(6) 0.087(4) Uani 1 1 d . U . . .
C30 C 1.4320(5) 0.8904(5) 0.2572(5) 0.076(4) Uani 1 1 d . U . . .
H30 H 1.4428 0.8948 0.2824 0.091 Uiso 1 1 calc R U . . .
C31 C 1.3776(5) 0.9036(4) 0.2470(5) 0.064(3) Uani 1 1 d . U . . .
H31 H 1.3533 0.9174 0.2646 0.077 Uiso 1 1 calc R U . . .
C32 C 1.5259(6) 0.8604(6) 0.2418(6) 0.105(5) Uani 1 1 d . U . . .
H32A H 1.5387 0.8337 0.2308 0.157 Uiso 1 1 calc R U . . .
H32B H 1.5286 0.8546 0.2709 0.157 Uiso 1 1 calc R U . . .
H32C H 1.5483 0.8854 0.2297 0.157 Uiso 1 1 calc R U . . .
C33 C 1.0362(4) 1.1164(4) 0.0695(3) 0.034(2) Uani 1 1 d . U . . .
H33 H 1.0692 1.1117 0.0823 0.041 Uiso 1 1 calc R U . . .
C34 C 1.0012(4) 1.0803(3) 0.0740(3) 0.038(2) Uani 1 1 d . U . . .
C35 C 0.9530(4) 1.0872(4) 0.0549(3) 0.043(3) Uani 1 1 d . U . . .
H35 H 0.9289 1.0637 0.0565 0.051 Uiso 1 1 calc R U . . .
C36 C 0.9410(4) 1.1294(4) 0.0333(3) 0.041(3) Uani 1 1 d . U . . .
H36 H 0.9079 1.1352 0.0204 0.049 Uiso 1 1 calc R U . . .
C37 C 0.9767(4) 1.1629(4) 0.0304(3) 0.038(2) Uani 1 1 d . U . . .
C38 C 0.9653(5) 1.2081(4) 0.0079(3) 0.039(3) Uani 1 1 d . U . . .
H38 H 0.9323 1.2149 -0.0049 0.047 Uiso 1 1 calc R U . . .
C39 C 0.9863(5) 1.2818(4) -0.0158(3) 0.042(3) Uani 1 1 d . U . . .
C40 C 0.9416(6) 1.3057(5) -0.0061(4) 0.079(4) Uani 1 1 d . U . . .
H40 H 0.9176 1.2930 0.0155 0.095 Uiso 1 1 calc R U . . .
C41 C 0.9292(6) 1.3480(5) -0.0262(5) 0.091(4) Uani 1 1 d . U . . .
H41 H 0.8968 1.3635 -0.0184 0.109 Uiso 1 1 calc R U . . .
C42 C 0.9613(6) 1.3671(5) -0.0559(5) 0.080(4) Uani 1 1 d . U . . .
C43 C 1.0060(7) 1.3448(5) -0.0666(4) 0.086(5) Uani 1 1 d . U . . .
H43 H 1.0280 1.3580 -0.0892 0.104 Uiso 1 1 calc R U . . .
C44 C 1.0228(6) 1.3020(4) -0.0458(4) 0.076(4) Uani 1 1 d . U . . .
H44 H 1.0569 1.2880 -0.0521 0.091 Uiso 1 1 calc R U . . .
C45 C 0.9471(7) 1.4138(5) -0.0813(6) 0.113(6) Uani 1 1 d . U . . .
H45A H 0.9076 1.4185 -0.0815 0.169 Uiso 1 1 calc R U . . .
H45B H 0.9627 1.4148 -0.1089 0.169 Uiso 1 1 calc R U . . .
H45C H 0.9620 1.4372 -0.0696 0.169 Uiso 1 1 calc R U . . .
C46 C 0.7230(5) 0.9205(4) 0.1494(3) 0.044(3) Uani 1 1 d . U . . .
C47 C 0.7510(7) 0.8985(5) 0.1213(4) 0.084(5) Uani 1 1 d . U . . .
H47 H 0.7855 0.9083 0.1102 0.100 Uiso 1 1 calc R U . . .
C48 C 0.7304(8) 0.8636(5) 0.1094(5) 0.102(5) Uani 1 1 d . U . . .
H48 H 0.7518 0.8479 0.0914 0.123 Uiso 1 1 calc R U . . .
C49 C 0.6801(9) 0.8502(6) 0.1222(6) 0.117(6) Uani 1 1 d . U . . .
C50 C 0.6535(7) 0.8702(6) 0.1534(6) 0.111(6) Uani 1 1 d . U . . .
H50 H 0.6195 0.8599 0.1652 0.133 Uiso 1 1 calc R U . . .
C51 C 0.6765(6) 0.9041(5) 0.1667(5) 0.077(4) Uani 1 1 d . U . . .
H51 H 0.6591 0.9162 0.1886 0.092 Uiso 1 1 calc R U . . .
C52 C 0.6528(11) 0.8133(7) 0.1063(7) 0.168(10) Uani 1 1 d . U . . .
H52A H 0.6149 0.8225 0.1018 0.252 Uiso 1 1 calc R U . . .
H52B H 0.6544 0.7856 0.1261 0.252 Uiso 1 1 calc R U . . .
H52C H 0.6719 0.8082 0.0810 0.252 Uiso 1 1 calc R U . . .
C53 C 0.7631(4) 0.9889(4) 0.1368(4) 0.041(3) Uani 1 1 d . U . . .
H53 H 0.7611 0.9884 0.1091 0.050 Uiso 1 1 calc R U . . .
C54 C 0.7876(4) 1.0275(3) 0.1490(3) 0.037(2) Uani 1 1 d . U . . .
C55 C 0.8050(5) 1.0638(4) 0.1227(3) 0.043(3) Uani 1 1 d . U . . .
H55 H 0.8001 1.0666 0.0948 0.052 Uiso 1 1 calc R U . . .
C56 C 0.8300(4) 1.0969(4) 0.1374(3) 0.042(3) Uani 1 1 d . U . . .
H56 H 0.8425 1.1223 0.1193 0.050 Uiso 1 1 calc R U . . .
C57 C 0.8367(4) 1.0932(3) 0.1774(3) 0.033(2) Uani 1 1 d . U . . .
C58 C 0.8171(4) 1.0547(3) 0.2020(3) 0.033(2) Uani 1 1 d . U . . .
H58 H 0.8214 1.0509 0.2300 0.040 Uiso 1 1 calc R U . . .
C59 C 0.8664(4) 1.1256(3) 0.1949(3) 0.034(2) Uani 1 1 d . U . . .
C60 C 0.8994(4) 1.1555(3) 0.1702(3) 0.036(2) Uani 1 1 d . U . . .
H60 H 0.9030 1.1549 0.1423 0.043 Uiso 1 1 calc R U . . .
C61 C 0.9274(4) 1.1864(3) 0.1852(3) 0.035(2) Uani 1 1 d . U . . .
C62 C 0.9222(4) 1.1865(3) 0.2268(3) 0.037(3) Uani 1 1 d . U . . .
H62 H 0.9403 1.2080 0.2374 0.044 Uiso 1 1 calc R U . . .
C63 C 0.8911(4) 1.1557(3) 0.2527(3) 0.032(2) Uani 1 1 d . U . . .
C64 C 0.8629(4) 1.1252(3) 0.2370(3) 0.030(2) Uani 1 1 d . U . . .
H64 H 0.8413 1.1042 0.2545 0.036 Uiso 1 1 calc R U . . .
C65 C 0.9321(5) 1.1680(3) 0.3146(3) 0.038(2) Uani 1 1 d . U . . .
H65 H 0.9628 1.1787 0.2979 0.046 Uiso 1 1 calc R U . . .
C66 C 0.8879(4) 1.1543(3) 0.2967(3) 0.036(2) Uani 1 1 d . U . . .
C67 C 0.8453(5) 1.1381(4) 0.3230(3) 0.050(3) Uani 1 1 d . U . . .
H67 H 0.8143 1.1286 0.3126 0.060 Uiso 1 1 calc R U . . .
C68 C 0.8466(5) 1.1354(4) 0.3632(3) 0.048(3) Uani 1 1 d . U . . .
H68 H 0.8179 1.1229 0.3812 0.057 Uiso 1 1 calc R U . . .
C69 C 0.8901(5) 1.1513(4) 0.3768(3) 0.046(3) Uani 1 1 d . U . . .
C70 C 0.8949(6) 1.1490(4) 0.4223(4) 0.052(3) Uani 1 1 d . U . . .
H70 H 0.8669 1.1372 0.4412 0.062 Uiso 1 1 calc R U . . .
C71 C 0.9467(5) 1.1629(3) 0.47416(19) 0.039(5) Uiso 0.648(13) 1 d G U P A 1
C72 C 0.9492(5) 1.1216(3) 0.4996(2) 0.045(5) Uiso 0.648(13) 1 d G U P A 1
H72 H 0.9471 1.0949 0.4891 0.054 Uiso 0.648(13) 1 calc R U P A 1
C73 C 0.9549(4) 1.1194(3) 0.5405(2) 0.057(5) Uiso 0.648(13) 1 d G U P A 1
H73 H 0.9565 1.0910 0.5576 0.069 Uiso 0.648(13) 1 calc R U P A 1
C74 C 0.9582(4) 1.1582(3) 0.5568(2) 0.073(6) Uiso 0.648(13) 1 d G U P A 1
C75 C 0.9554(5) 1.1995(3) 0.5309(3) 0.085(7) Uiso 0.648(13) 1 d G U P A 1
H75 H 0.9574 1.2263 0.5413 0.102 Uiso 0.648(13) 1 calc R U P A 1
C76 C 0.9498(5) 1.2019(3) 0.4900(2) 0.069(6) Uiso 0.648(13) 1 d G U P A 1
H76 H 0.9480 1.2302 0.4729 0.083 Uiso 0.648(13) 1 calc R U P A 1
C77 C 0.9656(7) 1.1557(5) 0.6008(2) 0.091(8) Uiso 0.648(13) 1 d G U P A 1
H77A H 1.0019 1.1428 0.6068 0.136 Uiso 0.648(13) 1 calc R U P A 1
H77B H 0.9382 1.1368 0.6167 0.136 Uiso 0.648(13) 1 calc R U P A 1
H77C H 0.9616 1.1858 0.6075 0.136 Uiso 0.648(13) 1 calc R U P A 1
C671 C 0.9282(4) 1.1603(3) 0.4776(2) 0.045(9) Uiso 0.352(13) 1 d G U P A 2
C676 C 0.8948(5) 1.1926(4) 0.4932(3) 0.076(11) Uiso 0.352(13) 1 d G U P A 2
H676 H 0.8708 1.2115 0.4765 0.091 Uiso 0.352(13) 1 calc R U P A 2
C675 C 0.8967(5) 1.1972(4) 0.5332(3) 0.072(11) Uiso 0.352(13) 1 d G U P A 2
H675 H 0.8739 1.2193 0.5435 0.086 Uiso 0.352(13) 1 calc R U P A 2
C674 C 0.9318(4) 1.1697(3) 0.5585(2) 0.067(10) Uiso 0.352(13) 1 d G U P A 2
C673 C 0.9651(3) 1.1375(3) 0.5424(2) 0.046(8) Uiso 0.352(13) 1 d G U P A 2
H673 H 0.9893 1.1186 0.5590 0.056 Uiso 0.352(13) 1 calc R U P A 2
C672 C 0.9634(4) 1.1328(3) 0.5024(2) 0.051(9) Uiso 0.352(13) 1 d G U P A 2
H672 H 0.9863 1.1108 0.4920 0.061 Uiso 0.352(13) 1 calc R U P A 2
C677 C 0.9328(7) 1.1740(5) 0.6020(2) 0.068(11) Uiso 0.352(13) 1 d G U P A 2
H67A H 0.9420 1.1447 0.6178 0.101 Uiso 0.352(13) 1 calc R U P A 2
H67B H 0.8970 1.1849 0.6116 0.101 Uiso 0.352(13) 1 calc R U P A 2
H67C H 0.9600 1.1951 0.6047 0.101 Uiso 0.352(13) 1 calc R U P A 2
C78 C 0.9876(4) 1.2064(3) 0.1232(3) 0.031(2) Uani 1 1 d . U . . .
H78 H 0.9817 1.1777 0.1174 0.037 Uiso 1 1 calc R U . . .
C79 C 0.9631(4) 1.2177(3) 0.1582(3) 0.035(2) Uani 1 1 d . U . . .
C80 C 0.9719(5) 1.2595(4) 0.1671(4) 0.055(3) Uani 1 1 d . U . . .
H80 H 0.9562 1.2685 0.1909 0.066 Uiso 1 1 calc R U . . .
C81 C 1.0053(6) 1.2882(4) 0.1390(4) 0.066(4) Uani 1 1 d . U . . .
H81 H 1.0120 1.3171 0.1438 0.079 Uiso 1 1 calc R U . . .
C82 C 1.0279(4) 1.2740(4) 0.1046(3) 0.041(3) Uani 1 1 d . U . . .
C83 C 1.0640(5) 1.3009(4) 0.0755(4) 0.048(3) Uani 1 1 d . U . . .
H83 H 1.0697 1.3306 0.0788 0.058 Uiso 1 1 calc R U . . .
C84 C 1.1196(5) 1.3175(4) 0.0181(4) 0.056(3) Uani 1 1 d . U . . .
C85 C 1.0990(7) 1.3600(5) 0.0033(4) 0.091(5) Uani 1 1 d . U . . .
H85 H 1.0640 1.3702 0.0123 0.109 Uiso 1 1 calc R U . . .
C86 C 1.1325(8) 1.3879(6) -0.0260(5) 0.104(5) Uani 1 1 d . U . . .
H86 H 1.1184 1.4163 -0.0383 0.125 Uiso 1 1 calc R U . . .
C87 C 1.1855(8) 1.3740(7) -0.0367(5) 0.097(5) Uani 1 1 d . U . . .
C88 C 1.2006(7) 1.3347(6) -0.0223(6) 0.103(5) Uani 1 1 d . U . . .
H88 H 1.2354 1.3242 -0.0316 0.123 Uiso 1 1 calc R U . . .
C89 C 1.1708(6) 1.3049(5) 0.0062(5) 0.092(5) Uani 1 1 d . U . . .
H89 H 1.1862 1.2764 0.0170 0.111 Uiso 1 1 calc R U . . .
C90 C 1.2194(9) 1.4062(8) -0.0667(6) 0.145(8) Uani 1 1 d . U . . .
H90A H 1.2500 1.4149 -0.0536 0.218 Uiso 1 1 calc R U . . .
H90B H 1.1969 1.4329 -0.0766 0.218 Uiso 1 1 calc R U . . .
H90C H 1.2332 1.3916 -0.0892 0.218 Uiso 1 1 calc R U . . .
C91 C 0.6495(4) 0.9879(3) 0.2396(3) 0.038(2) Uani 1 1 d . U . . .
C92 C 0.6069(5) 0.9672(4) 0.2628(4) 0.049(3) Uani 1 1 d . U . . .
H92 H 0.6116 0.9501 0.2887 0.059 Uiso 1 1 calc R U . . .
C93 C 0.5565(5) 0.9726(4) 0.2462(4) 0.058(3) Uani 1 1 d . U . . .
H93 H 0.5268 0.9584 0.2616 0.070 Uiso 1 1 calc R U . . .
C94 C 0.5471(5) 0.9971(4) 0.2093(4) 0.053(3) Uani 1 1 d . U . . .
C95 C 0.5906(5) 1.0166(4) 0.1879(4) 0.054(3) Uani 1 1 d . U . . .
H95 H 0.5854 1.0337 0.1621 0.065 Uiso 1 1 calc R U . . .
C96 C 0.6418(5) 1.0128(4) 0.2017(3) 0.046(3) Uani 1 1 d . U . . .
H96 H 0.6712 1.0268 0.1857 0.055 Uiso 1 1 calc R U . . .
C97 C 0.4918(5) 1.0027(6) 0.1928(4) 0.082(4) Uani 1 1 d . U . . .
H97A H 0.4716 0.9758 0.2028 0.123 Uiso 1 1 calc R U . . .
H97B H 0.4959 1.0074 0.1634 0.123 Uiso 1 1 calc R U . . .
H97C H 0.4721 1.0286 0.2014 0.123 Uiso 1 1 calc R U . . .
C98 C 0.7119(5) 0.9927(3) 0.2861(3) 0.040(3) Uani 1 1 d . U . . .
H98 H 0.6833 1.0041 0.3022 0.048 Uiso 1 1 calc R U . . .
C99 C 0.7669(4) 0.9868(3) 0.2998(3) 0.033(2) Uani 1 1 d . U . . .
C100 C 0.7813(5) 0.9983(4) 0.3353(3) 0.045(3) Uani 1 1 d . U . . .
H100 H 0.7545 1.0094 0.3530 0.054 Uiso 1 1 calc R U . . .
C101 C 0.8344(4) 0.9935(4) 0.3446(3) 0.041(3) Uani 1 1 d . U . . .
H101 H 0.8439 1.0009 0.3691 0.049 Uiso 1 1 calc R U . . .
C102 C 0.8741(4) 0.9782(3) 0.3192(3) 0.031(2) Uani 1 1 d . U . . .
C103 C 0.8566(4) 0.9662(3) 0.2848(3) 0.033(2) Uani 1 1 d . U . . .
H103 H 0.8828 0.9543 0.2671 0.040 Uiso 1 1 calc R U . . .
C104 C 0.9325(4) 0.9749(3) 0.3250(3) 0.033(2) Uani 1 1 d . U . . .
C105 C 0.9674(4) 0.9433(3) 0.3094(3) 0.033(2) Uani 1 1 d . U . . .
H105 H 0.9525 0.9226 0.2959 0.040 Uiso 1 1 calc R U . . .
C106 C 1.0225(4) 0.9414(3) 0.3131(3) 0.035(2) Uani 1 1 d . U . . .
C107 C 1.0435(4) 0.9706(3) 0.3341(3) 0.035(2) Uani 1 1 d . U . . .
H107 H 1.0813 0.9686 0.3375 0.042 Uiso 1 1 calc R U . . .
C108 C 1.0116(4) 1.0029(3) 0.3503(3) 0.033(2) Uani 1 1 d . U . . .
C109 C 0.9555(4) 1.0046(3) 0.3454(3) 0.037(2) Uani 1 1 d . U . . .
H109 H 0.9327 1.0264 0.3562 0.044 Uiso 1 1 calc R U . . .
C110 C 1.0107(4) 1.0783(3) 0.3701(3) 0.036(2) Uani 1 1 d . U . . .
H110 H 0.9806 1.0865 0.3542 0.043 Uiso 1 1 calc R U . . .
C111 C 1.0351(4) 1.0346(3) 0.3723(3) 0.035(2) Uani 1 1 d . U . . .
C112 C 1.0795(4) 1.0236(4) 0.3947(3) 0.041(3) Uani 1 1 d . U . . .
H112 H 1.0967 0.9946 0.3971 0.049 Uiso 1 1 calc R U . . .
C113 C 1.0984(4) 1.0554(3) 0.4132(3) 0.040(3) Uani 1 1 d . U . . .
H113 H 1.1300 1.0487 0.4278 0.047 Uiso 1 1 calc R U . . .
C114 C 1.0732(4) 1.0955(4) 0.4113(3) 0.035(2) Uani 1 1 d . U . . .
C115 C 1.0913(4) 1.1309(4) 0.4316(3) 0.039(3) Uani 1 1 d . U . . .
H115 H 1.1215 1.1243 0.4476 0.047 Uiso 1 1 calc R U . . .
C116 C 1.0870(3) 1.1977(3) 0.4536(2) 0.046(7) Uiso 0.666(11) 1 d G U P B 1
C117 C 1.0978(4) 1.2418(3) 0.43696(19) 0.042(5) Uiso 0.666(11) 1 d G U P B 1
H117 H 1.0944 1.2522 0.4092 0.051 Uiso 0.666(11) 1 calc R U P B 1
C118 C 1.1135(4) 1.2708(2) 0.4611(3) 0.056(5) Uiso 0.666(11) 1 d G U P B 1
H118 H 1.1208 1.3008 0.4494 0.067 Uiso 0.666(11) 1 calc R U P B 1
C119 C 1.1187(3) 1.2564(3) 0.5022(2) 0.059(6) Uiso 0.666(11) 1 d G U P B 1
C120 C 1.1079(4) 1.2120(3) 0.5185(2) 0.059(5) Uiso 0.666(11) 1 d G U P B 1
H120 H 1.1114 1.2015 0.5463 0.070 Uiso 0.666(11) 1 calc R U P B 1
C121 C 1.0922(4) 1.1828(2) 0.4945(3) 0.075(6) Uiso 0.666(11) 1 d G U P B 1
H121 H 1.0850 1.1528 0.5061 0.090 Uiso 0.666(11) 1 calc R U P B 1
C122 C 1.1344(5) 1.2881(4) 0.5284(4) 0.065(6) Uiso 0.666(11) 1 d G U P B 1
H12A H 1.1577 1.2721 0.5488 0.097 Uiso 0.666(11) 1 calc R U P B 1
H12B H 1.1017 1.3003 0.5415 0.097 Uiso 0.666(11) 1 calc R U P B 1
H12C H 1.1541 1.3126 0.5118 0.097 Uiso 0.666(11) 1 calc R U P B 1
C616 C 1.0829(3) 1.2004(3) 0.4515(2) 0.046(12) Uiso 0.334(11) 1 d G U P B 2
C617 C 1.1370(3) 1.2020(3) 0.4598(3) 0.063(10) Uiso 0.334(11) 1 d G U P B 2
H617 H 1.1647 1.1867 0.4458 0.076 Uiso 0.334(11) 1 calc R U P B 2
C618 C 1.1506(3) 1.2262(3) 0.4886(3) 0.069(10) Uiso 0.334(11) 1 d G U P B 2
H618 H 1.1875 1.2271 0.4941 0.083 Uiso 0.334(11) 1 calc R U P B 2
C619 C 1.1106(3) 1.2492(3) 0.5097(2) 0.045(10) Uiso 0.334(11) 1 d G U P B 2
C620 C 1.0565(3) 1.2471(3) 0.5010(3) 0.074(11) Uiso 0.334(11) 1 d G U P B 2
H620 H 1.0288 1.2624 0.5150 0.089 Uiso 0.334(11) 1 calc R U P B 2
C621 C 1.0427(3) 1.2230(4) 0.4722(3) 0.055(9) Uiso 0.334(11) 1 d G U P B 2
H621 H 1.0058 1.2220 0.4667 0.066 Uiso 0.334(11) 1 calc R U P B 2
C622 C 1.1256(5) 1.2761(4) 0.5401(3) 0.053(11) Uiso 0.334(11) 1 d G U P B 2
H62A H 1.0926 1.2894 0.5519 0.079 Uiso 0.334(11) 1 calc R U P B 2
H62B H 1.1491 1.2999 0.5269 0.079 Uiso 0.334(11) 1 calc R U P B 2
H62C H 1.1447 1.2566 0.5612 0.079 Uiso 0.334(11) 1 calc R U P B 2
C123 C 1.1121(4) 0.9170(4) 0.2830(3) 0.037(3) Uani 1 1 d . U . . .
H123 H 1.1251 0.9443 0.2873 0.045 Uiso 1 1 calc R U . . .
C124 C 1.0588(4) 0.9070(3) 0.2958(3) 0.035(2) Uani 1 1 d . U . . .
C125 C 1.0412(5) 0.8669(4) 0.2904(4) 0.052(3) Uani 1 1 d . U . . .
H125 H 1.0052 0.8588 0.2989 0.063 Uiso 1 1 calc R U . . .
C126 C 1.0765(5) 0.8384(4) 0.2725(4) 0.049(3) Uani 1 1 d . U . . .
H126 H 1.0646 0.8104 0.2688 0.059 Uiso 1 1 calc R U . . .
C127 C 1.1278(5) 0.8496(4) 0.2603(3) 0.039(3) Uani 1 1 d . U . . .
C128 C 1.1684(5) 0.8207(4) 0.2422(3) 0.042(3) Uani 1 1 d . U . . .
H128 H 1.1589 0.7917 0.2392 0.050 Uiso 1 1 calc R U . . .
C129 C 1.2539(5) 0.8013(4) 0.2154(4) 0.050(3) Uani 1 1 d . U . . .
C130 C 1.2665(7) 0.7618(5) 0.2382(5) 0.111(6) Uani 1 1 d . U . . .
H130 H 1.2474 0.7533 0.2635 0.133 Uiso 1 1 calc R U . . .
C131 C 1.3067(7) 0.7338(5) 0.2253(5) 0.098(5) Uani 1 1 d . U . . .
H131 H 1.3167 0.7076 0.2434 0.118 Uiso 1 1 calc R U . . .
C132 C 1.3318(6) 0.7408(5) 0.1902(5) 0.076(4) Uani 1 1 d . U . . .
C133 C 1.3198(7) 0.7801(6) 0.1663(5) 0.097(5) Uani 1 1 d . U . . .
H133 H 1.3381 0.7867 0.1404 0.117 Uiso 1 1 calc R U . . .
C134 C 1.2807(7) 0.8119(6) 0.1786(5) 0.105(6) Uani 1 1 d . U . . .
H134 H 1.2735 0.8397 0.1618 0.126 Uiso 1 1 calc R U . . .
C135 C 1.3763(6) 0.7084(5) 0.1778(4) 0.083(5) Uani 1 1 d . U . . .
H13A H 1.3985 0.6974 0.2005 0.125 Uiso 1 1 calc R U . . .
H13B H 1.3991 0.7237 0.1553 0.125 Uiso 1 1 calc R U . . .
H13C H 1.3599 0.6832 0.1696 0.125 Uiso 1 1 calc R U . . .
C136 C 1.2678(6) 0.8351(4) 0.3214(5) 0.068(4) Uani 1 1 d . U . . .
C137 C 1.2317(7) 0.8162(5) 0.3476(5) 0.100(5) Uani 1 1 d . U . . .
H137 H 1.1979 0.8312 0.3528 0.120 Uiso 1 1 calc R U . . .
C138 C 1.2438(9) 0.7737(6) 0.3677(6) 0.126(6) Uani 1 1 d . U . . .
H138 H 1.2179 0.7608 0.3880 0.152 Uiso 1 1 calc R U . . .
C139 C 1.2888(9) 0.7494(6) 0.3610(7) 0.115(6) Uani 1 1 d . U . . .
C140 C 1.3215(9) 0.7679(7) 0.3276(8) 0.156(8) Uani 1 1 d . U . . .
H140 H 1.3507 0.7507 0.3172 0.187 Uiso 1 1 calc R U . . .
C141 C 1.3110(7) 0.8099(6) 0.3105(7) 0.141(8) Uani 1 1 d . U . . .
H141 H 1.3355 0.8230 0.2893 0.169 Uiso 1 1 calc R U . . .
C142 C 1.2964(11) 0.7002(6) 0.3831(7) 0.162(9) Uani 1 1 d . U . . .
H14A H 1.2631 0.6914 0.3994 0.242 Uiso 1 1 calc R U . . .
H14B H 1.3266 0.6979 0.4005 0.242 Uiso 1 1 calc R U . . .
H14C H 1.3041 0.6804 0.3633 0.242 Uiso 1 1 calc R U . . .
C143 C 1.2561(4) 0.9111(4) 0.3210(4) 0.048(3) Uani 1 1 d . U . . .
H143 H 1.2644 0.9051 0.3483 0.057 Uiso 1 1 calc R U . . .
C144 C 1.2407(4) 0.9578(4) 0.3007(4) 0.040(3) Uani 1 1 d . U . . .
C145 C 1.2372(5) 0.9928(4) 0.3225(4) 0.046(3) Uani 1 1 d . U . . .
H145 H 1.2468 0.9879 0.3495 0.055 Uiso 1 1 calc R U . . .
C146 C 1.2202(5) 1.0326(4) 0.3048(3) 0.044(3) Uani 1 1 d . U . . .
H146 H 1.2193 1.0570 0.3189 0.053 Uiso 1 1 calc R U . . .
C147 C 1.2036(4) 1.0399(3) 0.2658(3) 0.036(2) Uani 1 1 d . U . . .
C148 C 1.2105(4) 1.0024(4) 0.2460(3) 0.038(3) Uani 1 1 d . U . . .
H148 H 1.2021 1.0064 0.2188 0.046 Uiso 1 1 calc R U . . .
C149 C 1.1807(4) 1.0840(3) 0.2444(3) 0.036(2) Uani 1 1 d . U . . .
C150 C 1.1549(4) 1.1134(4) 0.2669(3) 0.041(3) Uani 1 1 d . U . . .
H150 H 1.1522 1.1054 0.2953 0.049 Uiso 1 1 calc R U . . .
C151 C 1.1327(4) 1.1546(4) 0.2491(3) 0.039(3) Uani 1 1 d . U . . .
C152 C 1.1383(4) 1.1658(4) 0.2081(3) 0.043(3) Uani 1 1 d . U . . .
H152 H 1.1232 1.1936 0.1954 0.052 Uiso 1 1 calc R U . . .
C153 C 1.1654(4) 1.1373(4) 0.1844(3) 0.039(2) Uani 1 1 d . U . . .
C154 C 1.1871(5) 1.0957(4) 0.2034(3) 0.044(3) Uani 1 1 d . U . . .
H154 H 1.2062 1.0760 0.1880 0.052 Uiso 1 1 calc R U . . .
C155 C 1.1294(5) 1.1736(4) 0.1204(3) 0.044(3) Uani 1 1 d . U . . .
H155 H 1.0985 1.1826 0.1359 0.052 Uiso 1 1 calc R U . . .
C156 C 1.1716(5) 1.1489(4) 0.1397(3) 0.044(3) Uani 1 1 d . U . . .
C157 C 1.2151(5) 1.1363(4) 0.1168(4) 0.055(3) Uani 1 1 d . U . . .
H157 H 1.2443 1.1190 0.1293 0.065 Uiso 1 1 calc R U . . .
C158 C 1.2171(5) 1.1482(5) 0.0762(4) 0.061(3) Uani 1 1 d . U . . .
H158 H 1.2478 1.1393 0.0605 0.073 Uiso 1 1 calc R U . . .
C159 C 1.1756(5) 1.1726(4) 0.0581(3) 0.045(3) Uani 1 1 d . U . . .
C160 C 1.1727(5) 1.1841(4) 0.0155(3) 0.045(3) Uani 1 1 d . U . . .
H160 H 1.2036 1.1773 -0.0011 0.054 Uiso 1 1 calc R U . . .
C161 C 1.1335(5) 1.2125(4) -0.0445(4) 0.051(3) Uani 1 1 d . U . . .
C162 C 1.0927(5) 1.1991(4) -0.0639(4) 0.054(3) Uani 1 1 d . U . . .
H162 H 1.0635 1.1839 -0.0487 0.065 Uiso 1 1 calc R U . . .
C163 C 1.0937(6) 1.2077(4) -0.1058(4) 0.061(3) Uani 1 1 d . U . . .
H163 H 1.0649 1.1989 -0.1192 0.073 Uiso 1 1 calc R U . . .
C164 C 1.1377(6) 1.2295(4) -0.1276(4) 0.061(3) Uani 1 1 d . U . . .
C165 C 1.1780(6) 1.2422(5) -0.1064(4) 0.067(4) Uani 1 1 d . U . . .
H165 H 1.2086 1.2561 -0.1208 0.081 Uiso 1 1 calc R U . . .
C166 C 1.1750(5) 1.2355(4) -0.0657(4) 0.058(3) Uani 1 1 d . U . . .
H166 H 1.2018 1.2468 -0.0521 0.070 Uiso 1 1 calc R U . . .
C167 C 1.1397(8) 1.2370(5) -0.1722(4) 0.095(5) Uani 1 1 d . U . . .
H16A H 1.1635 1.2615 -0.1832 0.142 Uiso 1 1 calc R U . . .
H16B H 1.1031 1.2448 -0.1811 0.142 Uiso 1 1 calc R U . . .
H16C H 1.1537 1.2097 -0.1817 0.142 Uiso 1 1 calc R U . . .
C168 C 1.0781(4) 1.1708(4) 0.3104(3) 0.038(3) Uani 1 1 d . U . . .
H168 H 1.0783 1.1395 0.3199 0.045 Uiso 1 1 calc R U . . .
C169 C 1.1054(4) 1.1859(4) 0.2730(3) 0.042(3) Uani 1 1 d . U . . .
C170 C 1.1075(5) 1.2318(4) 0.2617(4) 0.056(3) Uani 1 1 d . U . . .
H170 H 1.1257 1.2445 0.2370 0.067 Uiso 1 1 calc R U . . .
C171 C 1.0822(6) 1.2589(4) 0.2872(4) 0.061(3) Uani 1 1 d . U . . .
H171 H 1.0843 1.2904 0.2802 0.073 Uiso 1 1 calc R U . . .
C172 C 1.0554(5) 1.2419(4) 0.3210(4) 0.055(3) Uani 1 1 d . U . . .
C173 C 1.0241(5) 1.2700(4) 0.3469(4) 0.057(3) Uani 1 1 d . U . . .
H173 H 1.0267 1.3016 0.3416 0.068 Uiso 1 1 calc R U . . .
C174 C 0.9583(6) 1.2804(4) 0.3988(4) 0.063(3) Uani 1 1 d . U . . .
C175 C 0.9036(6) 1.2743(4) 0.4037(4) 0.068(4) Uani 1 1 d . U . . .
H175 H 0.8895 1.2502 0.3940 0.082 Uiso 1 1 calc R U . . .
C176 C 0.8693(7) 1.3021(5) 0.4221(4) 0.082(4) Uani 1 1 d . U . . .
H176 H 0.8316 1.2972 0.4260 0.098 Uiso 1 1 calc R U . . .
C177 C 0.8908(8) 1.3375(6) 0.4350(5) 0.100(5) Uani 1 1 d . U . . .
C178 C 0.9455(7) 1.3447(5) 0.4306(5) 0.099(5) Uani 1 1 d . U . . .
H178 H 0.9598 1.3688 0.4402 0.119 Uiso 1 1 calc R U . . .
C179 C 0.9791(7) 1.3154(5) 0.4115(4) 0.081(4) Uani 1 1 d . U . . .
H179 H 1.0168 1.3200 0.4073 0.097 Uiso 1 1 calc R U . . .
C180 C 0.8512(8) 1.3710(6) 0.4546(6) 0.132(8) Uani 1 1 d . U . . .
H18A H 0.8717 1.3953 0.4605 0.198 Uiso 1 1 calc R U . . .
H18B H 0.8336 1.3552 0.4795 0.198 Uiso 1 1 calc R U . . .
H18C H 0.8236 1.3834 0.4360 0.198 Uiso 1 1 calc R U . . .
C181 C 0.2446(6) 0.6271(4) 0.2685(5) 0.068(3) Uani 1 1 d . U . . .
C182 C 0.2017(6) 0.6438(5) 0.2480(6) 0.095(5) Uani 1 1 d . U . . .
H182 H 0.1994 0.6375 0.2218 0.114 Uiso 1 1 calc R U . . .
C183 C 0.1606(7) 0.6698(6) 0.2636(6) 0.103(5) Uani 1 1 d . U . . .
H183 H 0.1305 0.6807 0.2483 0.124 Uiso 1 1 calc R U . . .
C184 C 0.1629(7) 0.6795(5) 0.2994(6) 0.091(5) Uani 1 1 d . U . . .
C185 C 0.2034(8) 0.6610(7) 0.3223(7) 0.126(6) Uani 1 1 d . U . . .
H185 H 0.2034 0.6659 0.3492 0.151 Uiso 1 1 calc R U . . .
C186 C 0.2463(7) 0.6340(6) 0.3063(6) 0.107(5) Uani 1 1 d . U . . .
H186 H 0.2753 0.6213 0.3221 0.129 Uiso 1 1 calc R U . . .
C187 C 0.1171(7) 0.7097(7) 0.3174(7) 0.138(8) Uani 1 1 d . U . . .
H18D H 0.0924 0.7222 0.2967 0.207 Uiso 1 1 calc R U . . .
H18E H 0.1336 0.7341 0.3269 0.207 Uiso 1 1 calc R U . . .
H18F H 0.0969 0.6917 0.3399 0.207 Uiso 1 1 calc R U . . .
C188 C 0.3330(6) 0.6077(4) 0.2487(4) 0.068(4) Uani 1 1 d . U . . .
H188 H 0.3424 0.6345 0.2567 0.082 Uiso 1 1 calc R U . . .
C189 C 0.3761(5) 0.5790(4) 0.2340(4) 0.063(3) Uani 1 1 d . U . . .
C190 C 0.4298(5) 0.5903(5) 0.2290(5) 0.073(4) Uani 1 1 d . U . . .
H190 H 0.4404 0.6179 0.2346 0.088 Uiso 1 1 calc R U . . .
C191 C 0.4688(5) 0.5591(4) 0.2151(4) 0.070(4) Uani 1 1 d . U . . .
H191 H 0.5062 0.5652 0.2119 0.085 Uiso 1 1 calc R U . . .
C192 C 0.4514(5) 0.5194(4) 0.2062(4) 0.047(3) Uani 1 1 d . U . . .
C193 C 0.3984(5) 0.5130(4) 0.2112(4) 0.047(3) Uani 1 1 d . U . . .
H193 H 0.3867 0.4859 0.2054 0.056 Uiso 1 1 calc R U . . .
C194 C 0.4914(5) 0.4854(4) 0.1939(3) 0.045(3) Uani 1 1 d . U . . .
C195 C 0.4757(5) 0.4547(4) 0.1706(4) 0.050(3) Uani 1 1 d . U . . .
H195 H 0.4397 0.4564 0.1624 0.059 Uiso 1 1 calc R U . . .
C196 C 0.5129(5) 0.4220(4) 0.1597(4) 0.052(3) Uani 1 1 d . U . . .
C197 C 0.5645(5) 0.4189(4) 0.1714(4) 0.053(3) Uani 1 1 d . U . . .
H197 H 0.5889 0.3958 0.1645 0.064 Uiso 1 1 calc R U . . .
C198 C 0.5822(5) 0.4496(4) 0.1937(3) 0.045(3) Uani 1 1 d . U . . .
C199 C 0.5444(4) 0.4828(4) 0.2043(4) 0.047(3) Uani 1 1 d . U . . .
H199 H 0.5558 0.5040 0.2189 0.056 Uiso 1 1 calc R U . . .
C200 C 0.6520(5) 0.4678(4) 0.2372(3) 0.044(3) Uani 1 1 d . U . . .
H200 H 0.6242 0.4844 0.2499 0.053 Uiso 1 1 calc R U . . .
C201 C 0.6385(5) 0.4472(4) 0.2065(4) 0.048(3) Uani 1 1 d . U . . .
C202 C 0.6799(5) 0.4232(5) 0.1900(4) 0.065(4) Uani 1 1 d . U . . .
H202 H 0.6726 0.4079 0.1691 0.078 Uiso 1 1 calc R U . . .
C203 C 0.7336(5) 0.4199(4) 0.2030(4) 0.064(4) Uani 1 1 d . U . . .
H203 H 0.7622 0.4034 0.1911 0.077 Uiso 1 1 calc R U . . .
C204 C 0.7414(5) 0.4422(4) 0.2335(3) 0.048(3) Uani 1 1 d . U . . .
C205 C 0.7946(5) 0.4429(4) 0.2506(4) 0.044(3) Uani 1 1 d . U . . .
H205 H 0.8249 0.4264 0.2409 0.053 Uiso 1 1 calc R U . . .
C206 C 0.8494(3) 0.4684(3) 0.2952(2) 0.050(3) Uani 1 1 d G U . . .
C207 C 0.8741(3) 0.4306(2) 0.3170(3) 0.068(3) Uani 1 1 d G U . . .
H207 H 0.8591 0.4023 0.3188 0.081 Uiso 1 1 calc R U . . .
C208 C 0.9209(4) 0.4342(3) 0.3361(3) 0.078(4) Uani 1 1 d G U . . .
H208 H 0.9378 0.4084 0.3510 0.094 Uiso 1 1 calc R U . . .
C209 C 0.9430(3) 0.4756(4) 0.3333(3) 0.090(4) Uani 1 1 d G U . . .
C210 C 0.9183(4) 0.5135(3) 0.3115(3) 0.099(5) Uani 1 1 d G U . . .
H210 H 0.9334 0.5418 0.3097 0.119 Uiso 1 1 calc R U . . .
C211 C 0.8715(4) 0.5098(2) 0.2925(3) 0.078(4) Uani 1 1 d G U . . .
H211 H 0.8546 0.5357 0.2776 0.094 Uiso 1 1 calc R U . . .
C212 C 0.9939(7) 0.4826(7) 0.3553(7) 0.143(8) Uani 1 1 d . U . . .
H21A H 0.9838 0.5021 0.3750 0.214 Uiso 1 1 calc R U . . .
H21B H 1.0218 0.4964 0.3358 0.214 Uiso 1 1 calc R U . . .
H21C H 1.0080 0.4536 0.3690 0.214 Uiso 1 1 calc R U . . .
C213 C 0.5167(5) 0.3454(4) 0.1443(3) 0.051(3) Uani 1 1 d . U . . .
H213 H 0.5432 0.3381 0.1635 0.062 Uiso 1 1 calc R U . . .
C214 C 0.4964(5) 0.3879(4) 0.1375(4) 0.060(3) Uani 1 1 d . U . . .
C215 C 0.4556(7) 0.3988(6) 0.1093(5) 0.098(4) Uani 1 1 d . U . . .
H215 H 0.4386 0.4278 0.1041 0.118 Uiso 1 1 calc R U . . .
C216 C 0.4417(7) 0.3645(5) 0.0896(5) 0.100(4) Uani 1 1 d . U . . .
H216 H 0.4149 0.3703 0.0705 0.120 Uiso 1 1 calc R U . . .
C217 C 0.4670(7) 0.3222(5) 0.0979(5) 0.085(4) Uani 1 1 d . U . . .
C218 C 0.4508(7) 0.2855(5) 0.0814(5) 0.082(4) Uani 1 1 d . U . . .
H218 H 0.4243 0.2906 0.0622 0.098 Uiso 1 1 calc R U . . .
C219 C 0.4520(4) 0.2112(3) 0.0744(3) 0.070(3) Uani 1 1 d G U . . .
C220 C 0.4227(4) 0.1775(3) 0.0985(2) 0.074(4) Uani 1 1 d G U . . .
H220 H 0.4174 0.1771 0.1266 0.089 Uiso 1 1 calc R U . . .
C221 C 0.4012(4) 0.1445(3) 0.0815(3) 0.089(4) Uani 1 1 d G U . . .
H221 H 0.3813 0.1217 0.0982 0.107 Uiso 1 1 calc R U . . .
C222 C 0.4084(4) 0.1444(3) 0.0402(3) 0.108(5) Uani 1 1 d G U . . .
C223 C 0.4380(5) 0.1783(3) 0.0164(2) 0.115(6) Uani 1 1 d G U . . .
H223 H 0.4435 0.1788 -0.0117 0.137 Uiso 1 1 calc R U . . .
C224 C 0.4597(4) 0.2115(3) 0.0332(3) 0.102(5) Uani 1 1 d G U . . .
H224 H 0.4796 0.2342 0.0166 0.122 Uiso 1 1 calc R U . . .
C225 C 0.3840(6) 0.1093(4) 0.0218(4) 0.180(11) Uani 1 1 d G U . . .
H22A H 0.3741 0.1222 -0.0054 0.270 Uiso 1 1 calc R U . . .
H22B H 0.3515 0.0986 0.0382 0.270 Uiso 1 1 calc R U . . .
H22C H 0.4104 0.0842 0.0206 0.270 Uiso 1 1 calc R U . . .
C226 C 0.2370(5) 0.5888(5) 0.1541(4) 0.065(3) Uani 1 1 d . U . . .
C227 C 0.2672(7) 0.6233(5) 0.1531(5) 0.099(5) Uani 1 1 d . U . . .
H227 H 0.2999 0.6201 0.1664 0.119 Uiso 1 1 calc R U . . .
C228 C 0.2500(8) 0.6636(6) 0.1324(6) 0.111(6) Uani 1 1 d . U . . .
H228 H 0.2710 0.6886 0.1328 0.133 Uiso 1 1 calc R U . . .
C229 C 0.2057(8) 0.6704(6) 0.1116(5) 0.097(5) Uani 1 1 d . U . . .
C230 C 0.1749(7) 0.6354(6) 0.1146(6) 0.103(5) Uani 1 1 d . U . . .
H230 H 0.1422 0.6385 0.1013 0.124 Uiso 1 1 calc R U . . .
C231 C 0.1902(6) 0.5942(6) 0.1370(6) 0.100(5) Uani 1 1 d . U . . .
H231 H 0.1669 0.5700 0.1401 0.120 Uiso 1 1 calc R U . . .
C232 C 0.1879(9) 0.7142(5) 0.0881(6) 0.131(7) Uani 1 1 d . U . . .
H23A H 0.2186 0.7272 0.0710 0.196 Uiso 1 1 calc R U . . .
H23B H 0.1745 0.7344 0.1065 0.196 Uiso 1 1 calc R U . . .
H23C H 0.1588 0.7098 0.0714 0.196 Uiso 1 1 calc R U . . .
C233 C 0.2563(5) 0.5113(4) 0.1619(4) 0.054(3) Uani 1 1 d . U . . .
H233 H 0.2478 0.5139 0.1347 0.065 Uiso 1 1 calc R U . . .
C234 C 0.2728(5) 0.4672(4) 0.1843(4) 0.045(3) Uani 1 1 d . U . . .
C235 C 0.2825(5) 0.4302(4) 0.1673(4) 0.063(3) Uani 1 1 d . U . . .
H235 H 0.2784 0.4320 0.1395 0.075 Uiso 1 1 calc R U . . .
C236 C 0.2984(5) 0.3895(4) 0.1905(4) 0.054(3) Uani 1 1 d . U . . .
H236 H 0.3038 0.3632 0.1790 0.064 Uiso 1 1 calc R U . . .
C237 C 0.3064(4) 0.3882(4) 0.2311(3) 0.038(2) Uani 1 1 d . U . . .
C238 C 0.2959(4) 0.4274(4) 0.2461(3) 0.039(3) Uani 1 1 d . U . . .
H238 H 0.3005 0.4272 0.2736 0.047 Uiso 1 1 calc R U . . .
C239 C 0.3275(4) 0.3482(3) 0.2562(3) 0.033(2) Uani 1 1 d . U . . .
C240 C 0.3596(4) 0.3159(3) 0.2399(3) 0.034(2) Uani 1 1 d . U . . .
H240 H 0.3673 0.3200 0.2117 0.040 Uiso 1 1 calc R U . . .
C241 C 0.3814(4) 0.2771(3) 0.2641(3) 0.035(2) Uani 1 1 d . U . . .
C242 C 0.3707(4) 0.2711(4) 0.3056(3) 0.038(3) Uani 1 1 d . U . . .
H242 H 0.3864 0.2459 0.3222 0.046 Uiso 1 1 calc R U . . .
C243 C 0.3372(4) 0.3021(4) 0.3227(3) 0.037(2) Uani 1 1 d . U . . .
C244 C 0.3150(4) 0.3400(4) 0.2982(3) 0.038(2) Uani 1 1 d . U . . .
H244 H 0.2913 0.3604 0.3100 0.046 Uiso 1 1 calc R U . . .
C245 C 0.3660(4) 0.2821(3) 0.3926(3) 0.035(2) Uani 1 1 d . U . . .
H245 H 0.4016 0.2761 0.3816 0.042 Uiso 1 1 calc R U . . .
C246 C 0.3245(4) 0.2958(3) 0.3663(3) 0.037(2) Uani 1 1 d . U . . .
C247 C 0.2728(5) 0.3030(4) 0.3835(4) 0.051(3) Uani 1 1 d . U . . .
H247 H 0.2434 0.3118 0.3670 0.061 Uiso 1 1 calc R U . . .
C248 C 0.2641(5) 0.2974(4) 0.4246(4) 0.054(3) Uani 1 1 d . U . . .
H248 H 0.2287 0.3019 0.4366 0.065 Uiso 1 1 calc R U . . .
C249 C 0.3072(5) 0.2853(4) 0.4481(3) 0.043(3) Uani 1 1 d . U . . .
C250 C 0.3020(5) 0.2854(4) 0.4915(3) 0.045(3) Uani 1 1 d . U . . .
H250 H 0.2677 0.2926 0.5040 0.055 Uiso 1 1 calc R U . . .
C251 C 0.3331(4) 0.2836(4) 0.5532(3) 0.043(3) Uani 1 1 d . U . . .
C252 C 0.2887(5) 0.2681(4) 0.5781(4) 0.056(3) Uani 1 1 d . U . . .
H252 H 0.2640 0.2497 0.5695 0.067 Uiso 1 1 calc R U . . .
C253 C 0.2811(6) 0.2798(5) 0.6151(4) 0.070(4) Uani 1 1 d . U . . .
H253 H 0.2508 0.2690 0.6322 0.084 Uiso 1 1 calc R U . . .
C254 C 0.3156(6) 0.3067(5) 0.6289(4) 0.065(3) Uani 1 1 d . U . . .
C255 C 0.3588(5) 0.3208(5) 0.6043(4) 0.068(4) Uani 1 1 d . U . . .
H255 H 0.3828 0.3397 0.6131 0.082 Uiso 1 1 calc R U . . .
C256 C 0.3696(5) 0.3092(4) 0.5672(4) 0.053(3) Uani 1 1 d . U . . .
H256 H 0.4015 0.3185 0.5513 0.064 Uiso 1 1 calc R U . . .
C257 C 0.3068(7) 0.3208(6) 0.6699(4) 0.100(5) Uani 1 1 d . U . . .
H25A H 0.3413 0.3293 0.6779 0.150 Uiso 1 1 calc R U . . .
H25B H 0.2930 0.2958 0.6897 0.150 Uiso 1 1 calc R U . . .
H25C H 0.2805 0.3463 0.6684 0.150 Uiso 1 1 calc R U . . .
C258 C 0.4429(4) 0.2555(4) 0.2087(3) 0.038(3) Uani 1 1 d . U . . .
H258 H 0.4401 0.2859 0.1960 0.045 Uiso 1 1 calc R U . . .
C259 C 0.4154(4) 0.2438(4) 0.2449(3) 0.037(2) Uani 1 1 d . U . . .
C260 C 0.4196(5) 0.1990(4) 0.2626(3) 0.045(3) Uani 1 1 d . U . . .
H260 H 0.4011 0.1890 0.2878 0.054 Uiso 1 1 calc R U . . .
C261 C 0.4503(5) 0.1695(4) 0.2437(3) 0.046(3) Uani 1 1 d . U . . .
H261 H 0.4533 0.1389 0.2557 0.056 Uiso 1 1 calc R U . . .
C262 C 0.4774(4) 0.1840(4) 0.2066(3) 0.035(2) Uani 1 1 d . U . . .
C263 C 0.5103(4) 0.1542(4) 0.1837(3) 0.042(3) Uani 1 1 d . U . . .
H263 H 0.5102 0.1227 0.1918 0.050 Uiso 1 1 calc R U . . .
C264 C 0.5704(3) 0.1430(2) 0.1298(2) 0.048(3) Uani 1 1 d G U . . .
C265 C 0.5460(2) 0.1150(3) 0.1087(3) 0.062(3) Uani 1 1 d G U . . .
H265 H 0.5076 0.1141 0.1101 0.075 Uiso 1 1 calc R U . . .
C266 C 0.5780(3) 0.0885(3) 0.0856(2) 0.070(4) Uani 1 1 d G U . . .
H266 H 0.5610 0.0695 0.0714 0.084 Uiso 1 1 calc R U . . .
C267 C 0.6347(3) 0.0893(2) 0.0830(2) 0.074(4) Uani 1 1 d G U . . .
C268 C 0.6585(2) 0.1175(3) 0.1045(3) 0.083(4) Uani 1 1 d G U . . .
H268 H 0.6969 0.1185 0.1032 0.100 Uiso 1 1 calc R U . . .
C269 C 0.6268(3) 0.1441(3) 0.1277(3) 0.074(4) Uani 1 1 d G U . . .
H269 H 0.6437 0.1631 0.1420 0.089 Uiso 1 1 calc R U . . .
C270 C 0.6690(4) 0.0615(4) 0.0572(3) 0.128(7) Uani 1 1 d G U . . .
H27A H 0.6514 0.0615 0.0324 0.193 Uiso 1 1 calc R U . . .
H27B H 0.6731 0.0308 0.0718 0.193 Uiso 1 1 calc R U . . .
H27C H 0.7048 0.0740 0.0508 0.193 Uiso 1 1 calc R U . . .
C271 C 0.7672(4) 0.5799(4) 0.2438(3) 0.043(3) Uani 1 1 d . U . . .
C272 C 0.7848(5) 0.5617(4) 0.2105(4) 0.057(3) Uani 1 1 d . U . . .
H272 H 0.7698 0.5350 0.2064 0.068 Uiso 1 1 calc R U . . .
C273 C 0.8224(5) 0.5807(5) 0.1841(4) 0.068(4) Uani 1 1 d . U . . .
H273 H 0.8334 0.5673 0.1614 0.082 Uiso 1 1 calc R U . . .
C274 C 0.8455(6) 0.6186(5) 0.1884(5) 0.077(4) Uani 1 1 d . U . . .
C275 C 0.8303(6) 0.6366(5) 0.2240(5) 0.097(5) Uani 1 1 d . U . . .
H275 H 0.8474 0.6617 0.2295 0.117 Uiso 1 1 calc R U . . .
C276 C 0.7904(5) 0.6167(5) 0.2497(4) 0.069(4) Uani 1 1 d . U . . .
H276 H 0.7785 0.6294 0.2727 0.083 Uiso 1 1 calc R U . . .
C277 C 0.8855(7) 0.6418(5) 0.1547(5) 0.100(5) Uani 1 1 d . U . . .
H27D H 0.9033 0.6195 0.1399 0.150 Uiso 1 1 calc R U . . .
H27E H 0.9128 0.6564 0.1665 0.150 Uiso 1 1 calc R U . . .
H27F H 0.8654 0.6642 0.1362 0.150 Uiso 1 1 calc R U . . .
C278 C 0.6803(5) 0.5821(4) 0.2756(3) 0.040(3) Uani 1 1 d . U . . .
H278 H 0.6766 0.6125 0.2631 0.048 Uiso 1 1 calc R U . . .
C279 C 0.6341(5) 0.5605(4) 0.3002(3) 0.042(3) Uani 1 1 d . U . . .
C280 C 0.5848(5) 0.5813(4) 0.3035(4) 0.054(3) Uani 1 1 d . U . . .
H280 H 0.5798 0.6118 0.2916 0.064 Uiso 1 1 calc R U . . .
C281 C 0.5413(5) 0.5587(4) 0.3237(4) 0.051(3) Uani 1 1 d . U . . .
H281 H 0.5067 0.5736 0.3262 0.061 Uiso 1 1 calc R U . . .
C282 C 0.5493(4) 0.5138(4) 0.3405(3) 0.039(2) Uani 1 1 d . U . . .
C283 C 0.6008(4) 0.4951(4) 0.3368(3) 0.034(2) Uani 1 1 d . U . . .
H283 H 0.6071 0.4650 0.3494 0.041 Uiso 1 1 calc R U . . .
C284 C 0.5037(4) 0.4873(4) 0.3606(3) 0.038(2) Uani 1 1 d . U . . .
C285 C 0.4511(4) 0.4977(4) 0.3494(3) 0.043(3) Uani 1 1 d . U . . .
H285 H 0.4442 0.5218 0.3282 0.051 Uiso 1 1 calc R U . . .
C286 C 0.4083(4) 0.4728(4) 0.3691(3) 0.038(2) Uani 1 1 d . U . . .
C287 C 0.4175(4) 0.4375(4) 0.3987(3) 0.037(2) Uani 1 1 d . U . . .
H287 H 0.3881 0.4205 0.4116 0.044 Uiso 1 1 calc R U . . .
C288 C 0.4700(4) 0.4260(3) 0.4102(3) 0.035(2) Uani 1 1 d . U . . .
C289 C 0.5130(5) 0.4510(4) 0.3914(3) 0.042(3) Uani 1 1 d . U . . .
H289 H 0.5488 0.4434 0.3995 0.050 Uiso 1 1 calc R U . . .
C290 C 0.3426(4) 0.4967(3) 0.3153(4) 0.042(3) Uani 1 1 d . U . . .
H290 H 0.3731 0.4975 0.2965 0.050 Uiso 1 1 calc R U . . .
C291 C 0.3511(4) 0.4838(3) 0.3562(4) 0.040(2) Uani 1 1 d . U . . .
C292 C 0.3060(5) 0.4813(4) 0.3826(4) 0.053(3) Uani 1 1 d . U . . .
H292 H 0.3096 0.4718 0.4105 0.064 Uiso 1 1 calc R U . . .
C293 C 0.2568(5) 0.4926(4) 0.3687(4) 0.057(3) Uani 1 1 d . U . . .
H293 H 0.2259 0.4917 0.3871 0.069 Uiso 1 1 calc R U . . .
C294 C 0.2503(5) 0.5052(4) 0.3287(4) 0.048(3) Uani 1 1 d . U . . .
C295 C 0.1974(5) 0.5146(4) 0.3115(5) 0.058(3) Uani 1 1 d . U . . .
H295 H 0.1648 0.5122 0.3283 0.070 Uiso 1 1 calc R U . . .
C296 C 0.1426(3) 0.5364(3) 0.2590(3) 0.069(4) Uiso 1 1 d G U . . .
C297 C 0.1289(4) 0.5204(3) 0.2252(3) 0.100(5) Uiso 1 1 d G U . . .
H297 H 0.1539 0.5012 0.2129 0.120 Uiso 1 1 calc R U . . .
C298 C 0.0787(4) 0.5326(4) 0.2095(3) 0.133(7) Uiso 1 1 d G U . . .
H298 H 0.0698 0.5215 0.1864 0.159 Uiso 1 1 calc R U . . .
C299 C 0.0411(4) 0.5608(3) 0.2271(3) 0.120(6) Uiso 1 1 d G U . . .
C300 C 0.0555(4) 0.5767(3) 0.2610(3) 0.129(7) Uiso 1 1 d G U . . .
H300 H 0.0307 0.5959 0.2734 0.155 Uiso 1 1 calc R U . . .
C301 C 0.1057(4) 0.5646(4) 0.2769(3) 0.095(5) Uiso 1 1 d G U . . .
H301 H 0.1147 0.5757 0.2999 0.114 Uiso 1 1 calc R U . . .
C302 C -0.0136(4) 0.5729(6) 0.2107(5) 0.188(11) Uiso 1 1 d G U . . .
H30A H -0.0349 0.5916 0.2275 0.282 Uiso 1 1 calc R U . . .
H30B H -0.0327 0.5457 0.2106 0.282 Uiso 1 1 calc R U . . .
H30C H -0.0089 0.5894 0.1832 0.282 Uiso 1 1 calc R U . . .
C303 C 0.4492(4) 0.3495(4) 0.4465(3) 0.038(2) Uani 1 1 d . U . . .
H303 H 0.4209 0.3510 0.4288 0.045 Uiso 1 1 calc R U . . .
C304 C 0.4810(4) 0.3855(3) 0.4438(3) 0.035(2) Uani 1 1 d . U . . .
C305 C 0.5218(5) 0.3832(4) 0.4686(3) 0.046(3) Uani 1 1 d . U . . .
H305 H 0.5447 0.4075 0.4671 0.055 Uiso 1 1 calc R U . . .
C306 C 0.5291(5) 0.3446(4) 0.4961(4) 0.053(3) Uani 1 1 d . U . . .
H306 H 0.5568 0.3422 0.5143 0.064 Uiso 1 1 calc R U . . .
C307 C 0.4969(4) 0.3102(4) 0.4971(3) 0.036(2) Uani 1 1 d . U . . .
C308 C 0.5035(5) 0.2670(4) 0.5252(3) 0.040(3) Uani 1 1 d . U . . .
H308 H 0.5308 0.2633 0.5438 0.049 Uiso 1 1 calc R U . . .
C309 C 0.4793(5) 0.1939(4) 0.5533(4) 0.053(3) Uani 1 1 d . U . . .
C310 C 0.4814(7) 0.1942(5) 0.5926(4) 0.078(4) Uani 1 1 d . U . . .
H310 H 0.4800 0.2216 0.6025 0.093 Uiso 1 1 calc R U . . .
C311 C 0.4858(7) 0.1537(5) 0.6188(4) 0.085(5) Uani 1 1 d . U . . .
H311 H 0.4872 0.1542 0.6465 0.102 Uiso 1 1 calc R U . . .
C312 C 0.4880(5) 0.1141(4) 0.6069(4) 0.064(3) Uani 1 1 d . U . . .
C313 C 0.4864(5) 0.1152(4) 0.5660(4) 0.064(3) Uani 1 1 d . U . . .
H313 H 0.4875 0.0878 0.5562 0.076 Uiso 1 1 calc R U . . .
C314 C 0.4833(5) 0.1542(4) 0.5396(4) 0.053(3) Uani 1 1 d . U . . .
H314 H 0.4840 0.1538 0.5117 0.063 Uiso 1 1 calc R U . . .
C315 C 0.4932(7) 0.0716(5) 0.6367(4) 0.086(5) Uani 1 1 d . U . . .
H31A H 0.5272 0.0554 0.6306 0.129 Uiso 1 1 calc R U . . .
H31B H 0.4626 0.0531 0.6353 0.129 Uiso 1 1 calc R U . . .
H31C H 0.4930 0.0787 0.6638 0.129 Uiso 1 1 calc R U . . .
C316 C 0.6088(4) 0.2590(3) 0.05740(19) 0.067(3) Uani 1 1 d G U . . .
C317 C 0.5952(5) 0.2240(3) 0.0390(2) 0.105(5) Uani 1 1 d G U . . .
H317 H 0.5813 0.1977 0.0548 0.126 Uiso 1 1 calc R U . . .
C318 C 0.6021(5) 0.2277(4) -0.0026(3) 0.122(6) Uani 1 1 d G U . . .
H318 H 0.5928 0.2037 -0.0149 0.146 Uiso 1 1 calc R U . . .
C319 C 0.6225(4) 0.2662(4) -0.02669(19) 0.136(7) Uani 1 1 d G U . . .
C320 C 0.6361(5) 0.3010(3) -0.0077(3) 0.143(7) Uani 1 1 d G U . . .
H320 H 0.6502 0.3273 -0.0235 0.172 Uiso 1 1 calc R U . . .
C321 C 0.6294(5) 0.2975(3) 0.0339(3) 0.118(6) Uani 1 1 d G U . . .
H321 H 0.6388 0.3214 0.0462 0.141 Uiso 1 1 calc R U . . .
C322 C 0.6286(7) 0.2705(6) -0.07168(19) 0.189(11) Uani 1 1 d G U . . .
H32D H 0.6109 0.2459 -0.0798 0.284 Uiso 1 1 calc R U . . .
H32E H 0.6672 0.2694 -0.0805 0.284 Uiso 1 1 calc R U . . .
H32F H 0.6116 0.2990 -0.0840 0.284 Uiso 1 1 calc R U . . .
C323 C 0.6442(6) 0.2637(4) 0.1167(4) 0.055(3) Uani 1 1 d . U . . .
H323 H 0.6777 0.2693 0.1015 0.066 Uiso 1 1 calc R U . . .
C324 C 0.6396(5) 0.2650(4) 0.1596(3) 0.047(3) Uani 1 1 d . U . . .
C325 C 0.6843(5) 0.2759(4) 0.1782(4) 0.054(3) Uani 1 1 d . U . . .
H325 H 0.7182 0.2810 0.1634 0.065 Uiso 1 1 calc R U . . .
C326 C 0.6783(5) 0.2790(4) 0.2189(3) 0.052(3) Uani 1 1 d . U . . .
H326 H 0.7079 0.2863 0.2323 0.062 Uiso 1 1 calc R U . . .
C327 C 0.6276(4) 0.2712(3) 0.2393(3) 0.039(2) Uani 1 1 d . U . . .
C328 C 0.5859(5) 0.2603(3) 0.2176(3) 0.036(2) Uani 1 1 d . U . . .
H328 H 0.5514 0.2552 0.2314 0.044 Uiso 1 1 calc R U . . .
C329 C 0.6187(4) 0.2778(3) 0.2814(3) 0.032(2) Uani 1 1 d . U . . .
C330 C 0.5812(4) 0.2522(3) 0.3073(3) 0.031(2) Uani 1 1 d . U . . .
H330 H 0.5616 0.2309 0.2976 0.037 Uiso 1 1 calc R U . . .
C331 C 0.5721(4) 0.2576(3) 0.3478(3) 0.032(2) Uani 1 1 d . U . . .
C332 C 0.6013(4) 0.2900(3) 0.3612(3) 0.035(2) Uani 1 1 d . U . . .
H332 H 0.5954 0.2941 0.3883 0.042 Uiso 1 1 calc R U . . .
C333 C 0.6385(4) 0.3161(3) 0.3359(3) 0.032(2) Uani 1 1 d . U . . .
C334 C 0.6461(4) 0.3091(3) 0.2956(3) 0.039(2) Uani 1 1 d . U . . .
H334 H 0.6710 0.3266 0.2777 0.046 Uiso 1 1 calc R U . . .
C335 C 0.6790(4) 0.3905(4) 0.3255(4) 0.041(3) Uani 1 1 d . U . . .
H335 H 0.6682 0.3954 0.2988 0.049 Uiso 1 1 calc R U . . .
C336 C 0.6660(4) 0.3498(4) 0.3499(3) 0.036(2) Uani 1 1 d . U . . .
C337 C 0.6827(5) 0.3453(4) 0.3891(4) 0.053(3) Uani 1 1 d . U . . .
H337 H 0.6766 0.3183 0.4072 0.064 Uiso 1 1 calc R U . . .
C338 C 0.7072(5) 0.3781(4) 0.4016(4) 0.051(3) Uani 1 1 d . U . . .
H338 H 0.7169 0.3749 0.4285 0.062 Uiso 1 1 calc R U . . .
C339 C 0.7181(4) 0.4174(4) 0.3741(3) 0.038(2) Uani 1 1 d . U . . .
C340 C 0.7465(4) 0.4532(4) 0.3857(4) 0.042(3) Uani 1 1 d . U . . .
H340 H 0.7585 0.4498 0.4120 0.050 Uiso 1 1 calc R U . . .
C341 C 0.7869(4) 0.5223(4) 0.3734(3) 0.041(3) Uani 1 1 d . U . . .
C342 C 0.7740(6) 0.5672(4) 0.3603(4) 0.068(4) Uani 1 1 d . U . . .
H342 H 0.7450 0.5764 0.3435 0.081 Uiso 1 1 calc R U . . .
C343 C 0.8055(6) 0.5985(4) 0.3727(4) 0.070(4) Uani 1 1 d . U . . .
H343 H 0.7966 0.6291 0.3634 0.084 Uiso 1 1 calc R U . . .
C344 C 0.8469(6) 0.5889(5) 0.3963(4) 0.069(4) Uani 1 1 d . U . . .
C345 C 0.8595(6) 0.5425(5) 0.4078(5) 0.084(4) Uani 1 1 d . U . . .
H345 H 0.8906 0.5339 0.4225 0.101 Uiso 1 1 calc R U . . .
C346 C 0.8293(5) 0.5089(4) 0.3988(4) 0.066(4) Uani 1 1 d . U . . .
H346 H 0.8370 0.4783 0.4093 0.079 Uiso 1 1 calc R U . . .
C347 C 0.8795(7) 0.6226(5) 0.4079(5) 0.101(6) Uani 1 1 d . U . . .
H34A H 0.8790 0.6495 0.3873 0.152 Uiso 1 1 calc R U . . .
H34B H 0.9170 0.6107 0.4106 0.152 Uiso 1 1 calc R U . . .
H34C H 0.8645 0.6300 0.4336 0.152 Uiso 1 1 calc R U . . .
C348 C 0.5063(4) 0.2475(3) 0.4084(3) 0.035(3) Uani 1 1 d . U . . .
H348 H 0.5170 0.2751 0.4138 0.042 Uiso 1 1 calc R U . . .
C349 C 0.5316(4) 0.2304(3) 0.3756(3) 0.032(2) Uani 1 1 d . U . . .
C350 C 0.5178(4) 0.1892(3) 0.3706(3) 0.043(3) Uani 1 1 d . U . . .
H350 H 0.5359 0.1759 0.3496 0.051 Uiso 1 1 calc R U . . .
C351 C 0.4780(5) 0.1661(4) 0.3954(3) 0.042(3) Uani 1 1 d . U . . .
H351 H 0.4679 0.1376 0.3917 0.051 Uiso 1 1 calc R U . . .
C352 C 0.4534(4) 0.1870(3) 0.4264(3) 0.031(2) Uani 1 1 d . U . . .
C353 C 0.4079(4) 0.1678(4) 0.4529(3) 0.040(3) Uani 1 1 d . U . . .
H353 H 0.3953 0.1398 0.4497 0.048 Uiso 1 1 calc R U . . .
C354 C 0.3382(4) 0.1684(3) 0.5027(3) 0.038(2) Uani 1 1 d . U . . .
C355 C 0.2997(5) 0.1513(4) 0.4853(4) 0.057(3) Uani 1 1 d . U . . .
H355 H 0.3032 0.1519 0.4572 0.069 Uiso 1 1 calc R U . . .
C356 C 0.2552(5) 0.1329(5) 0.5072(4) 0.072(4) Uani 1 1 d . U . . .
H356 H 0.2276 0.1224 0.4938 0.086 Uiso 1 1 calc R U . . .
C357 C 0.2498(6) 0.1294(5) 0.5488(4) 0.068(4) Uani 1 1 d . U . . .
C358 C 0.2891(5) 0.1500(4) 0.5657(4) 0.054(3) Uani 1 1 d . U . . .
H358 H 0.2853 0.1511 0.5935 0.064 Uiso 1 1 calc R U . . .
C359 C 0.3316(5) 0.1682(4) 0.5439(3) 0.044(3) Uani 1 1 d . U . . .
H359 H 0.3579 0.1812 0.5565 0.053 Uiso 1 1 calc R U . . .
C360 C 0.2015(7) 0.1078(6) 0.5729(5) 0.099(6) Uani 1 1 d . U . . .
H36A H 0.2009 0.1134 0.6005 0.148 Uiso 1 1 calc R U . . .
H36B H 0.2043 0.0756 0.5730 0.148 Uiso 1 1 calc R U . . .
H36C H 0.1681 0.1206 0.5609 0.148 Uiso 1 1 calc R U . . .
S1 S 0.87003(16) 0.97884(14) 0.03265(12) 0.0758(12) Uani 1 1 d . . . . .
S2 S 0.79455(18) 0.93260(15) 0.00157(12) 0.0862(13) Uani 1 1 d . . . . .
O1 O 0.8672(4) 0.9997(3) 0.0669(3) 0.084(3) Uani 1 1 d . . . . .
O2 O 0.8835(5) 1.0040(4) -0.0057(3) 0.105(4) Uani 1 1 d . . . . .
O3 O 0.8260(4) 0.9362(3) -0.0362(3) 0.085(3) Uani 1 1 d . . . . .
O4 O 0.7664(6) 0.8922(4) 0.0163(3) 0.123(5) Uani 1 1 d . U . . .
N101 N 0.8224(5) 0.9477(4) 0.0371(3) 0.073(3) Uani 1 1 d . . . . .
C401 C 0.9276(9) 0.9404(8) 0.0398(7) 0.118(3) Uani 1 1 d . U . . .
C402 C 0.7362(9) 0.9710(8) -0.0075(7) 0.118(3) Uani 1 1 d . U . . .
F1 F 0.9207(4) 0.9138(4) 0.0777(3) 0.121(3) Uani 1 1 d . U . . .
F2 F 0.9736(5) 0.9606(4) 0.0389(3) 0.129(3) Uani 1 1 d . U . . .
F3 F 0.9324(4) 0.9108(4) 0.0147(3) 0.120(3) Uani 1 1 d . U . . .
F4 F 0.7029(4) 0.9689(4) 0.0249(3) 0.124(3) Uani 1 1 d . U . . .
F5 F 0.7130(4) 0.9660(4) -0.0373(4) 0.125(3) Uani 1 1 d . U . . .
F6 F 0.7527(4) 1.0157(4) -0.0153(3) 0.120(3) Uani 1 1 d . U . . .
S3 S 0.05480(16) 0.76676(12) 0.18053(13) 0.0714(11) Uani 1 1 d . . . . .
S4 S 0.11789(18) 0.83169(14) 0.13744(14) 0.0837(12) Uani 1 1 d . . . . .
O5 O 0.0736(4) 0.7520(3) 0.2200(3) 0.093(3) Uani 1 1 d . . . . .
O6 O 0.0056(4) 0.7926(3) 0.1766(3) 0.094(3) Uani 1 1 d . . . . .
O7 O 0.0960(4) 0.8604(3) 0.1642(3) 0.098(3) Uani 1 1 d . . . . .
O8 O 0.1747(5) 0.8351(4) 0.1234(4) 0.118(4) Uani 1 1 d . . . . .
N102 N 0.1030(6) 0.7822(4) 0.1515(4) 0.097(5) Uani 1 1 d . . . . .
C403 C 0.0425(10) 0.7188(8) 0.1618(8) 0.131(7) Uiso 1 1 d . . . . .
C404 C 0.0829(8) 0.8501(6) 0.0906(6) 0.106(6) Uiso 1 1 d . . . . .
F7 F 0.0835(5) 0.6887(4) 0.1656(4) 0.152(4) Uiso 1 1 d . U . . .
F8 F 0.0003(7) 0.6982(5) 0.1846(5) 0.186(5) Uiso 1 1 d . . . . .
F9 F 0.0331(7) 0.7229(5) 0.1269(6) 0.194(5) Uiso 1 1 d . U . . .
F10 F 0.1014(5) 0.8239(4) 0.0646(4) 0.151(4) Uiso 1 1 d . . . . .
F11 F 0.0309(5) 0.8514(4) 0.0980(4) 0.144(4) Uiso 1 1 d . . . . .
F12 F 0.0977(5) 0.8944(4) 0.0741(4) 0.140(4) Uiso 1 1 d . . . . .
S5 S 0.81696(19) 0.22887(15) 0.07949(12) 0.0868(13) Uani 1 1 d . . . . .
S6 S 0.8099(2) 0.32090(17) 0.07894(18) 0.118(2) Uani 1 1 d . . . . .
O9 O 0.7774(5) 0.2217(4) 0.1115(4) 0.125(5) Uani 1 1 d . . . . .
O10 O 0.8633(5) 0.1990(4) 0.0786(3) 0.100(4) Uani 1 1 d . . . . .
O11 O 0.7540(4) 0.3180(4) 0.0896(4) 0.133(5) Uani 1 1 d . . . . .
O12 O 0.8296(6) 0.3569(4) 0.0502(5) 0.161(6) Uani 1 1 d . . . . .
C405 C 0.7838(11) 0.2220(10) 0.0378(8) 0.155(9) Uiso 1 1 d D . . . .
C406 C 0.8380(11) 0.3252(9) 0.1263(8) 0.146(8) Uiso 1 1 d . . . . .
N103 N 0.8404(6) 0.2780(5) 0.0691(4) 0.098(4) Uiso 1 1 d . . . . .
F13 F 0.7465(10) 0.1913(7) 0.0397(8) 0.158(8) Uiso 0.55(3) 1 d D U P C 1
F13' F 0.7796(16) 0.1754(8) 0.0419(10) 0.157(7) Uiso 0.45(3) 1 d D U P C 2
F14 F 0.7529(7) 0.2617(6) 0.0250(6) 0.231(7) Uiso 1 1 d D . . . .
F15 F 0.8180(5) 0.2191(4) 0.0060(4) 0.137(4) Uiso 1 1 d D U . . .
F16 F 0.8154(8) 0.3597(7) 0.1416(6) 0.226(7) Uiso 1 1 d . . . . .
F17 F 0.8340(6) 0.2902(5) 0.1536(5) 0.172(5) Uiso 1 1 d . . . . .
F18 F 0.8925(7) 0.3343(6) 0.1192(5) 0.201(6) Uiso 1 1 d . . . . .
S7 S 0.82105(17) 0.30622(15) 0.26569(14) 0.0858(13) Uani 1 1 d . . . . .
S8 S 0.92876(14) 0.32277(13) 0.27178(12) 0.0707(11) Uani 1 1 d . . . . .
O13 O 0.8403(6) 0.2726(5) 0.2401(4) 0.139(5) Uani 1 1 d . . . . .
O14 O 0.7757(4) 0.3319(3) 0.2552(4) 0.099(4) Uani 1 1 d . U . . .
O15 O 0.9492(4) 0.2807(3) 0.2644(3) 0.080(3) Uani 1 1 d . . . . .
O16 O 0.9501(5) 0.3408(4) 0.3038(4) 0.115(4) Uani 1 1 d . U . . .
C407 C 0.8030(9) 0.2706(7) 0.3112(7) 0.117(3) Uani 1 1 d . U . . .
C408 C 0.9489(5) 0.3600(5) 0.2313(5) 0.101(3) Uani 1 1 d D U . . .
N104 N 0.8679(4) 0.3346(4) 0.2758(5) 0.096(5) Uani 1 1 d . . . . .
F19 F 0.7616(5) 0.2476(4) 0.3101(4) 0.132(3) Uani 1 1 d . U . . .
F20 F 0.7838(4) 0.2973(4) 0.3390(4) 0.129(3) Uani 1 1 d . U . . .
F21 F 0.8415(4) 0.2471(3) 0.3286(3) 0.113(3) Uani 1 1 d . U . . .
F22 F 0.9220(6) 0.3543(4) 0.1978(4) 0.101(3) Uiso 0.700(14) 1 d D U P D 1
F23 F 0.9380(6) 0.4035(4) 0.2330(6) 0.101(3) Uiso 0.700(14) 1 d D U P D 1
F24 F 1.0007(5) 0.3575(4) 0.2154(5) 0.104(3) Uiso 0.700(14) 1 d D U P D 1
F22' F 0.9259(14) 0.4020(7) 0.2267(11) 0.097(6) Uiso 0.300(14) 1 d D U P D 2
F24' F 1.0002(9) 0.3691(11) 0.2412(11) 0.114(6) Uiso 0.300(14) 1 d D U P D 2
F23' F 0.9605(14) 0.3551(10) 0.1935(6) 0.097(6) Uiso 0.300(14) 1 d D U P D 2
S9 S 0.57942(13) 0.10452(10) 0.28191(10) 0.0532(9) Uani 1 1 d . . . . .
S10 S 0.69058(15) 0.11990(12) 0.27545(12) 0.0670(10) Uani 1 1 d . . . . .
O17 O 0.5664(4) 0.1507(3) 0.2826(3) 0.072(3) Uani 1 1 d . . . . .
O18 O 0.5486(3) 0.0832(3) 0.2585(3) 0.062(2) Uani 1 1 d . . . . .
O19 O 0.6819(4) 0.1560(4) 0.2982(3) 0.100(3) Uani 1 1 d . . . . .
O20 O 0.7400(4) 0.0914(3) 0.2813(3) 0.082(3) Uani 1 1 d . . . . .
C409 C 0.5633(7) 0.0758(6) 0.3328(5) 0.088(2) Uani 1 1 d . U . . .
C410 C 0.7001(8) 0.1474(6) 0.2230(6) 0.101(2) Uani 1 1 d . U . . .
N105 N 0.6414(4) 0.0898(3) 0.2754(3) 0.058(3) Uani 1 1 d . . . . .
F25 F 0.5913(4) 0.0903(3) 0.3588(3) 0.097(2) Uani 1 1 d . U . . .
F26 F 0.5116(4) 0.0843(3) 0.3426(3) 0.094(2) Uani 1 1 d . U . . .
F27 F 0.5732(4) 0.0323(3) 0.3366(2) 0.091(2) Uani 1 1 d . U . . .
F28 F 0.7132(4) 0.1180(3) 0.2000(3) 0.110(2) Uani 1 1 d . U . . .
F29 F 0.6563(3) 0.1710(3) 0.2125(3) 0.097(2) Uani 1 1 d . U . . .
F30 F 0.7427(4) 0.1743(3) 0.2197(3) 0.114(2) Uani 1 1 d . U . . .
S11 S 0.7852(2) 0.03291(19) 0.45290(15) 0.1104(16) Uani 1 1 d . . . . .
S12 S 0.89255(17) 0.01700(14) 0.46102(12) 0.0799(12) Uani 1 1 d . . . . .
N106 N 0.8402(5) 0.0047(4) 0.4491(4) 0.083(4) Uiso 1 1 d . . . . .
O21 O 0.7964(6) 0.0787(5) 0.4575(4) 0.134(5) Uiso 1 1 d . . . . .
O22 O 0.7487(6) 0.0237(5) 0.4239(5) 0.152(5) Uiso 1 1 d . . . . .
O23 O 0.8954(5) 0.0249(4) 0.5022(4) 0.110(4) Uiso 1 1 d . . . . .
O24 O 0.9174(4) 0.0480(4) 0.4305(3) 0.096(3) Uiso 1 1 d . . . . .
C411 C 0.7517(14) 0.0144(12) 0.4972(10) 0.193(12) Uiso 1 1 d . . . . .
C412 C 0.9249(9) -0.0319(8) 0.4609(7) 0.126(7) Uiso 1 1 d . . . . .
F31 F 0.7873(5) 0.0120(4) 0.5302(4) 0.153(4) Uiso 1 1 d . . . . .
F32 F 0.7076(7) 0.0338(6) 0.5084(5) 0.194(6) Uiso 1 1 d . . . . .
F33 F 0.7418(8) -0.0290(8) 0.4991(6) 0.247(8) Uiso 1 1 d . . . . .
F34 F 0.9139(5) -0.0666(4) 0.4894(3) 0.130(4) Uiso 1 1 d . . . . .
F35 F 0.9798(7) -0.0275(5) 0.4659(5) 0.194(6) Uiso 1 1 d . . . . .
F36 F 0.9281(4) -0.0494(3) 0.4281(3) 0.118(3) Uiso 1 1 d . . . . .
S13 S 0.22529(14) 0.14268(14) 0.36730(11) 0.0696(11) Uani 1 1 d . . . . .
S14 S 0.33509(14) 0.11906(13) 0.35701(11) 0.0648(10) Uani 1 1 d . . . . .
N107 N 0.2750(4) 0.1198(3) 0.3459(3) 0.060(3) Uiso 1 1 d . . . . .
O25 O 0.1773(3) 0.1244(3) 0.3578(2) 0.066(3) Uani 1 1 d . . . . .
O26 O 0.2311(4) 0.1471(5) 0.4073(3) 0.109(4) Uani 1 1 d . U . . .
O27 O 0.3483(4) 0.1524(4) 0.3798(3) 0.085(3) Uani 1 1 d . . . . .
O28 O 0.3697(4) 0.1136(3) 0.3226(3) 0.074(3) Uani 1 1 d . . . . .
C413 C 0.2242(8) 0.1980(7) 0.3405(8) 0.115(3) Uani 1 1 d . U . . .
C414 C 0.3420(9) 0.0681(7) 0.3900(7) 0.118(3) Uani 1 1 d . U . . .
F37 F 0.1777(4) 0.2221(3) 0.3519(4) 0.122(3) Uani 1 1 d . U . . .
F38 F 0.2193(4) 0.1993(3) 0.2998(4) 0.114(2) Uani 1 1 d . U . . .
F39 F 0.2656(4) 0.2206(3) 0.3438(4) 0.124(3) Uani 1 1 d . U . . .
F40 F 0.3930(5) 0.0583(4) 0.3995(3) 0.129(3) Uani 1 1 d . U . . .
F41 F 0.3301(4) 0.0333(3) 0.3760(3) 0.120(3) Uani 1 1 d . U . . .
F42 F 0.3137(5) 0.0668(3) 0.4248(3) 0.128(3) Uani 1 1 d . U . . .
S15 S 0.16923(18) 0.31861(16) 0.14864(15) 0.0974(14) Uani 1 1 d . . . . .
S16 S 0.2706(2) 0.27376(18) 0.15361(16) 0.1038(15) Uani 1 1 d . . . . .
N108 N 0.2327(5) 0.3172(4) 0.1455(4) 0.093(4) Uiso 1 1 d . . . . .
O29 O 0.1443(5) 0.2787(4) 0.1580(4) 0.114(4) Uiso 1 1 d . . . . .
O30 O 0.1493(6) 0.3512(5) 0.1183(5) 0.135(5) Uiso 1 1 d . . . . .
O31 O 0.3233(6) 0.2877(5) 0.1572(5) 0.143(5) Uiso 1 1 d . . . . .
O32 O 0.2469(7) 0.2377(6) 0.1808(5) 0.159(6) Uiso 1 1 d . . . . .
C415 C 0.1539(8) 0.3439(6) 0.1897(6) 0.098(5) Uiso 1 1 d . . . . .
C416 C 0.2795(10) 0.2536(8) 0.1099(7) 0.127(7) Uiso 1 1 d . . . . .
F43 F 0.1053(5) 0.3443(4) 0.2056(4) 0.149(4) Uiso 1 1 d . . . . .
F44 F 0.1721(5) 0.3859(4) 0.1872(3) 0.133(4) Uiso 1 1 d . . . . .
F45 F 0.1807(5) 0.3227(4) 0.2232(4) 0.129(4) Uiso 1 1 d . . . . .
F46 F 0.2291(5) 0.2483(4) 0.0947(4) 0.138(4) Uiso 1 1 d . . . . .
F47 F 0.3022(7) 0.2137(6) 0.1138(5) 0.197(6) Uiso 1 1 d . . . . .
F48 F 0.3050(7) 0.2788(6) 0.0815(5) 0.197(6) Uiso 1 1 d . . . . .
S17 S 0.6387(2) 0.5025(3) 0.4475(2) 0.150(3) Uani 1 1 d D U . . .
S18 S 0.7151(4) 0.4674(3) 0.5070(2) 0.097(3) Uani 0.5 1 d DG . P . .
C418 C 0.6660(5) 0.4321(4) 0.5403(3) 0.173(6) Uiso 0.5 1 d G . P . .
F52 F 0.6326(7) 0.4560(6) 0.5621(5) 0.173(6) Uiso 0.5 1 d G . P . .
F53 F 0.6349(7) 0.4112(6) 0.5196(5) 0.173(6) Uiso 0.5 1 d G . P . .
F54 F 0.6908(7) 0.4004(5) 0.5661(5) 0.173(6) Uiso 0.5 1 d G . P . .
N109 N 0.6775(8) 0.4965(8) 0.4799(6) 0.184(8) Uiso 1 1 d D . . . .
C417 C 0.5795(16) 0.5306(13) 0.4618(13) 0.216(14) Uiso 1 1 d . . . . .
O33 O 0.6559(8) 0.5477(7) 0.4139(6) 0.186(7) Uiso 1 1 d . . . . .
O34 O 0.6286(5) 0.4650(4) 0.4319(4) 0.120(4) Uiso 1 1 d . . . . .
O35 O 0.7425(6) 0.4856(5) 0.5316(5) 0.149(5) Uiso 1 1 d . . . . .
O36 O 0.7421(9) 0.4337(8) 0.4846(7) 0.224(9) Uiso 1 1 d . . . . .
F49 F 0.5870(7) 0.5608(6) 0.4811(5) 0.191(6) Uiso 1 1 d . . . . .
F50 F 0.5566(7) 0.4977(6) 0.4931(6) 0.217(6) Uiso 1 1 d . U . . .
F51 F 0.5412(7) 0.5337(5) 0.4397(5) 0.179(5) Uiso 1 1 d . U . . .
S19 S 0.6186(3) 0.6013(2) 0.17539(18) 0.1254(18) Uani 1 1 d . . . . .
S20 S 0.6800(5) 0.6759(3) 0.1542(3) 0.203(4) Uani 1 1 d DG . . E 1
C420 C 0.6713(6) 0.7089(5) 0.1953(4) 0.330(8) Uiso 1 1 d G . . E 1
F58 F 0.6865(10) 0.7508(4) 0.1832(6) 0.330(8) Uiso 1 1 d G . . E 1
F59 F 0.6196(7) 0.7113(10) 0.2098(7) 0.330(8) Uiso 0.5 1 d G . P E 1
F60 F 0.7007(10) 0.6910(7) 0.2261(4) 0.330(8) Uiso 1 1 d G . . E 1
N410 N 0.6707(8) 0.6278(7) 0.1747(6) 0.149(6) Uiso 1 1 d . . . . .
C419 C 0.639(2) 0.5670(15) 0.1363(13) 0.240(16) Uiso 1 1 d . . . . .
O37 O 0.5694(8) 0.6269(7) 0.1638(6) 0.192(7) Uiso 1 1 d . . . . .
O38 O 0.6143(5) 0.5690(5) 0.2089(4) 0.120(4) Uiso 1 1 d . . . . .
O39 O 0.6346(11) 0.6968(10) 0.1220(9) 0.296(13) Uiso 1 1 d D . . . .
O40 O 0.7465(10) 0.6707(11) 0.1457(10) 0.163(11) Uiso 0.5 1 d D . P . .
F55 F 0.6851(10) 0.5445(7) 0.1415(7) 0.252(9) Uiso 1 1 d . . . . .
F56 F 0.5883(8) 0.5510(6) 0.1281(6) 0.228(7) Uiso 1 1 d . . . . .
F57 F 0.6458(8) 0.6007(7) 0.1004(6) 0.230(7) Uiso 1 1 d . . . . .
S21 S 0.4524(3) 0.68570(19) 0.29170(19) 0.148(3) Uani 1 1 d G . . . .
C421 C 0.4770(6) 0.7352(4) 0.2565(4) 0.214(8) Uiso 0.5 1 d G . P . .
F66 F 0.4758(11) 0.7302(7) 0.2183(3) 0.214(8) Uiso 0.5 1 d G . P . .
F64 F 0.4468(10) 0.7722(3) 0.2608(7) 0.214(8) Uiso 0.5 1 d G . P . .
F65 F 0.5281(7) 0.7432(7) 0.2622(7) 0.214(8) Uiso 0.5 1 d G . P . .
N411 N 0.4437(13) 0.6982(10) 0.3346(10) 0.239(12) Uiso 1 1 d . . . . .
S22 S 0.4834(4) 0.6780(3) 0.3658(3) 0.240(5) Uani 1 1 d G . . . .
C422 C 0.4505(4) 0.6293(3) 0.3968(3) 0.275(19) Uiso 1 1 d G . . . .
F61 F 0.4847(7) 0.6046(5) 0.4213(5) 0.377(15) Uiso 1 1 d G . . . .
F62 F 0.4081(6) 0.6418(5) 0.4199(4) 0.217(7) Uiso 1 1 d G . . . .
F63 F 0.4320(7) 0.6023(4) 0.3743(5) 0.269(9) Uiso 1 1 d G . . . .
O41 O 0.4835(7) 0.6502(6) 0.2827(5) 0.166(6) Uiso 1 1 d . . . . .
O42 O 0.3958(7) 0.6870(6) 0.2817(5) 0.163(6) Uiso 1 1 d . . . . .
O43 O 0.5007(9) 0.7043(8) 0.3920(7) 0.232(9) Uiso 1 1 d . . . . .
O44 O 0.5360(10) 0.6519(8) 0.3508(7) 0.239(9) Uiso 1 1 d . . . . .
S23 S 0.1556(3) 0.3883(3) 0.3537(2) 0.136(4) Uani 0.751(12) 1 d DG U P F 1
C423 C 0.1031(3) 0.4005(3) 0.3169(2) 0.195(12) Uiso 1 1 d G . . F 1
F68 F 0.1162(5) 0.3815(4) 0.2846(2) 0.236(7) Uiso 1 1 d G U . F 1
F69 F 0.0550(3) 0.3855(4) 0.3325(3) 0.152(8) Uiso 0.467(9) 1 d G U P F 1
F67 F 0.0957(4) 0.4444(3) 0.3038(2) 0.163(5) Uiso 1 1 d G . . F 1
S24 S 0.1059(3) 0.4257(3) 0.4135(2) 0.102(4) Uiso 0.467(9) 1 d DG U P F 1
C424 C 0.1500(5) 0.4172(4) 0.4561(2) 0.22(2) Uiso 0.467(9) 1 d G U P F 1
F71 F 0.1810(5) 0.3795(5) 0.4577(2) 0.170(6) Uiso 0.467(9) 1 d G U P F 1
F72 F 0.1835(6) 0.4507(5) 0.4536(3) 0.186(8) Uiso 0.467(9) 1 d G U P F 1
F70 F 0.1211(6) 0.4146(5) 0.4913(2) 0.181(8) Uiso 0.467(9) 1 d G U P F 1
O48 O 0.0653(12) 0.3901(11) 0.4328(9) 0.134(8) Uiso 0.467(9) 1 d . U P F 1
O47 O 0.0793(13) 0.4670(11) 0.4229(10) 0.144(7) Uiso 0.467(9) 1 d . U P F 1
N412 N 0.1371(14) 0.4300(12) 0.3715(9) 0.130(12) Uiso 0.467(9) 1 d D U P F 1
S24' S 0.1195(5) 0.4156(5) 0.4065(4) 0.098(4) Uiso 0.249(12) 1 d DG U P F 2
O47' O 0.1329(7) 0.4575(6) 0.3813(5) 0.132(7) Uiso 0.533(9) 1 d G U P F 2
O48' O 0.0746(5) 0.4180(7) 0.4360(5) 0.142(7) Uiso 0.533(9) 1 d G U P F 2
C524 C 0.1612(5) 0.4026(4) 0.4397(3) 0.176(4) Uiso 0.533(9) 1 d G U P F 2
F70' F 0.1836(7) 0.4354(6) 0.4595(5) 0.176(4) Uiso 0.533(9) 1 d G U P F 2
F71' F 0.1735(7) 0.3650(5) 0.4640(5) 0.176(4) Uiso 0.533(9) 1 d G U P F 2
F72' F 0.2248(5) 0.3997(7) 0.4159(5) 0.176(4) Uiso 0.533(9) 1 d G U P F 2
F69' F 0.0613(12) 0.3822(10) 0.3072(10) 0.186(7) Uiso 0.533(9) 1 d . U P F 2
S23' S 0.1569(13) 0.3801(12) 0.3389(8) 0.272(13) Uani 0.533(9) 1 d D U P F 2
N512 N 0.1181(14) 0.3825(12) 0.3847(8) 0.149(12) Uiso 0.533(9) 1 d D U P F 2
O45 O 0.2053(5) 0.4029(4) 0.3327(4) 0.110(4) Uiso 1 1 d . . . . .
O46 O 0.1482(11) 0.3261(10) 0.3402(8) 0.267(11) Uiso 1 1 d . . . . .
S25 S 0.8690(2) 0.73005(19) 0.30096(16) 0.1280(19) Uani 1 1 d DG . . G 1
C425 C 0.9247(3) 0.6917(2) 0.2861(2) 0.246(16) Uiso 1 1 d G . . G 1
F74 F 0.9332(4) 0.6963(3) 0.2463(3) 0.261(9) Uiso 1 1 d G . . G 1
F73 F 0.9716(3) 0.6991(3) 0.3003(4) 0.276(9) Uiso 1 1 d G . . G 1
F75 F 0.9143(4) 0.6489(2) 0.2998(3) 0.327(12) Uiso 1 1 d G . . G 1
S26 S 0.9012(3) 0.8084(2) 0.3189(3) 0.272(5) Uiso 1 1 d DG . . G 1
C426 C 0.8322(3) 0.8189(2) 0.3413(3) 0.062(13) Uiso 0.31(2) 1 d DG U P G 1
F78 F 0.7947(3) 0.7992(3) 0.3249(3) 0.19(2) Uiso 0.31(2) 1 d DG . P G 1
F77 F 0.8280(5) 0.8034(3) 0.3807(3) 0.246(8) Uiso 1 1 d G . . G 1
F76 F 0.8180(5) 0.8625(3) 0.3362(4) 0.215(7) Uiso 1 1 d G . . G 1
F78' F 0.8897(8) 0.8508(7) 0.3626(6) 0.173(9) Uiso 0.69(2) 1 d D . P G 2
C526 C 0.8667(6) 0.8268(5) 0.3357(4) 0.034(5) Uiso 0.69(2) 1 d D U P G 2
O51 O 0.9093(7) 0.8485(6) 0.2882(5) 0.179(6) Uiso 1 1 d D . . G 1
O52 O 0.9392(15) 0.7735(13) 0.3393(13) 0.213(13) Uiso 0.473(14) 1 d D U P G 1
O50 O 0.8589(13) 0.7159(11) 0.3470(10) 0.148(9) Uiso 0.473(14) 1 d . U P G 1
O49 O 0.8181(13) 0.7134(10) 0.2810(11) 0.133(8) Uiso 0.473(14) 1 d . U P G 1
N113 N 0.8733(12) 0.7806(6) 0.2917(8) 0.260(14) Uiso 1 1 d D . . G 1
O49' O 0.8362(12) 0.6970(10) 0.3120(10) 0.135(7) Uiso 0.527(14) 1 d . U P G 2
O50' O 0.8706(8) 0.7649(7) 0.2613(6) 0.092(7) Uiso 0.527(14) 1 d . . P G 2
O52' O 0.9423(16) 0.8061(14) 0.3731(13) 0.214(12) Uiso 0.527(14) 1 d . U P G 2
S27 S 0.72447(16) 0.19717(17) 0.44160(15) 0.129(2) Uani 1 1 d G . . . .
C427 C 0.6882(2) 0.1705(2) 0.40709(17) 0.196(12) Uiso 1 1 d G . . I .
F84 F 0.6350(2) 0.1695(3) 0.4172(2) 0.199(6) Uiso 1 1 d G . . I .
F82 F 0.6940(4) 0.1922(3) 0.36925(15) 0.275(9) Uiso 1 1 d G . . I .
F83 F 0.7064(3) 0.1283(2) 0.4069(2) 0.213(7) Uiso 1 1 d G . . I .
S28 S 0.64327(18) 0.24234(17) 0.48173(16) 0.1143(19) Uani 1 1 d G . . H .
C428 C 0.7064(2) 0.2615(2) 0.49771(19) 0.27(4) Uiso 0.27(2) 1 d G U P H 1
F80 F 0.7062(4) 0.3060(2) 0.4932(3) 0.250(8) Uiso 1 1 d G . . H 1
F81 F 0.7136(4) 0.2455(3) 0.5363(2) 0.239(8) Uiso 1 1 d G . . H 1
F79 F 0.7503(2) 0.2484(3) 0.4765(2) 0.15(2) Uiso 0.27(2) 1 d G . P H 1
C528 C 0.6686(11) 0.2597(9) 0.5057(9) 0.104(9) Uiso 0.73(2) 1 d . U P H 2
F79' F 0.6385(8) 0.2774(6) 0.5403(6) 0.170(8) Uiso 0.73(2) 1 d . . P H 2
N414 N 0.6839(10) 0.2375(8) 0.4502(7) 0.186(8) Uiso 1 1 d . . . . .
O56 O 0.6182(9) 0.2114(7) 0.5043(7) 0.207(8) Uiso 1 1 d . . . . .
O53 O 0.7773(9) 0.2018(8) 0.4228(8) 0.101(5) Uiso 0.564(16) 1 d . U P I 1
O54 O 0.7187(9) 0.1594(8) 0.4841(7) 0.124(7) Uiso 0.564(16) 1 d . U P I 1
O53' O 0.7193(12) 0.2491(10) 0.4078(9) 0.117(8) Uiso 0.436(16) 1 d . U P I 2
O54' O 0.7750(11) 0.1832(10) 0.4453(10) 0.096(6) Uiso 0.436(16) 1 d . U P I 2
O55 O 0.6111(6) 0.2757(5) 0.4613(4) 0.125(4) Uiso 1 1 d . . . . .
N1S N 0.6617(6) 0.9370(5) 0.3637(4) 0.093(4) Uani 1 1 d . U . . .
C1S C 0.6499(6) 0.9455(5) 0.3943(5) 0.069(4) Uani 1 1 d . U . . .
C2S C 0.6372(7) 0.9543(5) 0.4333(5) 0.098(5) Uani 1 1 d . U . . .
H2S1 H 0.5989 0.9641 0.4361 0.147 Uiso 1 1 calc R U . . .
H2S2 H 0.6599 0.9778 0.4382 0.147 Uiso 1 1 calc R U . . .
H2S3 H 0.6440 0.9270 0.4528 0.147 Uiso 1 1 calc R U . . .
N2S N 0.3451(8) 0.0196(6) 0.2515(6) 0.143(6) Uiso 1 1 d . U . . .
C3S C 0.3792(8) 0.0191(6) 0.2737(6) 0.092(5) Uiso 1 1 d . U . . .
C4S C 0.4237(8) 0.0199(6) 0.2965(6) 0.113(6) Uiso 1 1 d . U . . .
H4S1 H 0.4544 0.0025 0.2861 0.170 Uiso 1 1 calc R U . . .
H4S2 H 0.4142 0.0069 0.3245 0.170 Uiso 1 1 calc R U . . .
H4S3 H 0.4337 0.0509 0.2949 0.170 Uiso 1 1 calc R U . . .
N3S N 0.2737(9) 0.0358(7) 0.1509(7) 0.166(8) Uiso 1 1 d D U . . .
C5S C 0.3170(10) 0.0367(9) 0.1578(8) 0.157(9) Uiso 1 1 d D U . . .
C6S C 0.3758(10) 0.0218(10) 0.1478(9) 0.199(12) Uiso 1 1 d D U . . .
H6S1 H 0.3801 0.0172 0.1198 0.298 Uiso 1 1 calc R U . . .
H6S2 H 0.3851 -0.0062 0.1655 0.298 Uiso 1 1 calc R U . . .
H6S3 H 0.4000 0.0448 0.1515 0.298 Uiso 1 1 calc R U . . .
N4S N 0.3219(5) 0.3871(4) 0.4684(4) 0.075(3) Uani 1 1 d . U . . .
C7S C 0.2956(6) 0.3942(4) 0.4960(5) 0.065(4) Uani 1 1 d . U . . .
C8S C 0.2642(7) 0.4016(6) 0.5308(5) 0.101(6) Uani 1 1 d . U . . .
H8S1 H 0.2313 0.4196 0.5231 0.151 Uiso 1 1 calc R U . . .
H8S2 H 0.2852 0.4174 0.5466 0.151 Uiso 1 1 calc R U . . .
H8S3 H 0.2541 0.3728 0.5468 0.151 Uiso 1 1 calc R U . . .

loop_
_atom_site_aniso_label
_atom_site_aniso_U_11
_atom_site_aniso_U_22
_atom_site_aniso_U_33
_atom_site_aniso_U_23
_atom_site_aniso_U_13
_atom_site_aniso_U_12
Zn1 0.0363(7) 0.0331(7) 0.0359(8) -0.0076(6) 0.0028(6) -0.0041(6)
Zn2 0.0421(8) 0.0422(8) 0.0334(8) -0.0051(6) 0.0003(6) -0.0050(6)
Zn3 0.0377(8) 0.0404(8) 0.0584(9) -0.0146(7) -0.0075(7) 0.0074(6)
Zn4 0.0608(9) 0.0448(9) 0.0413(9) -0.0203(7) -0.0142(7) 0.0134(7)
Zn5 0.0467(9) 0.0453(9) 0.0592(10) -0.0083(7) -0.0141(7) 0.0081(7)
Zn6 0.0425(8) 0.0374(8) 0.0334(8) -0.0074(6) 0.0000(6) -0.0011(6)
Zn7 0.0327(7) 0.0395(8) 0.0485(9) -0.0111(7) -0.0051(6) -0.0008(6)
Zn8 0.0516(9) 0.0452(8) 0.0355(8) -0.0115(7) 0.0011(7) -0.0044(7)
N1 0.041(5) 0.036(5) 0.036(5) -0.003(4) 0.001(4) 0.004(4)
N2 0.037(5) 0.040(5) 0.022(5) -0.012(4) 0.003(4) 0.003(4)
N3 0.039(5) 0.034(5) 0.051(6) 0.000(5) -0.003(4) 0.012(4)
N4 0.038(5) 0.065(7) 0.068(7) -0.023(6) -0.010(5) 0.012(5)
N5 0.036(5) 0.034(5) 0.030(5) -0.011(4) 0.000(4) -0.003(4)
N6 0.047(6) 0.033(4) 0.034(5) -0.010(4) 0.003(4) 0.002(4)
N7 0.038(5) 0.040(5) 0.032(5) -0.013(4) -0.001(4) -0.003(4)
N8 0.032(5) 0.030(5) 0.032(4) -0.006(4) -0.003(4) 0.007(4)
N9 0.057(6) 0.034(5) 0.031(5) -0.012(4) -0.005(4) 0.010(4)
N10 0.070(7) 0.045(6) 0.026(5) -0.009(4) -0.007(5) 0.022(5)
N11 0.034(5) 0.034(5) 0.028(5) -0.011(4) -0.002(4) -0.003(4)
N12 0.040(5) 0.046(5) 0.035(5) -0.002(4) -0.004(4) -0.015(4)
N13 0.034(4) 0.035(5) 0.038(5) -0.007(4) -0.001(4) 0.002(4)
N14 0.040(5) 0.036(5) 0.022(5) -0.004(4) -0.007(4) 0.001(4)
N15 0.028(5) 0.038(5) 0.041(5) -0.009(4) -0.008(4) 0.005(4)
N16 0.040(5) 0.045(6) 0.061(7) -0.015(5) -0.004(5) 0.007(4)
N17 0.042(5) 0.037(5) 0.026(5) -0.012(4) 0.000(4) 0.002(4)
N18 0.062(6) 0.026(5) 0.043(6) -0.009(4) -0.009(5) 0.001(5)
N19 0.041(6) 0.038(5) 0.068(7) -0.007(4) -0.016(5) 0.015(4)
N20 0.032(5) 0.028(5) 0.048(5) -0.008(4) -0.003(4) 0.000(4)
N21 0.047(5) 0.045(6) 0.039(5) -0.012(4) 0.001(4) -0.010(4)
N22 0.044(5) 0.037(6) 0.036(4) -0.006(4) 0.003(4) 0.004(4)
N23 0.048(6) 0.042(5) 0.039(5) -0.014(4) -0.022(4) 0.009(5)
N24 0.068(7) 0.053(6) 0.051(6) -0.025(5) -0.019(5) 0.014(5)
N25 0.049(5) 0.043(6) 0.073(7) -0.003(5) -0.009(5) 0.004(5)
N26 0.043(5) 0.048(6) 0.062(7) -0.016(5) -0.019(5) 0.006(4)
N27 0.064(6) 0.049(6) 0.040(6) -0.010(5) -0.008(4) -0.005(5)
N28 0.072(7) 0.063(6) 0.055(7) -0.024(6) -0.010(6) -0.009(5)
N29 0.041(5) 0.035(5) 0.039(5) -0.008(4) -0.005(4) 0.004(4)
N30 0.035(5) 0.042(6) 0.049(6) -0.010(4) 0.006(4) 0.005(4)
N31 0.045(6) 0.046(5) 0.054(6) 0.004(4) -0.012(5) 0.007(5)
N32 0.042(5) 0.040(5) 0.044(5) -0.001(4) -0.017(5) 0.002(4)
N33 0.042(5) 0.032(5) 0.038(5) -0.008(4) -0.006(4) 0.000(4)
N34 0.043(5) 0.036(5) 0.041(5) -0.007(4) 0.003(4) 0.007(5)
N35 0.044(5) 0.041(5) 0.034(5) -0.008(4) -0.008(4) 0.003(4)
N36 0.052(6) 0.047(6) 0.042(6) -0.013(4) -0.002(4) -0.002(5)
N37 0.065(7) 0.070(7) 0.035(5) -0.011(5) 0.005(5) -0.011(6)
N38 0.048(5) 0.036(5) 0.037(5) -0.005(4) 0.006(4) -0.007(4)
N39 0.041(5) 0.029(5) 0.038(5) -0.010(4) 0.003(4) 0.001(4)
N40 0.039(5) 0.039(5) 0.031(5) -0.006(4) -0.006(4) 0.001(4)
N41 0.034(5) 0.034(5) 0.044(5) -0.009(4) -0.011(4) 0.001(4)
N42 0.046(5) 0.038(5) 0.038(5) -0.015(4) -0.007(4) -0.002(4)
N43 0.049(5) 0.035(5) 0.043(6) -0.010(4) 0.005(4) -0.014(4)
N44 0.039(5) 0.032(5) 0.043(6) -0.012(4) 0.002(4) 0.000(4)
N45 0.041(5) 0.039(5) 0.031(5) -0.010(4) -0.006(4) 0.007(4)
N46 0.050(6) 0.041(5) 0.034(5) -0.009(4) 0.001(5) 0.001(4)
N47 0.044(5) 0.036(5) 0.047(5) -0.008(5) -0.012(4) 0.004(5)
N48 0.031(5) 0.038(6) 0.077(6) 0.001(6) -0.012(5) 0.008(4)
C1 0.050(7) 0.035(6) 0.055(7) -0.003(5) 0.008(5) -0.006(5)
C2 0.089(10) 0.068(9) 0.089(10) -0.036(7) 0.027(8) -0.034(7)
C3 0.101(11) 0.054(8) 0.107(11) -0.024(8) 0.026(8) -0.035(7)
C4 0.046(7) 0.039(7) 0.078(9) 0.019(6) 0.003(6) 0.001(5)
C5 0.041(7) 0.052(7) 0.067(8) 0.005(6) 0.013(6) 0.003(5)
C6 0.057(7) 0.047(7) 0.051(7) -0.005(6) 0.010(6) -0.007(5)
C7 0.071(9) 0.063(9) 0.090(11) 0.007(8) 0.003(8) -0.024(7)
C8 0.047(6) 0.038(6) 0.047(7) -0.007(5) 0.003(5) 0.002(5)
C9 0.042(6) 0.037(5) 0.051(7) -0.022(5) 0.010(5) -0.006(5)
C10 0.041(6) 0.028(6) 0.077(9) -0.005(6) 0.005(6) 0.004(5)
C11 0.036(6) 0.040(5) 0.064(8) -0.002(6) 0.005(6) 0.007(5)
C12 0.032(5) 0.035(5) 0.043(7) -0.004(5) -0.007(5) 0.002(4)
C13 0.041(6) 0.028(5) 0.029(6) -0.003(5) -0.006(5) 0.004(4)
C14 0.040(5) 0.034(5) 0.047(7) -0.016(5) -0.002(5) 0.000(5)
C15 0.034(5) 0.038(6) 0.043(7) -0.016(4) 0.005(5) 0.000(4)
C16 0.038(5) 0.038(5) 0.038(6) -0.013(4) -0.004(5) -0.001(4)
C17 0.036(5) 0.035(6) 0.047(7) -0.013(5) -0.005(5) 0.000(4)
C18 0.039(5) 0.037(6) 0.037(6) -0.011(5) 0.002(5) 0.011(4)
C19 0.040(5) 0.039(6) 0.037(6) -0.011(5) 0.009(5) 0.002(5)
C20 0.039(5) 0.045(7) 0.043(6) -0.011(5) 0.000(5) 0.001(5)
C21 0.036(5) 0.063(8) 0.041(6) -0.011(6) -0.009(4) 0.004(5)
C22 0.042(6) 0.133(12) 0.061(8) 0.027(8) 0.001(5) 0.022(8)
C23 0.046(7) 0.166(14) 0.070(8) 0.033(10) 0.011(6) 0.045(9)
C24 0.039(6) 0.106(10) 0.059(7) -0.014(7) -0.003(5) 0.036(7)
C25 0.039(6) 0.125(12) 0.066(8) -0.021(9) -0.004(6) 0.021(8)
C26 0.039(6) 0.062(8) 0.091(9) -0.021(7) -0.015(5) 0.013(6)
C27 0.058(8) 0.117(12) 0.113(11) -0.047(10) -0.017(7) 0.039(8)
C28 0.064(8) 0.109(12) 0.151(13) -0.049(11) -0.029(8) 0.043(9)
C29 0.042(7) 0.070(9) 0.154(13) -0.027(10) -0.028(7) 0.012(7)
C30 0.052(7) 0.075(10) 0.101(10) -0.005(8) -0.028(6) -0.009(7)
C31 0.042(6) 0.065(9) 0.084(8) -0.006(7) -0.008(6) -0.005(6)
C32 0.066(7) 0.090(10) 0.161(14) -0.022(10) -0.044(8) 0.016(8)
C33 0.038(6) 0.046(6) 0.021(6) -0.013(5) -0.007(5) 0.001(5)
C34 0.041(6) 0.029(5) 0.044(7) -0.013(4) 0.003(5) 0.006(4)
C35 0.037(6) 0.041(6) 0.050(7) -0.008(5) -0.002(5) -0.006(5)
C36 0.034(6) 0.044(6) 0.046(7) -0.011(5) -0.006(5) 0.001(4)
C37 0.036(6) 0.044(5) 0.032(6) -0.006(5) 0.003(5) -0.004(5)
C38 0.052(7) 0.041(5) 0.025(6) -0.008(5) -0.010(5) 0.002(5)
C39 0.059(7) 0.038(5) 0.029(6) -0.006(5) -0.001(5) -0.003(5)
C40 0.079(7) 0.066(6) 0.074(7) 0.018(5) 0.021(6) 0.017(5)
C41 0.083(7) 0.076(7) 0.091(8) 0.023(6) 0.014(6) 0.030(6)
C42 0.082(9) 0.048(8) 0.099(11) 0.012(6) 0.012(8) -0.001(6)
C43 0.106(11) 0.080(9) 0.056(9) 0.021(7) 0.022(8) 0.006(7)
C44 0.088(9) 0.053(7) 0.076(10) 0.002(6) 0.026(7) 0.000(6)
C45 0.104(11) 0.078(9) 0.133(13) 0.042(8) -0.006(10) -0.003(8)
C46 0.058(7) 0.035(6) 0.039(7) -0.007(5) -0.006(5) -0.006(5)
C47 0.113(11) 0.069(9) 0.075(10) -0.038(7) 0.044(8) -0.040(8)
C48 0.149(13) 0.074(10) 0.095(11) -0.049(8) 0.026(10) -0.034(9)
C49 0.168(14) 0.098(12) 0.103(12) -0.048(9) 0.001(11) -0.070(11)
C50 0.093(11) 0.100(12) 0.154(15) -0.059(10) 0.012(10) -0.046(9)
C51 0.073(9) 0.065(9) 0.098(11) -0.037(8) 0.024(8) -0.026(7)
C52 0.25(2) 0.116(16) 0.16(2) -0.063(14) -0.032(19) -0.090(17)
C53 0.045(7) 0.046(6) 0.035(6) -0.010(5) -0.004(5) -0.008(5)
C54 0.038(6) 0.030(5) 0.040(6) 0.003(5) -0.009(5) 0.000(5)
C55 0.054(7) 0.041(6) 0.035(6) -0.001(5) -0.005(5) -0.010(5)
C56 0.040(7) 0.050(7) 0.034(5) 0.000(5) 0.005(5) -0.023(5)
C57 0.033(6) 0.033(6) 0.033(5) -0.010(5) 0.006(5) -0.003(4)
C58 0.034(6) 0.026(5) 0.040(6) -0.010(4) 0.009(5) 0.003(4)
C59 0.039(6) 0.030(6) 0.031(5) -0.007(5) 0.007(5) 0.002(4)
C60 0.048(7) 0.030(6) 0.029(5) -0.005(5) 0.005(5) -0.002(4)
C61 0.044(6) 0.028(6) 0.032(5) -0.004(5) 0.006(5) 0.003(4)
C62 0.039(6) 0.038(6) 0.037(5) -0.016(5) 0.006(5) -0.009(5)
C63 0.026(6) 0.035(6) 0.034(5) -0.009(5) -0.004(4) 0.003(4)
C64 0.024(5) 0.032(6) 0.034(5) -0.004(5) -0.001(5) -0.003(4)
C65 0.054(6) 0.029(6) 0.034(5) -0.015(5) -0.003(5) 0.001(5)
C66 0.048(6) 0.031(6) 0.027(5) -0.005(5) -0.002(4) 0.008(5)
C67 0.053(7) 0.062(8) 0.035(5) -0.014(6) 0.005(5) 0.000(6)
C68 0.059(7) 0.048(7) 0.035(5) -0.014(6) 0.010(5) 0.002(6)
C69 0.065(7) 0.038(7) 0.033(5) -0.003(5) -0.007(5) 0.013(6)
C70 0.080(8) 0.042(7) 0.033(5) -0.009(6) -0.002(6) 0.008(7)
C78 0.033(6) 0.033(6) 0.026(6) -0.002(4) -0.005(4) -0.003(5)
C79 0.038(6) 0.039(6) 0.030(5) -0.006(5) -0.004(5) -0.005(5)
C80 0.071(8) 0.052(7) 0.047(7) -0.020(6) 0.013(6) -0.021(6)
C81 0.090(10) 0.040(7) 0.070(8) -0.028(6) 0.026(7) -0.014(6)
C82 0.045(7) 0.038(6) 0.042(6) -0.008(5) 0.006(5) -0.013(5)
C83 0.059(8) 0.034(6) 0.050(7) -0.003(5) 0.005(5) -0.013(5)
C84 0.060(7) 0.061(7) 0.048(7) -0.006(6) -0.004(6) -0.021(6)
C85 0.116(10) 0.078(8) 0.065(10) 0.026(7) -0.003(8) -0.009(7)
C86 0.121(11) 0.099(11) 0.078(11) 0.028(8) -0.012(9) -0.020(9)
C87 0.119(11) 0.099(10) 0.074(11) -0.013(8) 0.019(9) -0.052(9)
C88 0.089(10) 0.100(10) 0.120(14) -0.025(9) 0.031(9) -0.041(8)
C89 0.074(8) 0.081(9) 0.120(12) -0.022(8) 0.036(9) -0.033(7)
C90 0.161(17) 0.176(17) 0.090(14) 0.021(12) 0.011(12) -0.092(16)
C91 0.035(5) 0.033(6) 0.046(6) -0.013(5) 0.000(4) 0.011(5)
C92 0.043(6) 0.060(8) 0.041(7) -0.003(6) 0.003(5) 0.003(6)
C93 0.044(6) 0.060(8) 0.069(7) -0.010(6) 0.001(6) -0.006(6)
C94 0.044(6) 0.068(9) 0.053(7) -0.023(6) -0.006(5) -0.004(6)
C95 0.056(6) 0.062(8) 0.044(7) -0.006(6) -0.011(5) 0.003(6)
C96 0.048(6) 0.059(8) 0.032(6) -0.008(5) -0.008(5) 0.000(6)
C97 0.054(7) 0.118(13) 0.073(10) -0.015(9) -0.012(7) 0.005(8)
C98 0.047(5) 0.033(6) 0.039(6) -0.003(6) -0.002(5) 0.001(5)
C99 0.044(5) 0.025(6) 0.026(6) 0.002(5) -0.006(4) 0.004(5)
C100 0.040(5) 0.060(8) 0.036(6) -0.017(6) 0.003(5) 0.003(6)
C101 0.041(5) 0.054(7) 0.029(6) -0.014(5) -0.002(5) 0.001(6)
C102 0.040(5) 0.026(6) 0.027(6) -0.006(5) -0.002(4) 0.004(5)
C103 0.041(5) 0.029(6) 0.028(6) 0.001(5) 0.000(5) 0.004(5)
C104 0.039(5) 0.032(6) 0.025(6) 0.001(5) -0.007(4) 0.005(4)
C105 0.043(5) 0.033(6) 0.023(6) -0.003(5) -0.005(5) 0.002(5)
C106 0.041(5) 0.035(6) 0.028(6) -0.004(5) -0.008(5) 0.005(5)
C107 0.037(6) 0.027(6) 0.038(7) 0.000(4) -0.007(5) 0.002(5)
C108 0.036(5) 0.037(6) 0.025(6) -0.005(4) -0.003(5) 0.000(5)
C109 0.038(5) 0.033(6) 0.040(7) -0.010(5) -0.006(5) 0.004(5)
C110 0.039(6) 0.037(6) 0.034(6) -0.013(5) 0.000(5) 0.002(5)
C111 0.038(6) 0.035(5) 0.030(6) -0.006(5) 0.000(4) 0.004(5)
C112 0.036(6) 0.037(6) 0.051(7) -0.007(5) -0.008(5) -0.003(5)
C113 0.037(6) 0.034(6) 0.046(7) 0.004(5) -0.011(5) -0.005(5)
C114 0.041(6) 0.037(5) 0.024(6) -0.003(5) -0.002(4) -0.006(5)
C115 0.040(6) 0.041(6) 0.036(7) -0.006(5) -0.005(5) 0.000(5)
C123 0.039(5) 0.029(6) 0.045(7) -0.006(5) -0.013(5) 0.006(5)
C124 0.040(5) 0.034(6) 0.031(6) -0.006(5) -0.002(5) 0.002(5)
C125 0.047(7) 0.039(6) 0.070(8) -0.018(6) 0.017(6) -0.005(5)
C126 0.049(6) 0.030(6) 0.068(8) -0.013(6) 0.005(6) 0.001(5)
C127 0.051(6) 0.038(6) 0.028(6) -0.005(5) 0.007(5) 0.003(5)
C128 0.041(6) 0.024(6) 0.063(8) -0.017(5) -0.007(6) 0.000(5)
C129 0.042(6) 0.045(6) 0.063(7) -0.014(6) -0.005(5) 0.013(5)
C130 0.119(12) 0.088(10) 0.100(11) 0.013(8) 0.039(10) 0.055(9)
C131 0.102(8) 0.087(7) 0.094(7) -0.005(6) 0.021(6) 0.038(6)
C132 0.066(9) 0.083(9) 0.076(9) -0.017(7) 0.016(7) 0.017(7)
C133 0.108(8) 0.094(7) 0.083(7) -0.017(6) 0.015(6) 0.025(6)
C134 0.137(13) 0.101(11) 0.066(9) -0.013(7) 0.017(9) 0.046(9)
C135 0.073(10) 0.104(11) 0.071(10) -0.023(8) 0.007(8) 0.030(8)
C136 0.072(9) 0.041(6) 0.088(10) -0.002(6) -0.011(7) 0.011(6)
C137 0.082(10) 0.077(9) 0.117(13) 0.039(8) -0.008(8) 0.023(8)
C138 0.147(14) 0.075(10) 0.137(15) 0.035(9) -0.012(11) 0.013(9)
C139 0.151(15) 0.054(9) 0.132(14) 0.010(8) -0.057(11) 0.037(9)
C140 0.129(15) 0.090(11) 0.22(2) 0.034(12) -0.013(12) 0.063(11)
C141 0.091(11) 0.088(10) 0.210(18) 0.037(11) 0.018(11) 0.054(9)
C142 0.27(3) 0.060(10) 0.152(18) 0.020(10) -0.125(18) 0.033(12)
C143 0.042(7) 0.049(5) 0.050(7) -0.004(5) 0.000(6) 0.008(6)
C144 0.034(6) 0.042(5) 0.046(6) -0.008(5) -0.011(5) 0.005(5)
C145 0.058(7) 0.044(6) 0.036(6) -0.008(5) -0.009(6) 0.008(6)
C146 0.061(8) 0.038(6) 0.035(6) -0.009(5) -0.003(5) -0.001(6)
C147 0.031(6) 0.037(5) 0.043(6) -0.012(4) -0.006(5) -0.002(5)
C148 0.040(6) 0.034(5) 0.041(6) -0.007(5) -0.002(5) 0.003(5)
C149 0.030(6) 0.036(5) 0.043(5) -0.007(4) -0.001(5) -0.009(4)
C150 0.042(7) 0.039(6) 0.042(6) -0.008(5) -0.002(5) -0.002(5)
C151 0.038(6) 0.039(5) 0.043(5) -0.015(5) -0.002(5) -0.003(5)
C152 0.049(7) 0.044(6) 0.041(5) -0.017(5) -0.010(5) -0.002(5)
C153 0.040(6) 0.039(6) 0.041(5) -0.011(4) -0.007(5) -0.010(5)
C154 0.053(7) 0.044(6) 0.039(5) -0.014(4) -0.007(5) -0.011(5)
C155 0.051(7) 0.044(7) 0.039(5) -0.014(5) 0.000(5) -0.008(5)
C156 0.048(6) 0.047(7) 0.040(5) -0.011(5) -0.004(5) -0.014(5)
C157 0.049(7) 0.070(8) 0.044(6) -0.009(6) -0.009(5) 0.006(6)
C158 0.047(7) 0.095(10) 0.038(6) -0.014(7) -0.004(5) 0.011(6)
C159 0.040(6) 0.060(8) 0.038(5) -0.013(5) -0.003(4) -0.007(5)
C160 0.046(7) 0.046(7) 0.040(5) -0.004(6) 0.009(5) 0.001(6)
C161 0.054(7) 0.059(8) 0.038(5) -0.008(6) 0.006(5) -0.008(6)
C162 0.052(7) 0.063(8) 0.047(6) -0.012(6) 0.004(5) -0.011(6)
C163 0.077(8) 0.064(8) 0.048(6) -0.027(6) -0.003(6) -0.009(6)
C164 0.093(9) 0.053(8) 0.035(6) -0.008(6) -0.001(5) -0.003(7)
C165 0.075(8) 0.080(9) 0.043(6) -0.004(7) 0.016(6) -0.024(7)
C166 0.063(8) 0.070(9) 0.044(6) -0.013(6) 0.005(6) -0.019(6)
C167 0.148(15) 0.101(12) 0.035(6) -0.009(8) -0.004(8) -0.023(11)
C168 0.041(7) 0.038(6) 0.036(6) -0.011(5) -0.015(5) 0.003(5)
C169 0.045(7) 0.040(5) 0.039(6) -0.007(5) -0.008(5) 0.011(5)
C170 0.079(9) 0.038(5) 0.047(7) -0.004(5) -0.002(6) 0.011(6)
C171 0.089(10) 0.036(6) 0.058(8) -0.013(5) -0.005(6) 0.005(6)
C172 0.063(8) 0.047(6) 0.057(7) -0.021(6) -0.011(6) 0.011(6)
C173 0.073(9) 0.048(7) 0.055(8) -0.023(6) -0.014(6) 0.011(6)
C174 0.091(7) 0.051(7) 0.050(8) -0.025(6) -0.012(7) 0.019(7)
C175 0.088(7) 0.044(7) 0.071(9) -0.014(6) -0.011(8) 0.029(6)
C176 0.101(9) 0.071(9) 0.071(10) -0.017(7) -0.005(8) 0.037(7)
C177 0.109(9) 0.099(11) 0.102(12) -0.056(9) -0.032(10) 0.054(9)
C178 0.115(9) 0.072(10) 0.124(13) -0.062(9) -0.035(10) 0.047(8)
C179 0.095(8) 0.073(9) 0.087(10) -0.048(8) -0.030(8) 0.029(7)
C180 0.129(13) 0.130(15) 0.159(18) -0.097(14) -0.036(13) 0.067(12)
C181 0.058(7) 0.049(8) 0.097(9) -0.015(7) -0.005(7) 0.008(6)
C182 0.079(10) 0.102(12) 0.113(11) -0.048(10) -0.025(8) 0.035(8)
C183 0.088(10) 0.100(12) 0.114(12) -0.021(10) 0.003(9) 0.044(9)
C184 0.068(9) 0.071(10) 0.133(12) -0.034(9) 0.028(8) 0.011(7)
C185 0.120(13) 0.141(15) 0.118(12) -0.048(12) -0.001(9) 0.046(10)
C186 0.097(11) 0.123(13) 0.110(11) -0.051(10) -0.024(9) 0.042(9)
C187 0.104(13) 0.129(16) 0.18(2) -0.068(14) 0.029(13) 0.042(11)
C188 0.058(6) 0.045(7) 0.100(11) -0.014(7) -0.003(8) 0.014(6)
C189 0.053(6) 0.041(7) 0.097(10) -0.022(7) -0.006(7) 0.005(5)
C190 0.052(6) 0.057(8) 0.115(11) -0.028(8) -0.007(8) 0.003(6)
C191 0.047(6) 0.066(8) 0.105(11) -0.034(8) -0.005(7) 0.000(6)
C192 0.041(5) 0.041(6) 0.059(8) -0.007(5) -0.020(6) 0.006(5)
C193 0.044(5) 0.037(6) 0.060(8) -0.011(6) -0.012(6) 0.004(5)
C194 0.046(5) 0.039(6) 0.050(7) -0.002(5) -0.013(5) 0.002(5)
C195 0.056(7) 0.039(7) 0.055(8) 0.000(5) -0.031(6) 0.003(5)
C196 0.074(7) 0.035(6) 0.051(7) -0.005(5) -0.031(6) 0.003(6)
C197 0.057(6) 0.045(7) 0.060(8) -0.010(6) -0.020(6) 0.001(6)
C198 0.046(5) 0.046(7) 0.046(7) -0.011(5) -0.007(5) 0.001(5)
C199 0.044(5) 0.042(7) 0.055(8) -0.008(6) -0.015(6) 0.002(5)
C200 0.042(6) 0.047(7) 0.044(7) -0.014(5) -0.004(5) 0.007(6)
C201 0.042(5) 0.053(7) 0.053(7) -0.020(6) -0.003(5) 0.000(5)
C202 0.053(6) 0.082(9) 0.071(9) -0.045(7) -0.009(6) 0.007(7)
C203 0.052(6) 0.077(9) 0.073(9) -0.043(7) -0.010(6) 0.013(7)
C204 0.046(6) 0.059(8) 0.038(7) -0.011(5) -0.008(5) 0.013(6)
C205 0.039(6) 0.045(7) 0.050(7) -0.012(6) -0.004(5) 0.007(5)
C206 0.036(6) 0.064(7) 0.050(7) -0.017(6) 0.002(5) 0.009(5)
C207 0.060(8) 0.065(7) 0.083(10) -0.029(7) -0.022(6) 0.023(6)
C208 0.071(9) 0.087(8) 0.085(10) -0.037(8) -0.037(7) 0.034(7)
C209 0.054(8) 0.115(10) 0.107(12) -0.034(9) -0.023(7) 0.013(7)
C210 0.059(9) 0.107(9) 0.130(14) 0.000(10) -0.026(8) -0.019(8)
C211 0.053(8) 0.074(7) 0.107(11) -0.008(8) -0.018(7) -0.009(6)
C212 0.076(12) 0.159(18) 0.21(2) -0.046(16) -0.075(12) 0.011(11)
C213 0.074(8) 0.043(6) 0.041(7) -0.013(6) -0.013(6) -0.002(6)
C214 0.071(8) 0.049(6) 0.063(8) -0.011(6) -0.032(6) 0.007(6)
C215 0.114(8) 0.089(7) 0.103(8) -0.030(6) -0.062(6) 0.006(6)
C216 0.116(8) 0.083(6) 0.112(8) -0.027(6) -0.066(7) 0.009(6)
C217 0.108(11) 0.074(7) 0.087(10) -0.031(8) -0.061(8) 0.011(8)
C218 0.114(11) 0.061(7) 0.078(10) -0.015(8) -0.058(8) 0.008(8)
C219 0.088(10) 0.062(7) 0.067(7) -0.024(6) -0.022(7) -0.002(6)
C220 0.072(9) 0.069(9) 0.088(9) -0.017(7) -0.032(8) -0.008(6)
C221 0.073(9) 0.080(9) 0.124(9) -0.032(9) -0.028(9) -0.014(7)
C222 0.112(13) 0.094(11) 0.139(11) -0.067(10) -0.025(11) -0.017(8)
C223 0.135(14) 0.122(13) 0.108(10) -0.077(9) 0.003(10) -0.025(10)
C224 0.128(13) 0.112(11) 0.083(8) -0.061(8) 0.010(10) -0.031(9)
C225 0.19(2) 0.19(2) 0.21(2) -0.129(19) -0.034(19) -0.077(17)
C226 0.057(8) 0.056(6) 0.073(9) 0.014(7) -0.020(6) 0.010(6)
C227 0.089(10) 0.066(8) 0.128(13) 0.032(9) -0.030(9) -0.011(7)
C228 0.112(12) 0.067(8) 0.142(15) 0.028(9) -0.033(10) -0.016(8)
C229 0.120(12) 0.063(8) 0.097(12) 0.014(8) -0.023(9) 0.023(8)
C230 0.090(11) 0.081(9) 0.128(13) 0.018(10) -0.045(10) 0.024(7)
C231 0.074(9) 0.082(9) 0.129(14) 0.028(9) -0.043(9) 0.013(7)
C232 0.180(19) 0.069(9) 0.127(16) 0.016(10) -0.029(13) 0.041(11)
C233 0.056(8) 0.060(6) 0.048(7) 0.002(5) -0.031(6) -0.006(6)
C234 0.047(7) 0.043(5) 0.048(6) -0.002(5) -0.027(6) -0.010(5)
C235 0.085(9) 0.070(7) 0.033(6) -0.006(5) -0.021(7) 0.009(7)
C236 0.067(8) 0.047(6) 0.050(6) -0.013(5) -0.020(6) 0.005(6)
C237 0.027(6) 0.046(5) 0.042(5) -0.006(5) -0.017(5) 0.000(5)
C238 0.036(6) 0.045(6) 0.033(6) 0.004(4) -0.001(5) -0.001(5)
C239 0.018(5) 0.040(5) 0.045(5) -0.011(4) -0.015(5) -0.005(4)
C240 0.026(6) 0.040(6) 0.038(6) -0.010(4) -0.007(5) -0.005(4)
C241 0.034(6) 0.038(5) 0.031(5) -0.006(4) -0.002(5) -0.004(4)
C242 0.033(6) 0.051(7) 0.031(5) -0.007(5) -0.008(5) 0.005(5)
C243 0.030(6) 0.041(6) 0.044(5) -0.013(5) -0.006(4) -0.003(5)
C244 0.028(6) 0.046(6) 0.042(5) -0.010(5) -0.004(5) -0.001(5)
C245 0.032(5) 0.038(6) 0.035(5) -0.007(5) 0.006(4) -0.008(5)
C246 0.040(6) 0.030(6) 0.043(5) -0.008(5) -0.006(4) 0.004(5)
C247 0.043(6) 0.064(8) 0.049(6) -0.015(6) -0.011(5) 0.006(6)
C248 0.046(6) 0.068(8) 0.044(6) -0.001(7) 0.001(5) 0.002(6)
C249 0.047(6) 0.045(7) 0.034(5) -0.001(6) 0.005(4) 0.002(6)
C250 0.048(7) 0.048(7) 0.039(5) -0.007(6) 0.001(5) -0.001(6)
C251 0.040(6) 0.041(7) 0.045(6) -0.010(5) -0.005(5) 0.018(5)
C252 0.049(7) 0.068(8) 0.048(7) -0.007(6) 0.004(6) 0.004(6)
C253 0.085(9) 0.064(9) 0.056(7) -0.010(7) 0.016(7) 0.011(7)
C254 0.076(9) 0.080(10) 0.037(7) -0.019(6) -0.005(6) 0.038(7)
C255 0.058(8) 0.096(10) 0.060(8) -0.044(7) -0.012(6) 0.021(7)
C256 0.041(7) 0.075(9) 0.047(7) -0.025(6) -0.007(5) 0.013(5)
C257 0.116(11) 0.130(12) 0.058(8) -0.044(8) -0.004(7) 0.044(10)
C258 0.042(7) 0.048(6) 0.026(6) -0.013(5) -0.003(5) -0.003(5)
C259 0.039(6) 0.040(5) 0.034(6) -0.010(5) -0.006(5) 0.002(5)
C260 0.048(7) 0.039(5) 0.044(7) -0.002(5) 0.008(5) -0.001(5)
C261 0.053(7) 0.039(6) 0.045(7) -0.006(5) 0.000(5) 0.003(5)
C262 0.033(6) 0.037(5) 0.034(6) -0.003(5) -0.009(4) -0.005(5)
C263 0.045(7) 0.041(6) 0.042(7) -0.012(5) -0.005(5) -0.001(5)
C264 0.054(6) 0.048(7) 0.044(7) -0.015(5) 0.000(5) 0.002(6)
C265 0.060(7) 0.061(8) 0.071(9) -0.026(6) -0.009(7) 0.005(6)
C266 0.091(7) 0.075(9) 0.052(8) -0.035(7) -0.018(7) 0.020(7)
C267 0.095(8) 0.065(9) 0.061(9) -0.020(6) 0.007(8) 0.023(8)
C268 0.064(8) 0.086(10) 0.102(11) -0.036(8) 0.013(8) 0.008(7)
C269 0.057(6) 0.079(9) 0.094(10) -0.040(7) 0.003(7) 0.005(7)
C270 0.141(14) 0.150(17) 0.098(14) -0.063(11) 0.012(12) 0.061(13)
C271 0.042(6) 0.035(6) 0.048(7) 0.004(5) 0.000(5) 0.005(5)
C272 0.062(8) 0.057(8) 0.047(7) -0.001(6) 0.009(6) -0.008(6)
C273 0.063(9) 0.073(9) 0.065(8) -0.013(7) 0.022(7) 0.003(6)
C274 0.060(9) 0.070(9) 0.093(9) -0.007(7) 0.029(7) -0.009(6)
C275 0.091(11) 0.089(10) 0.117(11) -0.038(9) 0.048(9) -0.053(8)
C276 0.070(9) 0.072(9) 0.067(9) -0.015(7) 0.016(7) -0.031(7)
C277 0.091(10) 0.092(10) 0.099(10) 0.012(8) 0.041(9) -0.006(8)
C278 0.048(6) 0.036(6) 0.040(7) -0.017(5) 0.004(5) -0.006(5)
C279 0.044(5) 0.030(5) 0.054(7) -0.012(5) 0.004(5) -0.006(5)
C280 0.048(6) 0.029(6) 0.082(9) -0.010(6) 0.005(6) 0.006(5)
C281 0.037(6) 0.046(6) 0.062(8) 0.007(6) -0.002(6) 0.016(5)
C282 0.041(5) 0.041(6) 0.037(6) -0.009(5) -0.003(5) 0.003(5)
C283 0.038(5) 0.033(6) 0.031(6) -0.006(5) -0.007(5) 0.001(4)
C284 0.042(5) 0.037(6) 0.035(6) -0.008(4) -0.001(5) -0.003(5)
C285 0.042(5) 0.035(6) 0.049(7) -0.007(5) 0.001(5) 0.006(5)
C286 0.043(5) 0.036(6) 0.039(6) -0.015(5) -0.012(4) 0.000(5)
C287 0.032(5) 0.042(6) 0.038(6) -0.011(4) -0.001(5) -0.003(5)
C288 0.036(5) 0.031(5) 0.039(6) -0.009(4) -0.005(4) -0.001(4)
C289 0.048(6) 0.039(6) 0.043(7) -0.009(4) -0.011(5) -0.008(5)
C290 0.035(5) 0.035(6) 0.056(6) -0.008(6) -0.015(5) 0.003(5)
C291 0.040(5) 0.029(6) 0.056(6) -0.017(5) -0.012(4) 0.002(5)
C292 0.041(6) 0.059(8) 0.059(7) -0.012(6) -0.003(5) -0.001(6)
C293 0.036(6) 0.083(9) 0.054(6) -0.011(7) 0.001(5) -0.008(6)
C294 0.037(5) 0.043(7) 0.063(6) -0.004(6) -0.002(5) 0.000(6)
C295 0.049(6) 0.046(8) 0.076(7) 0.001(7) -0.017(6) 0.012(6)
C303 0.038(6) 0.036(6) 0.039(6) -0.005(5) -0.003(5) -0.002(5)
C304 0.043(6) 0.036(5) 0.026(6) -0.009(4) -0.003(4) 0.006(4)
C305 0.051(7) 0.042(6) 0.045(7) 0.001(5) -0.019(5) -0.009(5)
C306 0.056(7) 0.063(7) 0.039(7) 0.008(5) -0.022(6) -0.008(6)
C307 0.038(6) 0.044(5) 0.027(6) -0.008(4) 0.000(4) 0.004(5)
C308 0.049(7) 0.044(6) 0.034(6) -0.014(5) -0.021(5) 0.005(5)
C309 0.061(8) 0.046(5) 0.045(6) -0.001(5) -0.001(6) 0.015(6)
C310 0.133(12) 0.055(7) 0.038(6) -0.003(5) 0.002(8) 0.019(8)
C311 0.136(12) 0.066(7) 0.043(7) 0.004(5) 0.017(8) 0.009(9)
C312 0.062(8) 0.056(6) 0.068(7) 0.004(6) -0.003(7) 0.006(7)
C313 0.074(9) 0.041(6) 0.075(7) -0.006(5) -0.025(8) 0.011(7)
C314 0.053(7) 0.047(6) 0.060(7) -0.008(5) -0.014(6) -0.006(6)
C315 0.112(12) 0.069(8) 0.069(9) 0.011(7) -0.011(9) -0.004(9)
C316 0.073(9) 0.089(9) 0.038(6) -0.012(6) -0.001(6) -0.004(7)
C317 0.146(14) 0.121(11) 0.055(7) -0.024(7) -0.015(10) -0.023(11)
C318 0.152(15) 0.176(15) 0.053(7) -0.049(9) -0.021(10) -0.038(13)
C319 0.156(16) 0.202(17) 0.053(8) -0.022(8) -0.004(11) -0.028(14)
C320 0.184(17) 0.176(16) 0.063(8) 0.002(9) 0.022(12) -0.065(14)
C321 0.175(16) 0.114(11) 0.058(7) 0.001(8) 0.016(11) -0.032(11)
C322 0.20(2) 0.31(3) 0.053(8) -0.030(12) 0.001(14) -0.04(2)
C323 0.065(8) 0.065(8) 0.036(6) -0.012(6) 0.010(5) -0.011(7)
C324 0.060(7) 0.046(7) 0.040(5) -0.020(6) 0.004(5) -0.009(6)
C325 0.051(6) 0.072(8) 0.039(6) -0.007(6) 0.009(5) -0.022(7)
C326 0.050(6) 0.067(8) 0.042(6) -0.016(6) 0.007(5) -0.027(6)
C327 0.036(6) 0.036(6) 0.048(5) -0.015(5) 0.005(4) -0.005(5)
C328 0.043(6) 0.025(6) 0.039(5) 0.001(5) 0.005(5) -0.016(5)
C329 0.028(6) 0.029(6) 0.041(5) -0.011(5) -0.003(4) 0.005(4)
C330 0.027(6) 0.031(6) 0.036(5) -0.006(5) -0.011(4) 0.007(4)
C331 0.024(5) 0.033(6) 0.037(5) -0.005(5) -0.009(4) 0.005(4)
C332 0.033(6) 0.034(6) 0.039(6) -0.012(5) -0.003(5) -0.001(4)
C333 0.030(6) 0.029(5) 0.040(6) -0.011(5) -0.004(5) 0.005(4)
C334 0.035(6) 0.036(6) 0.045(6) -0.010(5) -0.002(5) -0.001(5)
C335 0.029(6) 0.044(6) 0.053(6) -0.016(5) -0.009(5) -0.007(5)
C336 0.031(6) 0.037(6) 0.042(6) -0.010(5) -0.004(5) -0.001(4)
C337 0.063(8) 0.053(7) 0.050(6) -0.015(5) -0.004(6) -0.023(6)
C338 0.059(8) 0.053(7) 0.044(6) -0.006(5) -0.012(6) -0.021(6)
C339 0.032(6) 0.043(6) 0.041(6) -0.013(5) -0.005(5) -0.006(5)
C340 0.047(7) 0.040(6) 0.040(7) -0.005(5) -0.012(6) -0.015(5)
C341 0.044(6) 0.033(5) 0.046(7) -0.006(5) -0.006(5) -0.008(5)
C342 0.097(10) 0.037(6) 0.074(9) -0.008(6) -0.037(7) -0.005(6)
C343 0.106(10) 0.039(6) 0.069(9) -0.014(7) -0.019(7) -0.014(6)
C344 0.091(10) 0.068(7) 0.053(8) -0.006(7) -0.010(6) -0.051(7)
C345 0.076(9) 0.078(7) 0.107(11) -0.019(9) -0.046(8) -0.021(7)
C346 0.057(8) 0.052(7) 0.095(10) -0.015(7) -0.035(6) -0.005(6)
C347 0.142(14) 0.090(10) 0.080(11) -0.007(9) -0.026(10) -0.070(11)
C348 0.048(7) 0.018(5) 0.039(6) -0.006(5) 0.007(5) -0.001(5)
C349 0.036(6) 0.028(5) 0.034(6) -0.007(5) -0.006(4) -0.001(4)
C350 0.044(7) 0.030(6) 0.055(7) -0.015(5) 0.007(5) -0.002(5)
C351 0.059(7) 0.025(6) 0.042(7) -0.006(5) 0.001(5) -0.008(5)
C352 0.031(6) 0.024(5) 0.036(6) 0.000(5) -0.009(4) 0.007(4)
C353 0.042(6) 0.042(7) 0.036(7) -0.005(5) -0.002(5) -0.003(5)
C354 0.041(6) 0.035(6) 0.036(5) -0.004(5) -0.003(4) 0.002(5)
C355 0.049(7) 0.089(9) 0.040(6) -0.026(7) 0.004(5) -0.015(6)
C356 0.056(8) 0.099(10) 0.068(7) -0.032(8) 0.012(6) -0.031(7)
C357 0.064(8) 0.076(9) 0.060(7) -0.006(7) 0.012(6) -0.017(6)
C358 0.061(7) 0.051(8) 0.042(6) 0.003(6) 0.010(5) 0.002(6)
C359 0.048(6) 0.050(7) 0.034(5) -0.003(6) -0.005(5) 0.000(5)
C360 0.104(11) 0.106(13) 0.090(11) -0.037(10) 0.044(10) -0.047(10)
S1 0.079(3) 0.078(3) 0.077(3) -0.032(2) 0.007(2) -0.018(2)
S2 0.098(3) 0.096(3) 0.072(3) -0.040(2) 0.010(3) -0.016(3)
O1 0.088(7) 0.082(7) 0.094(8) -0.047(6) -0.004(6) -0.005(6)
O2 0.125(9) 0.100(8) 0.082(8) 0.009(7) 0.018(7) -0.035(7)
O3 0.092(7) 0.106(8) 0.061(6) -0.033(6) 0.018(6) -0.021(6)
O4 0.181(12) 0.089(8) 0.113(9) -0.047(7) 0.030(9) -0.089(9)
N101 0.073(8) 0.101(9) 0.053(7) -0.029(7) 0.000(6) -0.036(7)
C401 0.128(6) 0.138(6) 0.100(5) -0.056(4) -0.013(5) 0.015(5)
C402 0.106(6) 0.140(6) 0.114(6) -0.049(6) 0.011(4) -0.005(5)
F1 0.135(6) 0.140(6) 0.098(5) -0.050(5) -0.022(5) 0.019(5)
F2 0.125(6) 0.152(7) 0.119(6) -0.056(5) -0.011(5) 0.012(5)
F3 0.130(6) 0.138(6) 0.101(5) -0.058(5) -0.007(5) 0.025(5)
F4 0.106(6) 0.142(6) 0.126(6) -0.046(5) 0.022(5) 0.000(5)
F5 0.106(6) 0.153(6) 0.124(6) -0.043(6) -0.004(5) -0.006(5)
F6 0.113(6) 0.136(6) 0.116(6) -0.044(5) 0.012(5) -0.001(5)
S3 0.077(3) 0.059(2) 0.082(3) -0.020(2) -0.009(2) 0.001(2)
S4 0.087(3) 0.072(3) 0.089(3) -0.008(2) -0.011(3) 0.013(2)
O5 0.104(8) 0.087(8) 0.091(8) -0.008(6) -0.043(7) 0.004(6)
O6 0.077(7) 0.080(7) 0.113(9) 0.000(6) -0.006(6) 0.033(6)
O7 0.110(8) 0.083(7) 0.112(9) -0.050(7) -0.010(7) 0.003(7)
O8 0.083(8) 0.121(10) 0.140(11) -0.011(8) 0.022(8) 0.003(7)
N102 0.132(12) 0.052(8) 0.089(10) 0.019(7) 0.015(9) 0.011(8)
S5 0.091(3) 0.096(3) 0.064(3) 0.006(2) 0.002(2) 0.001(3)
S6 0.093(4) 0.096(4) 0.141(5) 0.021(3) 0.041(3) 0.010(3)
O9 0.119(10) 0.140(11) 0.101(9) 0.003(8) 0.048(8) -0.027(8)
O10 0.102(8) 0.092(8) 0.094(8) 0.001(6) 0.003(7) 0.026(7)
O11 0.065(8) 0.135(11) 0.177(13) 0.007(9) 0.035(8) 0.010(7)
O12 0.161(13) 0.098(10) 0.189(15) 0.044(10) 0.059(12) -0.012(9)
S7 0.065(3) 0.091(3) 0.100(3) 0.002(3) -0.028(2) -0.014(2)
S8 0.050(2) 0.081(3) 0.084(3) -0.026(2) -0.009(2) 0.012(2)
O13 0.154(12) 0.138(11) 0.155(12) -0.111(10) -0.016(10) -0.003(9)
O14 0.054(6) 0.080(7) 0.148(10) 0.036(7) -0.038(6) -0.007(5)
O15 0.075(6) 0.064(6) 0.109(8) -0.044(6) -0.010(6) 0.010(5)
O16 0.109(9) 0.108(9) 0.152(11) -0.079(9) -0.071(8) 0.049(7)
C407 0.105(6) 0.097(6) 0.139(6) 0.010(5) -0.028(5) 0.015(4)
C408 0.097(4) 0.100(4) 0.105(4) -0.020(3) -0.008(3) -0.004(3)
N104 0.034(7) 0.089(9) 0.172(14) -0.047(9) -0.004(8) 0.010(6)
F19 0.117(6) 0.106(6) 0.155(7) 0.035(5) -0.038(5) -0.003(5)
F20 0.116(6) 0.114(6) 0.144(7) 0.006(5) -0.013(5) 0.029(4)
F21 0.110(5) 0.092(6) 0.129(7) 0.006(5) -0.028(5) 0.021(4)
S9 0.057(2) 0.042(2) 0.065(2) -0.0227(17) -0.0069(18) 0.0064(17)
S10 0.063(2) 0.052(2) 0.085(3) -0.012(2) -0.004(2) 0.004(2)
O17 0.085(7) 0.047(6) 0.087(7) -0.027(5) -0.005(5) 0.012(5)
O18 0.061(6) 0.057(6) 0.073(6) -0.023(5) -0.009(5) 0.003(5)
O19 0.104(8) 0.090(8) 0.114(9) -0.034(7) -0.023(7) -0.016(7)
O20 0.073(7) 0.075(7) 0.096(8) -0.004(6) -0.027(6) -0.001(6)
C409 0.102(5) 0.077(4) 0.082(5) -0.019(4) 0.016(4) 0.002(4)
C410 0.086(5) 0.086(5) 0.124(5) -0.011(4) 0.002(5) 0.026(4)
N105 0.045(6) 0.041(6) 0.092(8) -0.020(6) 0.000(6) -0.003(5)
F25 0.120(5) 0.091(5) 0.078(5) -0.014(4) 0.004(4) -0.001(4)
F26 0.103(4) 0.087(5) 0.088(5) -0.022(4) 0.028(4) 0.002(4)
F27 0.106(5) 0.073(4) 0.087(5) -0.005(4) 0.015(4) 0.003(4)
F28 0.098(5) 0.102(5) 0.120(6) -0.016(4) 0.009(5) 0.040(4)
F29 0.086(4) 0.080(5) 0.117(6) -0.010(4) 0.002(4) 0.027(4)
F30 0.090(5) 0.094(5) 0.141(6) 0.012(5) 0.001(5) 0.016(4)
S11 0.107(4) 0.137(5) 0.092(4) -0.037(3) -0.002(3) 0.000(3)
S12 0.086(3) 0.082(3) 0.066(3) -0.006(2) 0.019(2) -0.010(2)
S13 0.056(2) 0.110(3) 0.053(2) -0.040(2) 0.0006(18) -0.019(2)
S14 0.055(2) 0.079(3) 0.061(2) -0.009(2) -0.0020(19) -0.0174(19)
O25 0.054(5) 0.098(7) 0.052(5) -0.021(5) -0.002(5) -0.027(5)
O26 0.059(6) 0.200(13) 0.082(8) -0.070(8) -0.005(6) 0.004(7)
O27 0.060(6) 0.108(8) 0.096(8) -0.029(7) -0.012(6) -0.023(6)
O28 0.065(6) 0.073(6) 0.076(7) 0.003(5) 0.016(5) -0.007(5)
C413 0.084(4) 0.097(5) 0.170(6) -0.037(5) -0.010(5) -0.008(3)
C414 0.124(6) 0.104(5) 0.114(6) 0.015(5) -0.005(5) -0.008(5)
F37 0.091(4) 0.101(5) 0.182(6) -0.047(5) -0.014(5) 0.001(4)
F38 0.080(5) 0.099(5) 0.161(6) -0.019(5) -0.004(5) -0.009(4)
F39 0.091(4) 0.094(5) 0.194(7) -0.033(5) -0.018(5) -0.012(4)
F40 0.128(5) 0.117(6) 0.129(6) 0.022(5) -0.018(5) -0.003(5)
F41 0.127(6) 0.092(6) 0.126(6) 0.018(4) -0.004(5) -0.007(5)
F42 0.142(6) 0.118(6) 0.108(6) 0.023(5) 0.000(5) -0.011(5)
S15 0.075(3) 0.096(3) 0.113(4) 0.007(3) -0.001(3) -0.025(3)
S16 0.100(3) 0.109(4) 0.114(4) -0.042(3) -0.036(3) 0.005(3)
S17 0.089(3) 0.223(7) 0.179(6) -0.142(6) -0.018(4) 0.002(4)
S18 0.165(9) 0.065(5) 0.056(5) -0.008(4) 0.019(6) -0.012(6)
S19 0.127(5) 0.124(4) 0.122(5) -0.005(4) -0.018(4) -0.024(4)
S20 0.276(11) 0.136(6) 0.197(8) -0.026(6) 0.010(8) -0.057(7)
S21 0.212(7) 0.109(4) 0.128(5) -0.053(4) -0.038(5) 0.071(5)
S22 0.239(10) 0.262(11) 0.273(12) -0.182(10) -0.097(9) 0.042(9)
S23 0.085(5) 0.176(9) 0.118(7) 0.021(6) 0.014(5) 0.073(6)
S23' 0.266(19) 0.243(18) 0.30(2) -0.035(15) -0.045(15) 0.018(15)
S25 0.126(4) 0.147(5) 0.102(4) -0.003(4) -0.014(4) 0.015(4)
S27 0.103(4) 0.171(6) 0.121(5) -0.052(4) -0.025(3) 0.043(4)
S28 0.110(4) 0.107(4) 0.121(4) -0.033(4) 0.043(4) -0.001(3)
N1S 0.104(10) 0.099(10) 0.062(8) 0.007(7) 0.013(8) 0.025(8)
C1S 0.057(9) 0.061(9) 0.084(10) -0.009(8) 0.009(9) 0.007(7)
C2S 0.097(12) 0.086(11) 0.120(11) -0.059(11) 0.022(11) 0.008(10)
N4S 0.075(9) 0.072(8) 0.075(9) -0.005(7) 0.001(6) -0.007(7)
C7S 0.059(9) 0.052(8) 0.082(10) -0.009(8) 0.002(7) -0.010(7)
C8S 0.097(12) 0.093(12) 0.110(13) -0.027(10) 0.035(10) -0.018(10)

loop_
_atom_type_symbol
_atom_type_description
_atom_type_scat_dispersion_real
_atom_type_scat_dispersion_imag
_atom_type_scat_source
C C 0.0033 0.0016 'International Tables Vol C Tables 4.2.6.8 and 6.1.1.4'
H H 0.0000 0.0000 'International Tables Vol C Tables 4.2.6.8 and 6.1.1.4'
N N 0.0061 0.0033 'International Tables Vol C Tables 4.2.6.8 and 6.1.1.4'
O O 0.0106 0.0060 'International Tables Vol C Tables 4.2.6.8 and 6.1.1.4'
F F 0.0171 0.0103 'International Tables Vol C Tables 4.2.6.8 and 6.1.1.4'
S S 0.1246 0.1234 'International Tables Vol C Tables 4.2.6.8 and 6.1.1.4'
Zn Zn 0.2839 1.4301 'International Tables Vol C Tables 4.2.6.8 and 6.1.1.4'

loop_
_geom_angle_atom_site_label_1
_geom_angle_atom_site_label_2
_geom_angle_atom_site_label_3
_geom_angle
N13 Zn1 N14 76.8(3)
N13 Zn1 N1 105.5(3)
N14 Zn1 N1 95.3(3)
N13 Zn1 N7 103.7(3)
N14 Zn1 N7 168.7(3)
N1 Zn1 N7 95.4(3)
N13 Zn1 N8 93.6(3)
N14 Zn1 N8 92.0(3)
N1 Zn1 N8 160.6(3)
N7 Zn1 N8 76.7(3)
N13 Zn1 N2 168.3(3)
N14 Zn1 N2 91.6(3)
N1 Zn1 N2 76.5(3)
N7 Zn1 N2 87.5(3)
N8 Zn1 N2 85.4(3)
N6 Zn2 N12 95.4(3)
N6 Zn2 N22 101.4(3)
N12 Zn2 N22 99.7(3)
N6 Zn2 N21 168.8(3)
N12 Zn2 N21 95.8(3)
N22 Zn2 N21 77.3(3)
N6 Zn2 N5 77.6(3)
N12 Zn2 N5 163.3(3)
N22 Zn2 N5 96.5(3)
N21 Zn2 N5 91.5(3)
N6 Zn2 N11 91.9(3)
N12 Zn2 N11 76.3(3)
N22 Zn2 N11 166.4(3)
N21 Zn2 N11 90.1(3)
N5 Zn2 N11 88.8(3)
N3 Zn3 N19 169.2(3)
N3 Zn3 N20 92.0(3)
N19 Zn3 N20 77.3(4)
N3 Zn3 N16 94.2(4)
N19 Zn3 N16 96.5(4)
N20 Zn3 N16 163.6(3)
N3 Zn3 N4 76.1(4)
N19 Zn3 N4 103.9(4)
N20 Zn3 N4 98.5(3)
N16 Zn3 N4 97.7(4)
N3 Zn3 N15 91.9(3)
N19 Zn3 N15 89.3(3)
N20 Zn3 N15 89.2(3)
N16 Zn3 N15 75.5(3)
N4 Zn3 N15 165.9(4)
N10 Zn4 N24 100.0(4)
N10 Zn4 N23 167.4(4)
N24 Zn4 N23 77.1(4)
N10 Zn4 N9 76.5(4)
N24 Zn4 N9 97.1(4)
N23 Zn4 N9 91.6(3)
N10 Zn4 N18 96.9(4)
N24 Zn4 N18 99.8(4)
N23 Zn4 N18 95.7(3)
N9 Zn4 N18 162.8(3)
N10 Zn4 N17 94.1(3)
N24 Zn4 N17 165.7(4)
N23 Zn4 N17 89.6(3)
N9 Zn4 N17 88.5(3)
N18 Zn4 N17 76.0(3)
N48 Zn5 N31 104.6(4)
N48 Zn5 N32 98.6(3)
N31 Zn5 N32 77.4(4)
N48 Zn5 N25 93.8(4)
N31 Zn5 N25 101.3(4)
N32 Zn5 N25 167.5(4)
N48 Zn5 N47 76.6(4)
N31 Zn5 N47 172.3(3)
N32 Zn5 N47 94.9(3)
N25 Zn5 N47 86.2(4)
N48 Zn5 N26 161.7(4)
N31 Zn5 N26 92.4(4)
N32 Zn5 N26 91.4(3)
N25 Zn5 N26 76.1(4)
N47 Zn5 N26 87.4(4)
N40 Zn6 N45 169.8(3)
N40 Zn6 N46 100.5(3)
N45 Zn6 N46 77.2(4)
N40 Zn6 N34 95.0(3)
N45 Zn6 N34 95.2(3)
N46 Zn6 N34 103.4(3)
N40 Zn6 N33 86.4(3)
N45 Zn6 N33 96.0(3)
N46 Zn6 N33 173.1(3)
N34 Zn6 N33 75.6(3)
N40 Zn6 N39 76.6(3)
N45 Zn6 N39 93.6(3)
N46 Zn6 N39 94.4(3)
N34 Zn6 N39 161.5(4)
N33 Zn6 N39 87.3(3)
N44 Zn7 N30 169.2(4)
N44 Zn7 N42 97.7(3)
N30 Zn7 N42 93.0(3)
N44 Zn7 N29 93.6(3)
N30 Zn7 N29 76.4(4)
N42 Zn7 N29 158.4(3)
N44 Zn7 N43 76.6(3)
N30 Zn7 N43 99.5(3)
N42 Zn7 N43 107.5(3)
N29 Zn7 N43 92.9(3)
N44 Zn7 N41 91.6(3)
N30 Zn7 N41 91.6(3)
N42 Zn7 N41 76.1(3)
N29 Zn7 N41 85.3(3)
N43 Zn7 N41 168.0(3)
N37 Zn8 N36 99.0(4)
N37 Zn8 N27 93.0(4)
N36 Zn8 N27 167.1(4)
N37 Zn8 N35 163.2(4)
N36 Zn8 N35 76.3(3)
N27 Zn8 N35 93.4(3)
N37 Zn8 N28 99.5(4)
N36 Zn8 N28 97.4(4)
N27 Zn8 N28 76.0(4)
N35 Zn8 N28 97.2(4)
N37 Zn8 N38 76.3(4)
N36 Zn8 N38 95.4(3)
N27 Zn8 N38 91.8(3)
N35 Zn8 N38 87.9(3)
N28 Zn8 N38 167.0(4)
C8 N1 C1 118.7(9)
C8 N1 Zn1 113.8(7)
C1 N1 Zn1 127.4(7)
C13 N2 C9 118.2(9)
C13 N2 Zn1 129.2(7)
C9 N2 Zn1 112.6(7)
C24 N3 C20 115.6(10)
C24 N3 Zn3 116.4(8)
C20 N3 Zn3 128.0(8)
C25 N4 C26 118.5(12)
C25 N4 Zn3 111.2(9)
C26 N4 Zn3 130.1(10)
C33 N5 C37 118.4(9)
C33 N5 Zn2 129.9(8)
C37 N5 Zn2 111.2(7)
C38 N6 C39 117.3(10)
C38 N6 Zn2 113.9(7)
C39 N6 Zn2 128.2(7)
C53 N7 C46 121.1(10)
C53 N7 Zn1 112.0(8)
C46 N7 Zn1 124.8(7)
C58 N8 C54 119.5(9)
C58 N8 Zn1 127.0(7)
C54 N8 Zn1 112.6(7)
C69 N9 C65 118.1(10)
C69 N9 Zn4 113.4(7)
C65 N9 Zn4 127.9(8)
C70 N10 C71 124.8(11)
C70 N10 C671 106.7(10)
C70 N10 Zn4 115.6(8)
C71 N10 Zn4 118.8(8)
C671 N10 Zn4 137.4(8)
C78 N11 C82 119.4(8)
C78 N11 Zn2 128.8(7)
C82 N11 Zn2 111.5(6)
C83 N12 C84 116.7(10)
C83 N12 Zn2 113.6(7)
C84 N12 Zn2 129.4(7)
C98 N13 C91 120.6(9)
C98 N13 Zn1 114.4(8)
C91 N13 Zn1 125.0(7)
C103 N14 C99 119.3(9)
C103 N14 Zn1 127.7(7)
C99 N14 Zn1 112.9(7)
C123 N15 C127 118.4(9)
C123 N15 Zn3 128.7(7)
C127 N15 Zn3 112.8(6)
C128 N16 C129 118.5(10)
C128 N16 Zn3 115.0(7)
C129 N16 Zn3 126.4(7)
C110 N17 C114 118.5(9)
C110 N17 Zn4 128.2(8)
C114 N17 Zn4 113.1(7)
C115 N18 C616 121.7(10)
C115 N18 C116 116.1(10)
C115 N18 Zn4 113.3(8)
C616 N18 Zn4 124.9(7)
C116 N18 Zn4 130.5(7)
C143 N19 C136 116.4(11)
C143 N19 Zn3 115.1(8)
C136 N19 Zn3 127.6(8)
C148 N20 C144 117.8(9)
C148 N20 Zn3 129.5(8)
C144 N20 Zn3 112.4(7)
C155 N21 C159 118.9(10)
C155 N21 Zn2 128.5(8)
C159 N21 Zn2 112.5(7)
C160 N22 C161 118.2(9)
C160 N22 Zn2 111.2(7)
C161 N22 Zn2 130.5(8)
C168 N23 C172 118.7(10)
C168 N23 Zn4 127.9(8)
C172 N23 Zn4 113.4(7)
C173 N24 C174 117.0(11)
C173 N24 Zn4 113.8(8)
C174 N24 Zn4 129.2(9)
C188 N25 C181 119.7(11)
C188 N25 Zn5 112.6(9)
C181 N25 Zn5 126.5(8)
C193 N26 C189 117.8(10)
C193 N26 Zn5 129.5(8)
C189 N26 Zn5 111.9(8)
C213 N27 C217 118.9(11)
C213 N27 Zn8 127.6(9)
C217 N27 Zn8 113.6(8)
C218 N28 C219 118.7(12)
C218 N28 Zn8 112.0(9)
C219 N28 Zn8 129.3(8)
C200 N29 C204 119.7(9)
C200 N29 Zn7 126.2(7)
C204 N29 Zn7 113.6(7)
C205 N30 C206 124.5(9)
C205 N30 Zn7 113.4(8)
C206 N30 Zn7 121.4(6)
C233 N31 C226 118.5(11)
C233 N31 Zn5 112.8(8)
C226 N31 Zn5 128.7(9)
C234 N32 C238 119.5(10)
C234 N32 Zn5 113.3(7)
C238 N32 Zn5 126.5(8)
C245 N33 C249 119.3(10)
C245 N33 Zn6 128.7(7)
C249 N33 Zn6 111.9(7)
C250 N34 C251 115.0(9)
C250 N34 Zn6 113.3(7)
C251 N34 Zn6 131.6(8)
C262 N35 C258 120.0(9)
C262 N35 Zn8 112.2(7)
C258 N35 Zn8 127.2(7)
C263 N36 C264 119.6(9)
C263 N36 Zn8 115.2(7)
C264 N36 Zn8 125.0(6)
C323 N37 C316 115.8(10)
C323 N37 Zn8 115.7(8)
C316 N37 Zn8 128.2(8)
C328 N38 C324 117.8(10)
C328 N38 Zn8 131.0(7)
C324 N38 Zn8 111.0(7)
C348 N39 C352 121.6(9)
C348 N39 Zn6 127.1(7)
C352 N39 Zn6 110.9(6)
C353 N40 C354 119.3(9)
C353 N40 Zn6 114.2(7)
C354 N40 Zn6 125.8(6)
C335 N41 C339 118.1(10)
C335 N41 Zn7 130.3(8)
C339 N41 Zn7 111.3(7)
C340 N42 C341 118.1(10)
C340 N42 Zn7 114.1(7)
C341 N42 Zn7 127.7(7)
C278 N43 C271 119.8(9)
C278 N43 Zn7 113.5(7)
C271 N43 Zn7 126.3(7)
C279 N44 C283 117.0(9)
C279 N44 Zn7 114.3(7)
C283 N44 Zn7 128.6(7)
C303 N45 C307 119.5(10)
C303 N45 Zn6 126.7(8)
C307 N45 Zn6 113.6(7)
C308 N46 C309 120.2(10)
C308 N46 Zn6 112.9(8)
C309 N46 Zn6 126.9(8)
C290 N47 C294 118.3(10)
C290 N47 Zn5 129.3(8)
C294 N47 Zn5 112.4(7)
C295 N48 C296 115.8(10)
C295 N48 Zn5 115.8(8)
C296 N48 Zn5 128.2(8)
C2 C1 C6 117.2(11)
C2 C1 N1 122.3(11)
C6 C1 N1 120.6(10)
C1 C2 C3 120.0(13)
C1 C2 H2 120.0
C3 C2 H2 120.0
C4 C3 C2 122.4(13)
C4 C3 H3 118.8
C2 C3 H3 118.8
C3 C4 C5 117.8(12)
C3 C4 C7 121.6(13)
C5 C4 C7 120.6(12)
C6 C5 C4 120.6(12)
C6 C5 H5 119.7
C4 C5 H5 119.7
C5 C6 C1 121.9(12)
C5 C6 H6 119.0
C1 C6 H6 119.0
C4 C7 H7A 109.5
C4 C7 H7B 109.5
H7A C7 H7B 109.5
C4 C7 H7C 109.5
H7A C7 H7C 109.5
H7B C7 H7C 109.5
N1 C8 C9 121.1(10)
N1 C8 H8 119.4
C9 C8 H8 119.4
N2 C9 C10 122.9(10)
N2 C9 C8 116.0(9)
C10 C9 C8 121.0(10)
C11 C10 C9 118.7(10)
C11 C10 H10 120.7
C9 C10 H10 120.7
C10 C11 C12 120.5(10)
C10 C11 H11 119.8
C12 C11 H11 119.8
C11 C12 C13 115.7(10)
C11 C12 C14 122.6(9)
C13 C12 C14 121.6(9)
N2 C13 C12 124.0(9)
N2 C13 H13 118.0
C12 C13 H13 118.0
C19 C14 C15 119.1(10)
C19 C14 C12 119.7(10)
C15 C14 C12 121.1(10)
C14 C15 C16 120.5(10)
C14 C15 H15 119.7
C16 C15 H15 119.7
C17 C16 C15 118.7(10)
C17 C16 C34 121.7(10)
C15 C16 C34 119.5(10)
C18 C17 C16 119.5(10)
C18 C17 H17 120.3
C16 C17 H17 120.3
C17 C18 C19 121.3(10)
C17 C18 C21 119.1(10)
C19 C18 C21 119.6(10)
C14 C19 C18 121.0(11)
C14 C19 H19 119.5
C18 C19 H19 119.5
N3 C20 C21 125.7(10)
N3 C20 H20 117.1
C21 C20 H20 117.1
C20 C21 C22 116.2(11)
C20 C21 C18 120.1(10)
C22 C21 C18 123.5(11)
C23 C22 C21 118.7(13)
C23 C22 H22 120.7
C21 C22 H22 120.7
C24 C23 C22 118.7(13)
C24 C23 H23 120.6
C22 C23 H23 120.6
N3 C24 C23 124.8(11)
N3 C24 C25 111.5(12)
C23 C24 C25 123.7(12)
N4 C25 C24 124.3(13)
N4 C25 H25 117.8
C24 C25 H25 117.8
C31 C26 C27 121.3(13)
C31 C26 N4 118.2(12)
C27 C26 N4 120.5(13)
C26 C27 C28 117.3(16)
C26 C27 H27 121.4
C28 C27 H27 121.4
C29 C28 C27 124.3(15)
C29 C28 H28 117.8
C27 C28 H28 117.8
C30 C29 C28 115.5(13)
C30 C29 C32 123.5(17)
C28 C29 C32 121.0(16)
C29 C30 C31 122.9(15)
C29 C30 H30 118.5
C31 C30 H30 118.5
C26 C31 C30 118.7(13)
C26 C31 H31 120.7
C30 C31 H31 120.7
C29 C32 H32A 109.5
C29 C32 H32B 109.5
H32A C32 H32B 109.5
C29 C32 H32C 109.5
H32A C32 H32C 109.5
H32B C32 H32C 109.5
N5 C33 C34 123.2(10)
N5 C33 H33 118.4
C34 C33 H33 118.4
C35 C34 C33 118.3(10)
C35 C34 C16 121.7(10)
C33 C34 C16 120.1(10)
C34 C35 C36 118.2(11)
C34 C35 H35 120.9
C36 C35 H35 120.9
C37 C36 C35 120.4(11)
C37 C36 H36 119.8
C35 C36 H36 119.8
C36 C37 N5 121.5(10)
C36 C37 C38 121.9(11)
N5 C37 C38 116.5(10)
N6 C38 C37 120.0(10)
N6 C38 H38 120.0
C37 C38 H38 120.0
C40 C39 C44 117.9(12)
C40 C39 N6 122.9(10)
C44 C39 N6 118.9(10)
C39 C40 C41 122.6(13)
C39 C40 H40 118.7
C41 C40 H40 118.7
C42 C41 C40 121.0(14)
C42 C41 H41 119.5
C40 C41 H41 119.5
C41 C42 C43 118.6(14)
C41 C42 C45 122.8(14)
C43 C42 C45 118.5(13)
C42 C43 C44 123.3(13)
C42 C43 H43 118.3
C44 C43 H43 118.3
C39 C44 C43 116.2(13)
C39 C44 H44 121.9
C43 C44 H44 121.9
C42 C45 H45A 109.5
C42 C45 H45B 109.5
H45A C45 H45B 109.5
C42 C45 H45C 109.5
H45A C45 H45C 109.5
H45B C45 H45C 109.5
C51 C46 C47 118.1(12)
C51 C46 N7 121.1(10)
C47 C46 N7 120.6(11)
C48 C47 C46 121.4(14)
C48 C47 H47 119.3
C46 C47 H47 119.3
C47 C48 C49 121.6(15)
C47 C48 H48 119.2
C49 C48 H48 119.2
C48 C49 C50 116.6(15)
C48 C49 C52 123.4(18)
C50 C49 C52 119.9(18)
C51 C50 C49 120.4(16)
C51 C50 H50 119.8
C49 C50 H50 119.8
C46 C51 C50 121.0(14)
C46 C51 H51 119.5
C50 C51 H51 119.5
C49 C52 H52A 109.5
C49 C52 H52B 109.5
H52A C52 H52B 109.5
C49 C52 H52C 109.5
H52A C52 H52C 109.5
H52B C52 H52C 109.5
N7 C53 C54 121.9(11)
N7 C53 H53 119.0
C54 C53 H53 119.0
N8 C54 C55 121.5(10)
N8 C54 C53 114.6(9)
C55 C54 C53 123.8(11)
C54 C55 C56 118.7(11)
C54 C55 H55 120.6
C56 C55 H55 120.6
C57 C56 C55 120.9(10)
C57 C56 H56 119.5
C55 C56 H56 119.5
C56 C57 C58 116.0(10)
C56 C57 C59 123.9(9)
C58 C57 C59 119.9(10)
N8 C58 C57 123.4(10)
N8 C58 H58 118.3
C57 C58 H58 118.3
C60 C59 C64 119.0(10)
C60 C59 C57 119.9(9)
C64 C59 C57 121.0(9)
C59 C60 C61 121.8(10)
C59 C60 H60 119.1
C61 C60 H60 119.1
C60 C61 C62 118.5(9)
C60 C61 C79 120.8(9)
C62 C61 C79 120.8(10)
C63 C62 C61 121.2(10)
C63 C62 H62 119.4
C61 C62 H62 119.4
C62 C63 C64 119.4(10)
C62 C63 C66 121.2(9)
C64 C63 C66 119.4(9)
C63 C64 C59 120.0(9)
C63 C64 H64 120.0
C59 C64 H64 120.0
N9 C65 C66 122.8(10)
N9 C65 H65 118.6
C66 C65 H65 118.6
C67 C66 C65 115.4(10)
C67 C66 C63 125.0(10)
C65 C66 C63 119.5(10)
C68 C67 C66 121.7(12)
C68 C67 H67 119.1
C66 C67 H67 119.1
C69 C68 C67 117.5(11)
C69 C68 H68 121.2
C67 C68 H68 121.2
N9 C69 C68 124.2(11)
N9 C69 C70 115.0(11)
C68 C69 C70 120.7(11)
N10 C70 C69 118.5(12)
N10 C70 H70 120.8
C69 C70 H70 120.8
C76 C71 C72 119.4
C76 C71 N10 122.9(7)
C72 C71 N10 117.5(7)
C73 C72 C71 120.1
C73 C72 H72 119.9
C71 C72 H72 119.9
C72 C73 C74 121.1
C72 C73 H73 119.5
C74 C73 H73 119.5
C75 C74 C73 118.1
C75 C74 C77 120.9
C73 C74 C77 120.9
C76 C75 C74 121.1
C76 C75 H75 119.4
C74 C75 H75 119.4
C75 C76 C71 120.1
C75 C76 H76 119.9
C71 C76 H76 119.9
C74 C77 H77A 109.5
C74 C77 H77B 109.5
H77A C77 H77B 109.5
C74 C77 H77C 109.5
H77A C77 H77C 109.5
H77B C77 H77C 109.5
C672 C671 C676 119.4
C672 C671 N10 119.2(7)
C676 C671 N10 119.4(7)
C675 C676 C671 120.1
C675 C676 H676 119.9
C671 C676 H676 119.9
C676 C675 C674 121.1
C676 C675 H675 119.5
C674 C675 H675 119.5
C673 C674 C675 118.1
C673 C674 C677 121.0
C675 C674 C677 120.9
C672 C673 C674 121.1
C672 C673 H673 119.5
C674 C673 H673 119.5
C673 C672 C671 120.1
C673 C672 H672 119.9
C671 C672 H672 119.9
C674 C677 H67A 109.5
C674 C677 H67B 109.5
H67A C677 H67B 109.5
C674 C677 H67C 109.5
H67A C677 H67C 109.5
H67B C677 H67C 109.5
N11 C78 C79 123.9(10)
N11 C78 H78 118.1
C79 C78 H78 118.1
C78 C79 C80 118.4(10)
C78 C79 C61 120.7(9)
C80 C79 C61 120.9(9)
C79 C80 C81 117.5(10)
C79 C80 H80 121.3
C81 C80 H80 121.3
C82 C81 C80 120.0(11)
C82 C81 H81 120.0
C80 C81 H81 120.0
N11 C82 C81 120.9(10)
N11 C82 C83 116.3(9)
C81 C82 C83 122.8(10)
N12 C83 C82 122.2(10)
N12 C83 H83 118.9
C82 C83 H83 118.9
C89 C84 C85 119.5(13)
C89 C84 N12 119.2(13)
C85 C84 N12 121.3(12)
C84 C85 C86 117.6(16)
C84 C85 H85 121.2
C86 C85 H85 121.2
C87 C86 C85 120.9(17)
C87 C86 H86 119.5
C85 C86 H86 119.5
C88 C87 C86 117.1(17)
C88 C87 C90 125(2)
C86 C87 C90 118.0(19)
C87 C88 C89 125.8(18)
C87 C88 H88 117.1
C89 C88 H88 117.1
C84 C89 C88 118.8(17)
C84 C89 H89 120.6
C88 C89 H89 120.6
C87 C90 H90A 109.5
C87 C90 H90B 109.5
H90A C90 H90B 109.5
C87 C90 H90C 109.5
H90A C90 H90C 109.5
H90B C90 H90C 109.5
C92 C91 C96 120.8(11)
C92 C91 N13 120.6(10)
C96 C91 N13 118.5(10)
C91 C92 C93 116.5(12)
C91 C92 H92 121.7
C93 C92 H92 121.7
C94 C93 C92 124.5(12)
C94 C93 H93 117.7
C92 C93 H93 117.7
C95 C94 C93 116.4(12)
C95 C94 C97 120.8(13)
C93 C94 C97 122.8(12)
C94 C95 C96 123.2(12)
C94 C95 H95 118.4
C96 C95 H95 118.4
C95 C96 C91 118.6(11)
C95 C96 H96 120.7
C91 C96 H96 120.7
C94 C97 H97A 109.5
C94 C97 H97B 109.5
H97A C97 H97B 109.5
C94 C97 H97C 109.5
H97A C97 H97C 109.5
H97B C97 H97C 109.5
N13 C98 C99 120.0(10)
N13 C98 H98 120.0
C99 C98 H98 120.0
N14 C99 C100 120.0(10)
N14 C99 C98 115.9(9)
C100 C99 C98 124.0(10)
C101 C100 C99 119.6(10)
C101 C100 H100 120.2
C99 C100 H100 120.2
C100 C101 C102 121.3(10)
C100 C101 H101 119.3
C102 C101 H101 119.3
C101 C102 C103 115.9(10)
C101 C102 C104 125.4(9)
C103 C102 C104 118.7(9)
N14 C103 C102 123.8(9)
N14 C103 H103 118.1
C102 C103 H103 118.1
C105 C104 C109 117.7(9)
C105 C104 C102 121.7(9)
C109 C104 C102 120.6(9)
C106 C105 C104 122.1(10)
C106 C105 H105 118.9
C104 C105 H105 118.9
C105 C106 C107 118.5(9)
C105 C106 C124 120.7(9)
C107 C106 C124 120.8(9)
C106 C107 C108 122.6(10)
C106 C107 H107 118.7
C108 C107 H107 118.7
C107 C108 C109 117.6(9)
C107 C108 C111 121.9(9)
C109 C108 C111 120.5(9)
C104 C109 C108 121.4(9)
C104 C109 H109 119.3
C108 C109 H109 119.3
N17 C110 C111 121.5(10)
N17 C110 H110 119.3
C111 C110 H110 119.3
C112 C111 C110 118.4(10)
C112 C111 C108 123.1(9)
C110 C111 C108 118.6(10)
C113 C112 C111 118.5(10)
C113 C112 H112 120.8
C111 C112 H112 120.8
C114 C113 C112 121.0(11)
C114 C113 H113 119.5
C112 C113 H113 119.5
C113 C114 N17 122.1(10)
C113 C114 C115 123.2(11)
N17 C114 C115 114.6(9)
N18 C115 C114 122.8(11)
N18 C115 H115 118.6
C114 C115 H115 118.6
C121 C116 C117 119.4
C121 C116 N18 121.3(7)
C117 C116 N18 119.2(7)
C118 C117 C116 120.1
C118 C117 H117 119.9
C116 C117 H117 119.9
C117 C118 C119 121.1
C117 C118 H118 119.5
C119 C118 H118 119.5
C120 C119 C118 118.1
C120 C119 C122 120.9
C118 C119 C122 120.9
C121 C120 C119 121.1
C121 C120 H120 119.5
C119 C120 H120 119.5
C120 C121 C116 120.1
C120 C121 H121 119.9
C116 C121 H121 119.9
C119 C122 H12A 109.5
C119 C122 H12B 109.5
H12A C122 H12B 109.5
C119 C122 H12C 109.5
H12A C122 H12C 109.5
H12B C122 H12C 109.5
C621 C616 C617 119.4
C621 C616 N18 120.1(7)
C617 C616 N18 119.2(7)
C618 C617 C616 120.1
C618 C617 H617 119.9
C616 C617 H617 119.9
C617 C618 C619 121.1
C617 C618 H618 119.5
C619 C618 H618 119.5
C618 C619 C620 118.1
C618 C619 C622 120.9
C620 C619 C622 120.9
C621 C620 C619 121.1
C621 C620 H620 119.5
C619 C620 H620 119.5
C620 C621 C616 120.1
C620 C621 H621 119.9
C616 C621 H621 119.9
C619 C622 H62A 109.5
C619 C622 H62B 109.5
H62A C622 H62B 109.5
C619 C622 H62C 109.5
H62A C622 H62C 109.5
H62B C622 H62C 109.5
N15 C123 C124 122.9(10)
N15 C123 H123 118.6
C124 C123 H123 118.6
C125 C124 C123 117.9(9)
C125 C124 C106 123.0(10)
C123 C124 C106 119.1(9)
C124 C125 C126 119.1(11)
C124 C125 H125 120.4
C126 C125 H125 120.4
C127 C126 C125 120.9(11)
C127 C126 H126 119.6
C125 C126 H126 119.6
C126 C127 N15 120.8(9)
C126 C127 C128 124.3(10)
N15 C127 C128 114.9(9)
N16 C128 C127 121.7(10)
N16 C128 H128 119.1
C127 C128 H128 119.1
C130 C129 C134 118.3(12)
C130 C129 N16 120.7(11)
C134 C129 N16 121.0(12)
C129 C130 C131 120.7(15)
C129 C130 H130 119.6
C131 C130 H130 119.6
C132 C131 C130 124.1(16)
C132 C131 H131 117.9
C130 C131 H131 117.9
C131 C132 C133 116.6(14)
C131 C132 C135 121.6(15)
C133 C132 C135 121.5(13)
C132 C133 C134 122.0(15)
C132 C133 H133 119.0
C134 C133 H133 119.0
C129 C134 C133 118.0(15)
C129 C134 H134 121.0
C133 C134 H134 121.0
C132 C135 H13A 109.5
C132 C135 H13B 109.5
H13A C135 H13B 109.5
C132 C135 H13C 109.5
H13A C135 H13C 109.5
H13B C135 H13C 109.5
C137 C136 C141 118.2(15)
C137 C136 N19 120.4(12)
C141 C136 N19 120.8(14)
C136 C137 C138 118.3(16)
C136 C137 H137 120.9
C138 C137 H137 120.9
C139 C138 C137 125(2)
C139 C138 H138 117.5
C137 C138 H138 117.5
C138 C139 C140 114.2(17)
C138 C139 C142 121(2)
C140 C139 C142 124(2)
C141 C140 C139 119(2)
C141 C140 H140 120.6
C139 C140 H140 120.6
C140 C141 C136 124(2)
C140 C141 H141 118.1
C136 C141 H141 118.1
C139 C142 H14A 109.5
C139 C142 H14B 109.5
H14A C142 H14B 109.5
C139 C142 H14C 109.5
H14A C142 H14C 109.5
H14B C142 H14C 109.5
N19 C143 C144 117.7(11)
N19 C143 H143 121.1
C144 C143 H143 121.1
N20 C144 C145 122.7(10)
N20 C144 C143 117.4(10)
C145 C144 C143 119.8(11)
C146 C145 C144 118.6(11)
C146 C145 H145 120.7
C144 C145 H145 120.7
C145 C146 C147 121.5(11)
C145 C146 H146 119.3
C147 C146 H146 119.3
C146 C147 C148 115.1(10)
C146 C147 C149 124.4(9)
C148 C147 C149 120.5(10)
N20 C148 C147 124.2(11)
N20 C148 H148 117.9
C147 C148 H148 117.9
C154 C149 C150 120.1(10)
C154 C149 C147 121.2(9)
C150 C149 C147 118.7(10)
C149 C150 C151 121.7(10)
C149 C150 H150 119.2
C151 C150 H150 119.2
C152 C151 C150 117.9(10)
C152 C151 C169 120.3(10)
C150 C151 C169 121.7(10)
C151 C152 C153 121.9(11)
C151 C152 H152 119.0
C153 C152 H152 119.0
C152 C153 C154 118.6(10)
C152 C153 C156 122.4(10)
C154 C153 C156 119.0(10)
C149 C154 C153 119.8(10)
C149 C154 H154 120.1
C153 C154 H154 120.1
N21 C155 C156 121.8(10)
N21 C155 H155 119.1
C156 C155 H155 119.1
C157 C156 C155 118.0(11)
C157 C156 C153 124.4(11)
C155 C156 C153 117.6(10)
C156 C157 C158 120.5(12)
C156 C157 H157 119.8
C158 C157 H157 119.8
C159 C158 C157 120.4(11)
C159 C158 H158 119.8
C157 C158 H158 119.8
C158 C159 N21 120.5(11)
C158 C159 C160 124.2(11)
N21 C159 C160 115.1(10)
N22 C160 C159 123.9(10)
N22 C160 H160 118.1
C159 C160 H160 118.1
C166 C161 C162 120.4(12)
C166 C161 N22 120.7(11)
C162 C161 N22 118.8(11)
C161 C162 C163 120.6(12)
C161 C162 H162 119.7
C163 C162 H162 119.7
C162 C163 C164 118.8(12)
C162 C163 H163 120.6
C164 C163 H163 120.6
C165 C164 C163 118.1(12)
C165 C164 C167 123.1(13)
C163 C164 C167 118.7(13)
C166 C165 C164 122.1(13)
C166 C165 H165 119.0
C164 C165 H165 119.0
C165 C166 C161 119.8(13)
C165 C166 H166 120.1
C161 C166 H166 120.1
C164 C167 H16A 109.5
C164 C167 H16B 109.5
H16A C167 H16B 109.5
C164 C167 H16C 109.5
H16A C167 H16C 109.5
H16B C167 H16C 109.5
N23 C168 C169 123.9(10)
N23 C168 H168 118.1
C169 C168 H168 118.1
C170 C169 C168 116.0(10)
C170 C169 C151 122.6(10)
C168 C169 C151 121.3(10)
C169 C170 C171 118.4(11)
C169 C170 H170 120.8
C171 C170 H170 120.8
C172 C171 C170 121.6(12)
C172 C171 H171 119.2
C170 C171 H171 119.2
C171 C172 N23 121.2(11)
C171 C172 C173 122.6(12)
N23 C172 C173 116.1(11)
N24 C173 C172 119.2(12)
N24 C173 H173 120.4
C172 C173 H173 120.4
C179 C174 C175 120.2(13)
C179 C174 N24 120.8(13)
C175 C174 N24 118.8(12)
C176 C175 C174 121.1(14)
C176 C175 H175 119.4
C174 C175 H175 119.4
C175 C176 C177 118.3(16)
C175 C176 H176 120.9
C177 C176 H176 120.9
C178 C177 C176 122.1(14)
C178 C177 C180 119.2(16)
C176 C177 C180 118.7(17)
C177 C178 C179 117.6(15)
C177 C178 H178 121.2
C179 C178 H178 121.2
C174 C179 C178 120.6(16)
C174 C179 H179 119.7
C178 C179 H179 119.7
C177 C180 H18A 109.5
C177 C180 H18B 109.5
H18A C180 H18B 109.5
C177 C180 H18C 109.5
H18A C180 H18C 109.5
H18B C180 H18C 109.5
C182 C181 C186 118.7(15)
C182 C181 N25 119.8(14)
C186 C181 N25 121.1(14)
C181 C182 C183 122.4(17)
C181 C182 H182 118.8
C183 C182 H182 118.8
C184 C183 C182 120.2(18)
C184 C183 H183 119.9
C182 C183 H183 119.9
C183 C184 C185 119.6(16)
C183 C184 C187 121.0(19)
C185 C184 C187 119.2(19)
C184 C185 C186 120.3(19)
C184 C185 H185 119.9
C186 C185 H185 119.9
C181 C186 C185 118.4(17)
C181 C186 H186 120.8
C185 C186 H186 120.8
C184 C187 H18D 109.5
C184 C187 H18E 109.5
H18D C187 H18E 109.5
C184 C187 H18F 109.5
H18D C187 H18F 109.5
H18E C187 H18F 109.5
N25 C188 C189 122.8(13)
N25 C188 H188 118.6
C189 C188 H188 118.6
N26 C189 C190 121.8(11)
N26 C189 C188 115.5(12)
C190 C189 C188 122.6(12)
C189 C190 C191 117.8(12)
C189 C190 H190 121.1
C191 C190 H190 121.1
C192 C191 C190 119.2(12)
C192 C191 H191 120.4
C190 C191 H191 120.4
C193 C192 C191 117.1(11)
C193 C192 C194 122.6(11)
C191 C192 C194 120.2(11)
C192 C193 N26 126.1(11)
C192 C193 H193 116.9
N26 C193 H193 116.9
C199 C194 C195 118.3(10)
C199 C194 C192 121.7(11)
C195 C194 C192 119.9(10)
C196 C195 C194 120.2(11)
C196 C195 H195 119.9
C194 C195 H195 119.9
C197 C196 C195 120.7(11)
C197 C196 C214 118.2(11)
C195 C196 C214 120.9(11)
C196 C197 C198 120.9(11)
C196 C197 H197 119.6
C198 C197 H197 119.6
C197 C198 C199 118.0(11)
C197 C198 C201 121.8(10)
C199 C198 C201 120.2(10)
C194 C199 C198 121.8(11)
C194 C199 H199 119.1
C198 C199 H199 119.1
N29 C200 C201 124.0(10)
N29 C200 H200 118.0
C201 C200 H200 118.0
C202 C201 C200 115.3(11)
C202 C201 C198 122.9(11)
C200 C201 C198 121.8(10)
C201 C202 C203 122.9(11)
C201 C202 H202 118.6
C203 C202 H202 118.6
C204 C203 C202 115.7(11)
C204 C203 H203 122.2
C202 C203 H203 122.2
N29 C204 C203 122.5(11)
N29 C204 C205 114.3(10)
C203 C204 C205 123.2(11)
N30 C205 C204 120.8(10)
N30 C205 H205 119.6
C204 C205 H205 119.6
C207 C206 C211 120.0
C207 C206 N30 120.2(7)
C211 C206 N30 119.7(7)
C208 C207 C206 120.0
C208 C207 H207 120.0
C206 C207 H207 120.0
C207 C208 C209 120.0
C207 C208 H208 120.0
C209 C208 H208 120.0
C208 C209 C210 120.0
C208 C209 C212 122.9(11)
C210 C209 C212 117.1(11)
C211 C210 C209 120.0
C211 C210 H210 120.0
C209 C210 H210 120.0
C210 C211 C206 120.0
C210 C211 H211 120.0
C206 C211 H211 120.0
C209 C212 H21A 109.5
C209 C212 H21B 109.5
H21A C212 H21B 109.5
C209 C212 H21C 109.5
H21A C212 H21C 109.5
H21B C212 H21C 109.5
N27 C213 C214 125.4(12)
N27 C213 H213 117.3
C214 C213 H213 117.3
C213 C214 C215 117.5(12)
C213 C214 C196 122.0(12)
C215 C214 C196 120.4(12)
C216 C215 C214 117.1(15)
C216 C215 H215 121.4
C214 C215 H215 121.4
C217 C216 C215 120.2(16)
C217 C216 H216 119.9
C215 C216 H216 119.9
N27 C217 C216 120.7(13)
N27 C217 C218 116.5(13)
C216 C217 C218 122.1(15)
N28 C218 C217 121.9(14)
N28 C218 H218 119.1
C217 C218 H218 119.1
C220 C219 C224 119.4
C220 C219 N28 119.5(7)
C224 C219 N28 120.9(7)
C221 C220 C219 120.1
C221 C220 H220 119.9
C219 C220 H220 119.9
C220 C221 C222 121.1
C220 C221 H221 119.5
C222 C221 H221 119.5
C221 C222 C223 118.1
C221 C222 C225 121.0
C223 C222 C225 120.9
C224 C223 C222 121.1
C224 C223 H223 119.5
C222 C223 H223 119.5
C223 C224 C219 120.1
C223 C224 H224 119.9
C219 C224 H224 119.9
C222 C225 H22A 109.5
C222 C225 H22B 109.5
H22A C225 H22B 109.5
C222 C225 H22C 109.5
H22A C225 H22C 109.5
H22B C225 H22C 109.5
C227 C226 C231 120.2(15)
C227 C226 N31 118.8(13)
C231 C226 N31 120.7(14)
C226 C227 C228 118.0(17)
C226 C227 H227 121.0
C228 C227 H227 121.0
C229 C228 C227 124.6(18)
C229 C228 H228 117.7
C227 C228 H228 117.7
C230 C229 C228 115.8(16)
C230 C229 C232 119.6(19)
C228 C229 C232 125(2)
C229 C230 C231 120.6(17)
C229 C230 H230 119.7
C231 C230 H230 119.7
C226 C231 C230 120.4(17)
C226 C231 H231 119.8
C230 C231 H231 119.8
C229 C232 H23A 109.5
C229 C232 H23B 109.5
H23A C232 H23B 109.5
C229 C232 H23C 109.5
H23A C232 H23C 109.5
H23B C232 H23C 109.5
N31 C233 C234 121.2(11)
N31 C233 H233 119.4
C234 C233 H233 119.4
N32 C234 C235 121.5(11)
N32 C234 C233 115.0(10)
C235 C234 C233 123.5(12)
C234 C235 C236 120.3(12)
C234 C235 H235 119.8
C236 C235 H235 119.8
C237 C236 C235 118.8(11)
C237 C236 H236 120.6
C235 C236 H236 120.6
C238 C237 C236 117.3(10)
C238 C237 C239 120.8(10)
C236 C237 C239 121.9(10)
N32 C238 C237 122.7(10)
N32 C238 H238 118.7
C237 C238 H238 118.7
C240 C239 C244 117.3(10)
C240 C239 C237 121.5(10)
C244 C239 C237 121.2(9)
C239 C240 C241 122.2(10)
C239 C240 H240 118.9
C241 C240 H240 118.9
C242 C241 C240 119.1(9)
C242 C241 C259 121.3(10)
C240 C241 C259 119.5(9)
C241 C242 C243 120.1(10)
C241 C242 H242 119.9
C243 C242 H242 119.9
C242 C243 C244 120.0(10)
C242 C243 C246 120.8(10)
C244 C243 C246 119.2(9)
C243 C244 C239 121.2(9)
C243 C244 H244 119.4
C239 C244 H244 119.4
N33 C245 C246 122.6(10)
N33 C245 H245 118.7
C246 C245 H245 118.7
C247 C246 C245 117.0(10)
C247 C246 C243 123.1(10)
C245 C246 C243 119.9(9)
C248 C247 C246 119.9(12)
C248 C247 H247 120.0
C246 C247 H247 120.0
C249 C248 C247 119.2(11)
C249 C248 H248 120.4
C247 C248 H248 120.4
N33 C249 C248 121.9(10)
N33 C249 C250 116.4(11)
C248 C249 C250 121.4(10)
N34 C250 C249 121.0(11)
N34 C250 H250 119.5
C249 C250 H250 119.5
C252 C251 C256 119.0(11)
C252 C251 N34 123.1(11)
C256 C251 N34 117.8(10)
C253 C252 C251 119.0(13)
C253 C252 H252 120.5
C251 C252 H252 120.5
C252 C253 C254 122.8(13)
C252 C253 H253 118.6
C254 C253 H253 118.6
C255 C254 C253 117.1(12)
C255 C254 C257 119.6(15)
C253 C254 C257 123.3(14)
C254 C255 C256 122.9(14)
C254 C255 H255 118.5
C256 C255 H255 118.5
C255 C256 C251 119.0(12)
C255 C256 H256 120.5
C251 C256 H256 120.5
C254 C257 H25A 109.5
C254 C257 H25B 109.5
H25A C257 H25B 109.5
C254 C257 H25C 109.5
H25A C257 H25C 109.5
H25B C257 H25C 109.5
N35 C258 C259 123.8(11)
N35 C258 H258 118.1
C259 C258 H258 118.1
C258 C259 C260 116.8(10)
C258 C259 C241 121.5(10)
C260 C259 C241 121.7(9)
C261 C260 C259 119.9(10)
C261 C260 H260 120.1
C259 C260 H260 120.1
C260 C261 C262 120.1(11)
C260 C261 H261 120.0
C262 C261 H261 120.0
N35 C262 C261 119.5(9)
N35 C262 C263 117.0(9)
C261 C262 C263 123.5(10)
N36 C263 C262 118.4(10)
N36 C263 H263 120.8
C262 C263 H263 120.8
C265 C264 C269 119.4
C265 C264 N36 121.4(6)
C269 C264 N36 119.2(6)
C266 C265 C264 120.1
C266 C265 H265 119.9
C264 C265 H265 119.9
C265 C266 C267 121.1
C265 C266 H266 119.5
C267 C266 H266 119.5
C266 C267 C268 118.1
C266 C267 C270 120.9
C268 C267 C270 120.9
C269 C268 C267 121.1
C269 C268 H268 119.5
C267 C268 H268 119.5
C268 C269 C264 120.1
C268 C269 H269 119.9
C264 C269 H269 119.9
C267 C270 H27A 109.5
C267 C270 H27B 109.5
H27A C270 H27B 109.5
C267 C270 H27C 109.5
H27A C270 H27C 109.5
H27B C270 H27C 109.5
C276 C271 C272 118.4(11)
C276 C271 N43 121.0(10)
C272 C271 N43 120.5(11)
C273 C272 C271 121.2(13)
C273 C272 H272 119.4
C271 C272 H272 119.4
C272 C273 C274 122.3(13)
C272 C273 H273 118.9
C274 C273 H273 118.9
C273 C274 C275 117.5(12)
C273 C274 C277 120.1(14)
C275 C274 C277 122.4(14)
C276 C275 C274 118.1(14)
C276 C275 H275 120.9
C274 C275 H275 120.9
C271 C276 C275 122.3(13)
C271 C276 H276 118.8
C275 C276 H276 118.8
C274 C277 H27D 109.5
C274 C277 H27E 109.5
H27D C277 H27E 109.5
C274 C277 H27F 109.5
H27D C277 H27F 109.5
H27E C277 H27F 109.5
N43 C278 C279 120.4(10)
N43 C278 H278 119.8
C279 C278 H278 119.8
C280 C279 N44 122.0(10)
C280 C279 C278 122.6(11)
N44 C279 C278 115.1(9)
C279 C280 C281 120.9(11)
C279 C280 H280 119.5
C281 C280 H280 119.5
C280 C281 C282 118.7(10)
C280 C281 H281 120.7
C282 C281 H281 120.7
C283 C282 C281 117.3(10)
C283 C282 C284 121.4(10)
C281 C282 C284 121.2(10)
N44 C283 C282 124.0(10)
N44 C283 H283 118.0
C282 C283 H283 118.0
C285 C284 C289 118.8(10)
C285 C284 C282 120.8(10)
C289 C284 C282 120.4(10)
C284 C285 C286 120.3(11)
C284 C285 H285 119.9
C286 C285 H285 119.9
C287 C286 C285 120.7(10)
C287 C286 C291 119.2(10)
C285 C286 C291 120.0(10)
C286 C287 C288 120.0(10)
C286 C287 H287 120.0
C288 C287 H287 120.0
C287 C288 C289 120.0(10)
C287 C288 C304 120.4(10)
C289 C288 C304 119.5(10)
C288 C289 C284 120.1(11)
C288 C289 H289 119.9
C284 C289 H289 119.9
N47 C290 C291 123.4(11)
N47 C290 H290 118.3
C291 C290 H290 118.3
C292 C291 C290 117.1(10)
C292 C291 C286 123.3(11)
C290 C291 C286 119.6(10)
C293 C292 C291 119.6(12)
C293 C292 H292 120.2
C291 C292 H292 120.2
C292 C293 C294 121.4(12)
C292 C293 H293 119.3
C294 C293 H293 119.3
C293 C294 N47 120.2(11)
C293 C294 C295 124.0(12)
N47 C294 C295 115.8(11)
N48 C295 C294 119.1(12)
N48 C295 H295 120.5
C294 C295 H295 120.5
C297 C296 C301 119.4
C297 C296 N48 119.8(8)
C301 C296 N48 120.6(8)
C296 C297 C298 120.1
C296 C297 H297 119.9
C298 C297 H297 119.9
C297 C298 C299 121.1
C297 C298 H298 119.5
C299 C298 H298 119.5
C300 C299 C298 118.1
C300 C299 C302 120.9
C298 C299 C302 120.9
C301 C300 C299 121.1
C301 C300 H300 119.5
C299 C300 H300 119.5
C300 C301 C296 120.1
C300 C301 H301 119.9
C296 C301 H301 119.9
C299 C302 H30A 109.5
C299 C302 H30B 109.5
H30A C302 H30B 109.5
C299 C302 H30C 109.5
H30A C302 H30C 109.5
H30B C302 H30C 109.5
N45 C303 C304 121.5(11)
N45 C303 H303 119.3
C304 C303 H303 119.3
C305 C304 C303 119.4(10)
C305 C304 C288 123.3(10)
C303 C304 C288 117.1(10)
C304 C305 C306 118.0(11)
C304 C305 H305 121.0
C306 C305 H305 121.0
C307 C306 C305 120.0(12)
C307 C306 H306 120.0
C305 C306 H306 120.0
N45 C307 C306 121.6(11)
N45 C307 C308 115.5(10)
C306 C307 C308 122.9(11)
N46 C308 C307 120.8(11)
N46 C308 H308 119.6
C307 C308 H308 119.6
C310 C309 C314 119.7(12)
C310 C309 N46 121.2(11)
C314 C309 N46 119.1(11)
C309 C310 C311 118.9(13)
C309 C310 H310 120.6
C311 C310 H310 120.6
C312 C311 C310 123.5(14)
C312 C311 H311 118.3
C310 C311 H311 118.3
C311 C312 C313 116.0(13)
C311 C312 C315 120.6(14)
C313 C312 C315 123.4(13)
C314 C313 C312 122.1(13)
C314 C313 H313 119.0
C312 C313 H313 119.0
C313 C314 C309 119.8(13)
C313 C314 H314 120.1
C309 C314 H314 120.1
C312 C315 H31A 109.5
C312 C315 H31B 109.5
H31A C315 H31B 109.5
C312 C315 H31C 109.5
H31A C315 H31C 109.5
H31B C315 H31C 109.5
C321 C316 C317 119.4
C321 C316 N37 120.5(7)
C317 C316 N37 120.1(7)
C318 C317 C316 120.1
C318 C317 H317 119.9
C316 C317 H317 119.9
C317 C318 C319 121.1
C317 C318 H318 119.5
C319 C318 H318 119.5
C318 C319 C320 118.1
C318 C319 C322 121.0
C320 C319 C322 120.9
C321 C320 C319 121.1
C321 C320 H320 119.5
C319 C320 H320 119.5
C320 C321 C316 120.1
C320 C321 H321 119.9
C316 C321 H321 119.9
C319 C322 H32D 109.5
C319 C322 H32E 109.5
H32D C322 H32E 109.5
C319 C322 H32F 109.5
H32D C322 H32F 109.5
H32E C322 H32F 109.5
N37 C323 C324 119.5(11)
N37 C323 H323 120.2
C324 C323 H323 120.2
N38 C324 C325 122.8(10)
N38 C324 C323 117.5(11)
C325 C324 C323 119.8(11)
C326 C325 C324 118.8(11)
C326 C325 H325 120.6
C324 C325 H325 120.6
C327 C326 C325 118.4(11)
C327 C326 H326 120.8
C325 C326 H326 120.8
C326 C327 C328 117.7(10)
C326 C327 C329 119.7(10)
C328 C327 C329 122.5(9)
N38 C328 C327 124.6(10)
N38 C328 H328 117.7
C327 C328 H328 117.7
C334 C329 C330 119.2(10)
C334 C329 C327 121.1(10)
C330 C329 C327 119.7(9)
C329 C330 C331 120.8(10)
C329 C330 H330 119.6
C331 C330 H330 119.6
C332 C331 C330 118.2(9)
C332 C331 C349 120.9(9)
C330 C331 C349 120.9(9)
C333 C332 C331 122.0(10)
C333 C332 H332 119.0
C331 C332 H332 119.0
C332 C333 C334 117.3(10)
C332 C333 C336 120.8(9)
C334 C333 C336 121.9(10)
C329 C334 C333 122.5(10)
C329 C334 H334 118.8
C333 C334 H334 118.8
N41 C335 C336 125.8(11)
N41 C335 H335 117.1
C336 C335 H335 117.1
C337 C336 C335 113.7(10)
C337 C336 C333 123.6(10)
C335 C336 C333 122.8(10)
C338 C337 C336 122.1(12)
C338 C337 H337 119.0
C336 C337 H337 119.0
C337 C338 C339 118.7(12)
C337 C338 H338 120.7
C339 C338 H338 120.7
N41 C339 C338 121.5(10)
N41 C339 C340 117.5(10)
C338 C339 C340 120.9(11)
N42 C340 C339 120.7(11)
N42 C340 H340 119.7
C339 C340 H340 119.7
C342 C341 C346 121.0(11)
C342 C341 N42 118.9(11)
C346 C341 N42 120.1(10)
C341 C342 C343 117.5(13)
C341 C342 H342 121.3
C343 C342 H342 121.3
C344 C343 C342 125.8(13)
C344 C343 H343 117.1
C342 C343 H343 117.1
C343 C344 C345 114.4(12)
C343 C344 C347 124.1(15)
C345 C344 C347 121.4(15)
C346 C345 C344 124.2(14)
C346 C345 H345 117.9
C344 C345 H345 117.9
C345 C346 C341 116.9(12)
C345 C346 H346 121.6
C341 C346 H346 121.6
C344 C347 H34A 109.5
C344 C347 H34B 109.5
H34A C347 H34B 109.5
C344 C347 H34C 109.5
H34A C347 H34C 109.5
H34B C347 H34C 109.5
N39 C348 C349 121.6(9)
N39 C348 H348 119.2
C349 C348 H348 119.2
C350 C349 C348 117.2(9)
C350 C349 C331 123.2(9)
C348 C349 C331 119.7(9)
C349 C350 C351 121.7(10)
C349 C350 H350 119.2
C351 C350 H350 119.2
C350 C351 C352 116.6(10)
C350 C351 H351 121.7
C352 C351 H351 121.7
N39 C352 C351 121.1(9)
N39 C352 C353 116.5(9)
C351 C352 C353 122.3(10)
N40 C353 C352 121.5(10)
N40 C353 H353 119.2
C352 C353 H353 119.2
C355 C354 C359 118.3(11)
C355 C354 N40 121.0(10)
C359 C354 N40 120.7(10)
C354 C355 C356 121.5(12)
C354 C355 H355 119.2
C356 C355 H355 119.2
C355 C356 C357 121.0(13)
C355 C356 H356 119.5
C357 C356 H356 119.5
C356 C357 C358 115.9(12)
C356 C357 C360 120.9(14)
C358 C357 C360 123.1(13)
C359 C358 C357 121.8(12)
C359 C358 H358 119.1
C357 C358 H358 119.1
C358 C359 C354 121.2(12)
C358 C359 H359 119.4
C354 C359 H359 119.4
C357 C360 H36A 109.5
C357 C360 H36B 109.5
H36A C360 H36B 109.5
C357 C360 H36C 109.5
H36A C360 H36C 109.5
H36B C360 H36C 109.5
O2 S1 O1 119.9(7)
O2 S1 N101 118.1(7)
O1 S1 N101 107.8(6)
O2 S1 C401 102.0(9)
O1 S1 C401 103.4(8)
N101 S1 C401 102.8(9)
O3 S2 O4 118.6(6)
O3 S2 N101 116.3(6)
O4 S2 N101 109.8(7)
O3 S2 C402 105.7(9)
O4 S2 C402 98.7(10)
N101 S2 C402 105.0(9)
S1 N101 S2 126.0(7)
F2 C401 F3 110.3(16)
F2 C401 F1 106.8(18)
F3 C401 F1 103.8(17)
F2 C401 S1 112.9(16)
F3 C401 S1 114.0(15)
F1 C401 S1 108.5(14)
F5 C402 F4 112.4(18)
F5 C402 F6 106(2)
F4 C402 F6 104.5(15)
F5 C402 S2 112.5(15)
F4 C402 S2 111.0(17)
F6 C402 S2 110.1(14)
O6 S3 O5 118.7(7)
O6 S3 N102 117.6(7)
O5 S3 N102 109.0(8)
O6 S3 C403 103.9(10)
O5 S3 C403 106.7(10)
N102 S3 C403 98.0(10)
O7 S4 O8 118.0(8)
O7 S4 N102 113.1(7)
O8 S4 N102 111.5(7)
O7 S4 C404 105.3(8)
O8 S4 C404 102.4(8)
N102 S4 C404 104.8(9)
S3 N102 S4 125.0(8)
F9 C403 F7 104(2)
F9 C403 F8 109(2)
F7 C403 F8 104.7(19)
F9 C403 S3 118(2)
F7 C403 S3 112.6(18)
F8 C403 S3 108.2(17)
F11 C404 F10 114.9(17)
F11 C404 F12 107.2(16)
F10 C404 F12 107.5(15)
F11 C404 S4 110.7(14)
F10 C404 S4 107.9(13)
F12 C404 S4 108.4(13)
O9 S5 O10 120.0(8)
O9 S5 N103 116.2(8)
O10 S5 N103 105.1(7)
O9 S5 C405 104.6(11)
O10 S5 C405 103.3(11)
N103 S5 C405 106.1(11)
O11 S6 O12 120.6(9)
O11 S6 N103 116.4(8)
O12 S6 N103 107.0(8)
O11 S6 C406 102.9(11)
O12 S6 C406 106.6(12)
N103 S6 C406 101.0(10)
F15 C405 F13 108(2)
F15 C405 F13' 87(2)
F15 C405 F14 103(2)
F13 C405 F14 101.0(19)
F13' C405 F14 139(3)
F15 C405 S5 112.4(19)
F13 C405 S5 122(2)
F13' C405 S5 104(2)
F14 C405 S5 108.1(19)
F17 C406 F16 108(2)
F17 C406 F18 108(2)
F16 C406 F18 105(2)
F17 C406 S6 115(2)
F16 C406 S6 112(2)
F18 C406 S6 109.2(18)
S6 N103 S5 124.9(9)
O14 S7 O13 117.1(8)
O14 S7 N104 112.5(7)
O13 S7 N104 113.4(7)
O14 S7 C407 106.5(9)
O13 S7 C407 100.5(10)
N104 S7 C407 105.1(10)
O15 S8 O16 118.5(6)
O15 S8 N104 122.1(7)
O16 S8 N104 103.8(7)
O15 S8 C408 106.2(6)
O16 S8 C408 101.5(8)
N104 S8 C408 101.6(8)
F21 C407 F19 111.9(17)
F21 C407 F20 102.9(18)
F19 C407 F20 101.2(17)
F21 C407 S7 116.5(16)
F19 C407 S7 114.5(17)
F20 C407 S7 107.9(14)
F23' C408 F22' 101.5(18)
F23 C408 F24 105.3(13)
F23' C408 F24' 99.3(16)
F22' C408 F24' 99.0(17)
F23 C408 F22 102.6(13)
F24 C408 F22 98.6(11)
F23' C408 S8 130.7(17)
F23 C408 S8 117.2(13)
F22' C408 S8 119(2)
F24 C408 S8 119.8(12)
F24' C408 S8 101.3(18)
F22 C408 S8 110.6(11)
S8 N104 S7 126.3(8)
O18 S9 O17 117.3(6)
O18 S9 N105 109.4(5)
O17 S9 N105 117.5(5)
O18 S9 C409 103.5(7)
O17 S9 C409 105.4(7)
N105 S9 C409 101.3(7)
O19 S10 O20 117.6(7)
O19 S10 N105 116.6(6)
O20 S10 N105 109.1(5)
O19 S10 C410 105.1(8)
O20 S10 C410 103.0(7)
N105 S10 C410 103.4(8)
F25 C409 F27 107.5(15)
F25 C409 F26 106.8(13)
F27 C409 F26 109.8(14)
F25 C409 S9 111.6(12)
F27 C409 S9 112.2(11)
F26 C409 S9 108.8(13)
F28 C410 F29 111.9(17)
F28 C410 F30 106.6(14)
F29 C410 F30 110.1(14)
F28 C410 S10 110.5(12)
F29 C410 S10 109.6(12)
F30 C410 S10 108.1(14)
S10 N105 S9 125.8(6)
O22 S11 O21 122.6(9)
O22 S11 N106 109.8(8)
O21 S11 N106 109.7(8)
O22 S11 C411 102.8(14)
O21 S11 C411 101.2(14)
N106 S11 C411 109.7(14)
O24 S12 O23 116.4(7)
O24 S12 N106 110.7(8)
O23 S12 N106 118.2(7)
O24 S12 C412 107.8(9)
O23 S12 C412 104.0(10)
N106 S12 C412 97.1(10)
S12 N106 S11 124.4(9)
F32 C411 F33 107(3)
F32 C411 F31 105(3)
F33 C411 F31 102(3)
F32 C411 S11 121(3)
F33 C411 S11 109(2)
F31 C411 S11 111(2)
F36 C412 F34 102.7(17)
F36 C412 F35 100.9(17)
F34 C412 F35 100.7(19)
F36 C412 S12 119.2(17)
F34 C412 S12 121.3(16)
F35 C412 S12 108.8(16)
O26 S13 O25 118.9(6)
O26 S13 N107 115.9(6)
O25 S13 N107 107.8(5)
O26 S13 C413 104.6(10)
O25 S13 C413 105.0(9)
N107 S13 C413 102.7(8)
O28 S14 O27 117.7(6)
O28 S14 N107 108.5(6)
O27 S14 N107 116.6(6)
O28 S14 C414 104.8(9)
O27 S14 C414 104.7(10)
N107 S14 C414 102.7(9)
S14 N107 S13 125.2(7)
F39 C413 F38 107.3(18)
F39 C413 F37 107.9(15)
F38 C413 F37 102.9(17)
F39 C413 S13 115.4(16)
F38 C413 S13 111.6(13)
F37 C413 S13 110.8(14)
F41 C414 F42 106.7(17)
F41 C414 F40 102.5(18)
F42 C414 F40 104.9(19)
F41 C414 S14 115.1(17)
F42 C414 S14 114.2(16)
F40 C414 S14 112.3(15)
O29 S15 O30 118.4(9)
O29 S15 N108 117.8(8)
O30 S15 N108 110.0(8)
O29 S15 C415 104.6(8)
O30 S15 C415 100.9(9)
N108 S15 C415 101.9(9)
O31 S16 O32 122.5(10)
O31 S16 N108 106.8(9)
O32 S16 N108 114.4(9)
O31 S16 C416 101.3(11)
O32 S16 C416 103.1(11)
N108 S16 C416 106.8(10)
S15 N108 S16 125.4(9)
F43 C415 F44 107.1(15)
F43 C415 F45 99.1(14)
F44 C415 F45 98.7(14)
F43 C415 S15 119.8(15)
F44 C415 S15 116.4(13)
F45 C415 S15 112.5(12)
F48 C416 F47 109(2)
F48 C416 F46 104(2)
F47 C416 F46 103.0(19)
F48 C416 S16 114.8(18)
F47 C416 S16 113.6(19)
F46 C416 S16 111.2(15)
O34 S17 N109 117.0(12)
O34 S17 O33 115.9(10)
N109 S17 O33 107.9(12)
O34 S17 C417 112.3(16)
N109 S17 C417 110.4(17)
O33 S17 C417 90.2(15)
O35 S18 O36 120.3(14)
O35 S18 N109 119.2(13)
O36 S18 N109 108.1(14)
O35 S18 C418 104.7(9)
O36 S18 C418 99.9(10)
N109 S18 C418 100.6(11)
F54 C418 F52 107.0
F54 C418 F53 107.0
F52 C418 F53 107.0
F54 C418 S18 111.9
F52 C418 S18 111.9
F53 C418 S18 111.9
S17 N109 S18 150.6(18)
F51 C417 F49 121(4)
F51 C417 F50 96(3)
F49 C417 F50 101(3)
F51 C417 S17 117(3)
F49 C417 S17 114(3)
F50 C417 S17 101(3)
O38 S19 O37 116.9(11)
O38 S19 N410 110.8(11)
O37 S19 N410 117.1(11)
O38 S19 C419 101.1(16)
O37 S19 C419 107.7(18)
N410 S19 C419 100.4(16)
N410 S20 O40 97.8(16)
N410 S20 O39 113.8(15)
O40 S20 O39 128.1(17)
N410 S20 C420 104.7(10)
O40 S20 C420 103.7(13)
O39 S20 C420 106.4(13)
F59 C420 F58 107.0
F59 C420 F60 107.0
F58 C420 F60 107.0
F59 C420 S20 111.9
F58 C420 S20 111.9
F60 C420 S20 111.9
S20 N410 S19 127.4(15)
F55 C419 F56 128(4)
F55 C419 F57 109(4)
F56 C419 F57 98(3)
F55 C419 S19 114(3)
F56 C419 S19 102(3)
F57 C419 S19 102(3)
O41 S21 O42 115.3(11)
O41 S21 N411 124.5(15)
O42 S21 N411 99.4(15)
O41 S21 C421 106.2(10)
O42 S21 C421 100.6(9)
N411 S21 C421 108.2(12)
F66 C421 F65 107.0
F66 C421 F64 107.0
F65 C421 F64 107.0
F66 C421 S21 111.9
F65 C421 S21 111.9
F64 C421 S21 111.9
S22 N411 S21 118(2)
O43 S22 N411 119.7(18)
O43 S22 O44 106.0(15)
N411 S22 O44 117.4(16)
O43 S22 C422 107.4(12)
N411 S22 C422 106.3(13)
O44 S22 C422 97.4(10)
F61 C422 F63 107.0
F61 C422 F62 107.0
F63 C422 F62 107.0
F61 C422 S22 111.9
F63 C422 S22 111.9
F62 C422 S22 111.9
O45 S23 N412 100.0(16)
O45 S23 C423 106.3(6)
N412 S23 C423 91.0(15)
O45 S23 O46 104.1(10)
N412 S23 O46 155.6(16)
C423 S23 O46 79.2(9)
F67 C423 F68 107.0
F67 C423 F69 107.0
F68 C423 F69 107.0
F67 C423 S23 111.9
F68 C423 S23 111.9
F69 C423 S23 111.9
O47 S24 O48 102.7(17)
O47 S24 N412 115(2)
O48 S24 N412 127.7(18)
O47 S24 C424 94.9(14)
O48 S24 C424 95.8(12)
N412 S24 C424 114.4(14)
F71 C424 F70 107.0
F71 C424 F72 107.0
F70 C424 F72 107.0
F71 C424 S24 111.9
F70 C424 S24 111.9
F72 C424 S24 111.9
S23 N412 S24 121(3)
N512 S24' O48' 115.4(16)
N512 S24' O47' 111.4(17)
O48' S24' O47' 115.5
N512 S24' C524 110.5(18)
O48' S24' C524 92.2
O47' S24' C524 110.1
F71' C524 F70' 101.4
F71' C524 S24' 133.3
F70' C524 S24' 122.9
F71' C524 F72' 88.9
F70' C524 F72' 84.8
S24' C524 F72' 107.6
O45 S23' O46 129(2)
O45 S23' N512 117(2)
O46 S23' N512 95(2)
S24' N512 S23' 125(3)
N113 S25 O50 108.1(16)
N113 S25 O49 112.8(15)
O50 S25 O49 106.5(17)
N113 S25 C425 121.6(13)
O50 S25 C425 105.3(12)
O49 S25 C425 101.4(10)
F75 C425 F73 107.0
F75 C425 F74 107.0
F73 C425 F74 107.0
F75 C425 S25 111.9
F73 C425 S25 111.9
F74 C425 S25 111.9
O51 S26 O52 133.1(19)
O51 S26 N113 96.8(13)
O52 S26 N113 100(2)
O51 S26 C426 103.0(8)
O52 S26 C426 121.3(18)
N113 S26 C426 86.1(12)
F76 C426 F78 107.0
F76 C426 F77 107.0
F78 C426 F77 107.0
F76 C426 S26 111.9
F78 C426 S26 111.9
F77 C426 S26 111.9
S25 N113 S26 124.3(16)
O54' S27 N414 140.5(15)
O53 S27 N414 125.1(13)
O53 S27 O54 115.9(14)
N414 S27 O54 104.0(12)
O54' S27 O53' 111.3(18)
N414 S27 O53' 57.0(12)
O54' S27 C427 114.8(12)
O53 S27 C427 103.8(10)
N414 S27 C427 103.3(9)
O54 S27 C427 101.4(9)
O53' S27 C427 89.6(10)
F82 C427 F83 107.0
F82 C427 F84 107.0
F83 C427 F84 107.0
F82 C427 S27 111.9
F83 C427 S27 111.9
F84 C427 S27 111.9
O56 S28 C528 103.9(16)
O56 S28 O55 115.5(12)
C528 S28 O55 107.3(14)
O56 S28 N414 126.8(14)
C528 S28 N414 102.8(16)
O55 S28 N414 98.8(12)
O56 S28 C428 119.6(11)
O55 S28 C428 114.5(7)
N414 S28 C428 74.4(10)
F79 C428 F81 107.0
F79 C428 F80 107.0
F81 C428 F80 107.0
F79 C428 S28 111.9
F81 C428 S28 111.9
F80 C428 S28 111.9
S28 C528 F79' 120(2)
S28 N414 S27 133.1(17)
S28 N414 O53' 159(2)
S27 N414 O53' 67.4(14)
N414 O53' S27 55.5(13)
N1S C1S C2S 176.8(18)
C1S C2S H2S1 109.5
C1S C2S H2S2 109.5
H2S1 C2S H2S2 109.5
C1S C2S H2S3 109.5
H2S1 C2S H2S3 109.5
H2S2 C2S H2S3 109.5
N2S C3S C4S 174(2)
C3S C4S H4S1 109.5
C3S C4S H4S2 109.5
H4S1 C4S H4S2 109.5
C3S C4S H4S3 109.5
H4S1 C4S H4S3 109.5
H4S2 C4S H4S3 109.5
N3S C5S C6S 146(3)
C5S C6S H6S1 109.5
C5S C6S H6S2 109.5
H6S1 C6S H6S2 109.5
C5S C6S H6S3 109.5
H6S1 C6S H6S3 109.5
H6S2 C6S H6S3 109.5
N4S C7S C8S 177.9(17)
C7S C8S H8S1 109.5
C7S C8S H8S2 109.5
H8S1 C8S H8S2 109.5
C7S C8S H8S3 109.5
H8S1 C8S H8S3 109.5
H8S2 C8S H8S3 109.5

loop_
_geom_bond_atom_site_label_1
_geom_bond_atom_site_label_2
_geom_bond_distance
Zn1 N13 2.152(8)
Zn1 N14 2.159(8)
Zn1 N1 2.169(8)
Zn1 N7 2.182(9)
Zn1 N8 2.183(8)
Zn1 N2 2.221(8)
Zn2 N6 2.160(9)
Zn2 N12 2.176(9)
Zn2 N22 2.181(8)
Zn2 N21 2.189(10)
Zn2 N5 2.210(8)
Zn2 N11 2.228(8)
Zn3 N3 2.146(9)
Zn3 N19 2.163(10)
Zn3 N20 2.184(8)
Zn3 N16 2.186(9)
Zn3 N4 2.206(10)
Zn3 N15 2.225(8)
Zn4 N10 2.160(10)
Zn4 N24 2.171(10)
Zn4 N23 2.185(9)
Zn4 N9 2.212(10)
Zn4 N18 2.218(10)
Zn4 N17 2.220(8)
Zn5 N48 2.144(9)
Zn5 N31 2.154(10)
Zn5 N32 2.160(9)
Zn5 N25 2.186(10)
Zn5 N47 2.194(9)
Zn5 N26 2.216(9)
Zn6 N40 2.144(9)
Zn6 N45 2.149(9)
Zn6 N46 2.173(10)
Zn6 N34 2.210(8)
Zn6 N33 2.226(9)
Zn6 N39 2.229(8)
Zn7 N44 2.156(8)
Zn7 N30 2.162(8)
Zn7 N42 2.174(9)
Zn7 N29 2.178(9)
Zn7 N43 2.197(9)
Zn7 N41 2.243(9)
Zn8 N37 2.141(9)
Zn8 N36 2.157(9)
Zn8 N27 2.163(10)
Zn8 N35 2.182(9)
Zn8 N28 2.213(11)
Zn8 N38 2.253(10)
N1 C8 1.269(13)
N1 C1 1.401(13)
N2 C13 1.327(12)
N2 C9 1.329(13)
N3 C24 1.319(15)
N3 C20 1.353(14)
N4 C25 1.209(16)
N4 C26 1.431(16)
N5 C33 1.309(13)
N5 C37 1.377(14)
N6 C38 1.294(13)
N6 C39 1.423(14)
N7 C53 1.235(13)
N7 C46 1.426(14)
N8 C58 1.322(12)
N8 C54 1.338(13)
N9 C69 1.323(14)
N9 C65 1.324(13)
N10 C70 1.253(15)
N10 C71 1.417(11)
N10 C671 1.480(11)
N11 C78 1.326(12)
N11 C82 1.344(13)
N12 C83 1.249(13)
N12 C84 1.447(15)
N13 C98 1.249(13)
N13 C91 1.420(14)
N14 C103 1.340(13)
N14 C99 1.342(12)
N15 C123 1.334(12)
N15 C127 1.362(13)
N16 C128 1.241(13)
N16 C129 1.461(14)
N17 C110 1.322(13)
N17 C114 1.363(13)
N18 C115 1.242(13)
N18 C616 1.420(10)
N18 C116 1.445(10)
N19 C143 1.275(14)
N19 C136 1.445(16)
N20 C148 1.290(13)
N20 C144 1.336(13)
N21 C155 1.347(14)
N21 C159 1.359(13)
N22 C160 1.274(14)
N22 C161 1.439(14)
N23 C168 1.309(12)
N23 C172 1.354(15)
N24 C173 1.305(15)
N24 C174 1.459(15)
N25 C188 1.246(15)
N25 C181 1.430(16)
N26 C193 1.340(13)
N26 C189 1.345(15)
N27 C213 1.331(14)
N27 C217 1.342(16)
N28 C218 1.264(16)
N28 C219 1.426(11)
N29 C200 1.326(14)
N29 C204 1.341(13)
N30 C205 1.261(14)
N30 C206 1.413(11)
N31 C233 1.267(14)
N31 C226 1.466(16)
N32 C234 1.333(14)
N32 C238 1.355(13)
N33 C245 1.328(13)
N33 C249 1.343(13)
N34 C250 1.257(14)
N34 C251 1.440(14)
N35 C262 1.328(13)
N35 C258 1.330(12)
N36 C263 1.259(13)
N36 C264 1.431(10)
N37 C323 1.287(15)
N37 C316 1.412(11)
N38 C328 1.317(13)
N38 C324 1.344(14)
N39 C348 1.300(12)
N39 C352 1.323(12)
N40 C353 1.236(12)
N40 C354 1.453(13)
N41 C335 1.317(13)
N41 C339 1.330(13)
N42 C340 1.271(13)
N42 C341 1.456(13)
N43 C278 1.265(13)
N43 C271 1.433(14)
N44 C279 1.357(13)
N44 C283 1.357(12)
N45 C303 1.319(13)
N45 C307 1.321(13)
N46 C308 1.242(13)
N46 C309 1.471(15)
N47 C290 1.312(14)
N47 C294 1.372(14)
N48 C295 1.280(16)
N48 C296 1.437(12)
C1 C2 1.391(17)
C1 C6 1.397(15)
C2 C3 1.403(18)
C2 H2 0.9500
C3 C4 1.348(18)
C3 H3 0.9500
C4 C5 1.408(18)
C4 C7 1.484(17)
C5 C6 1.367(15)
C5 H5 0.9500
C6 H6 0.9500
C7 H7A 0.9800
C7 H7B 0.9800
C7 H7C 0.9800
C8 C9 1.475(15)
C8 H8 0.9500
C9 C10 1.382(15)
C10 C11 1.378(15)
C10 H10 0.9500
C11 C12 1.389(15)
C11 H11 0.9500
C12 C13 1.417(14)
C12 C14 1.464(15)
C13 H13 0.9500
C14 C19 1.378(15)
C14 C15 1.406(15)
C15 C16 1.417(14)
C15 H15 0.9500
C16 C17 1.413(15)
C16 C34 1.485(15)
C17 C18 1.384(15)
C17 H17 0.9500
C18 C19 1.383(14)
C18 C21 1.491(16)
C19 H19 0.9500
C20 C21 1.370(16)
C20 H20 0.9500
C21 C22 1.399(16)
C22 C23 1.398(19)
C22 H22 0.9500
C23 C24 1.356(19)
C23 H23 0.9500
C24 C25 1.506(19)
C25 H25 0.9500
C26 C31 1.355(18)
C26 C27 1.362(18)
C27 C28 1.42(2)
C27 H27 0.9500
C28 C29 1.37(2)
C28 H28 0.9500
C29 C30 1.35(2)
C29 C32 1.48(2)
C30 C31 1.436(18)
C30 H30 0.9500
C31 H31 0.9500
C32 H32A 0.9800
C32 H32B 0.9800
C32 H32C 0.9800
C33 C34 1.420(14)
C33 H33 0.9500
C34 C35 1.389(15)
C35 C36 1.391(15)
C35 H35 0.9500
C36 C37 1.375(14)
C36 H36 0.9500
C37 C38 1.474(15)
C38 H38 0.9500
C39 C40 1.342(16)
C39 C44 1.391(16)
C40 C41 1.374(19)
C40 H40 0.9500
C41 C42 1.309(19)
C41 H41 0.9500
C42 C43 1.327(19)
C42 C45 1.56(2)
C43 C44 1.422(19)
C43 H43 0.9500
C44 H44 0.9500
C45 H45A 0.9800
C45 H45B 0.9800
C45 H45C 0.9800
C46 C51 1.334(16)
C46 C47 1.382(16)
C47 C48 1.345(19)
C47 H47 0.9500
C48 C49 1.35(2)
C48 H48 0.9500
C49 C50 1.41(2)
C49 C52 1.54(2)
C50 C51 1.369(19)
C50 H50 0.9500
C51 H51 0.9500
C52 H52A 0.9800
C52 H52B 0.9800
C52 H52C 0.9800
C53 C54 1.489(15)
C53 H53 0.9500
C54 C55 1.361(15)
C55 C56 1.395(15)
C55 H55 0.9500
C56 C57 1.366(14)
C56 H56 0.9500
C57 C58 1.403(14)
C57 C59 1.491(14)
C58 H58 0.9500
C59 C60 1.383(14)
C59 C64 1.428(14)
C60 C61 1.388(14)
C60 H60 0.9500
C61 C62 1.411(14)
C61 C79 1.482(14)
C62 C63 1.392(14)
C62 H62 0.9500
C63 C64 1.393(14)
C63 C66 1.485(14)
C64 H64 0.9500
C65 C66 1.412(15)
C65 H65 0.9500
C66 C67 1.385(15)
C67 C68 1.357(16)
C67 H67 0.9500
C68 C69 1.353(16)
C68 H68 0.9500
C69 C70 1.548(16)
C70 H70 0.9500
C71 C76 1.3965
C71 C72 1.3966
C72 C73 1.3962
C72 H72 0.9500
C73 C74 1.4022
C73 H73 0.9500
C74 C75 1.4021
C74 C77 1.5071
C75 C76 1.3963
C75 H75 0.9500
C76 H76 0.9500
C77 H77A 0.9800
C77 H77B 0.9800
C77 H77C 0.9800
C671 C672 1.3965
C671 C676 1.3966
C676 C675 1.3962
C676 H676 0.9500
C675 C674 1.4023
C675 H675 0.9500
C674 C673 1.4021
C674 C677 1.5071
C673 C672 1.3964
C673 H673 0.9500
C672 H672 0.9500
C677 H67A 0.9800
C677 H67B 0.9800
C677 H67C 0.9800
C78 C79 1.382(14)
C78 H78 0.9500
C79 C80 1.392(15)
C80 C81 1.424(16)
C80 H80 0.9500
C81 C82 1.382(15)
C81 H81 0.9500
C82 C83 1.454(15)
C83 H83 0.9500
C84 C89 1.354(19)
C84 C85 1.384(19)
C85 C86 1.43(2)
C85 H85 0.9500
C86 C87 1.40(2)
C86 H86 0.9500
C87 C88 1.26(2)
C87 C90 1.52(2)
C88 C89 1.40(2)
C88 H88 0.9500
C89 H89 0.9500
C90 H90A 0.9800
C90 H90B 0.9800
C90 H90C 0.9800
C91 C92 1.382(15)
C91 C96 1.396(16)
C92 C93 1.396(17)
C92 H92 0.9500
C93 C94 1.368(18)
C93 H93 0.9500
C94 C95 1.359(16)
C94 C97 1.509(18)
C95 C96 1.376(16)
C95 H95 0.9500
C96 H96 0.9500
C97 H97A 0.9800
C97 H97B 0.9800
C97 H97C 0.9800
C98 C99 1.464(15)
C98 H98 0.9500
C99 C100 1.391(15)
C100 C101 1.368(15)
C100 H100 0.9500
C101 C102 1.374(13)
C101 H101 0.9500
C102 C103 1.391(14)
C102 C104 1.471(15)
C103 H103 0.9500
C104 C105 1.400(14)
C104 C109 1.404(14)
C105 C106 1.377(14)
C105 H105 0.9500
C106 C107 1.383(14)
C106 C124 1.508(14)
C107 C108 1.388(14)
C107 H107 0.9500
C108 C109 1.407(15)
C108 C111 1.492(15)
C109 H109 0.9500
C110 C111 1.418(14)
C110 H110 0.9500
C111 C112 1.377(15)
C112 C113 1.367(15)
C112 H112 0.9500
C113 C114 1.333(14)
C113 H113 0.9500
C114 C115 1.485(15)
C115 H115 0.9500
C116 C121 1.3965
C116 C117 1.3965
C117 C118 1.3963
C117 H117 0.9500
C118 C119 1.4022
C118 H118 0.9500
C119 C120 1.4022
C119 C122 1.5073
C120 C121 1.3964
C120 H120 0.9500
C121 H121 0.9500
C122 H12A 0.9800
C122 H12B 0.9800
C122 H12C 0.9800
C616 C621 1.3966
C616 C617 1.3965
C617 C618 1.3962
C617 H617 0.9500
C618 C619 1.4022
C618 H618 0.9500
C619 C620 1.4022
C619 C622 1.5071
C620 C621 1.3965
C620 H620 0.9500
C621 H621 0.9500
C622 H62A 0.9800
C622 H62B 0.9800
C622 H62C 0.9800
C123 C124 1.390(14)
C123 H123 0.9500
C124 C125 1.366(15)
C125 C126 1.380(15)
C125 H125 0.9500
C126 C127 1.350(15)
C126 H126 0.9500
C127 C128 1.468(15)
C128 H128 0.9500
C129 C130 1.344(19)
C129 C134 1.364(19)
C130 C131 1.368(19)
C130 H130 0.9500
C131 C132 1.291(19)
C131 H131 0.9500
C132 C133 1.35(2)
C132 C135 1.519(18)
C133 C134 1.42(2)
C133 H133 0.9500
C134 H134 0.9500
C135 H13A 0.9800
C135 H13B 0.9800
C135 H13C 0.9800
C136 C137 1.295(19)
C136 C141 1.35(2)
C137 C138 1.38(2)
C137 H137 0.9500
C138 C139 1.33(2)
C138 H138 0.9500
C139 C140 1.40(3)
C139 C142 1.56(2)
C140 C141 1.33(2)
C140 H140 0.9500
C141 H141 0.9500
C142 H14A 0.9800
C142 H14B 0.9800
C142 H14C 0.9800
C143 C144 1.506(16)
C143 H143 0.9500
C144 C145 1.397(15)
C145 C146 1.314(15)
C145 H145 0.9500
C146 C147 1.395(15)
C146 H146 0.9500
C147 C148 1.421(14)
C147 C149 1.509(15)
C148 H148 0.9500
C149 C154 1.374(15)
C149 C150 1.375(14)
C150 C151 1.394(15)
C150 H150 0.9500
C151 C152 1.374(15)
C151 C169 1.461(14)
C152 C153 1.394(14)
C152 H152 0.9500
C153 C154 1.411(16)
C153 C156 1.495(16)
C154 H154 0.9500
C155 C156 1.387(16)
C155 H155 0.9500
C156 C157 1.356(15)
C157 C158 1.360(17)
C157 H157 0.9500
C158 C159 1.354(16)
C158 H158 0.9500
C159 C160 1.434(16)
C160 H160 0.9500
C161 C166 1.363(16)
C161 C162 1.366(17)
C162 C163 1.400(17)
C162 H162 0.9500
C163 C164 1.403(17)
C163 H163 0.9500
C164 C165 1.385(19)
C164 C167 1.491(18)
C165 C166 1.357(17)
C165 H165 0.9500
C166 H166 0.9500
C167 H16A 0.9800
C167 H16B 0.9800
C167 H16C 0.9800
C168 C169 1.407(15)
C168 H168 0.9500
C169 C170 1.386(15)
C170 C171 1.391(16)
C170 H170 0.9500
C171 C172 1.319(17)
C171 H171 0.9500
C172 C173 1.479(16)
C173 H173 0.9500
C174 C179 1.361(18)
C174 C175 1.371(19)
C175 C176 1.361(17)
C175 H175 0.9500
C176 C177 1.38(2)
C176 H176 0.9500
C177 C178 1.38(2)
C177 C180 1.57(2)
C178 C179 1.393(19)
C178 H178 0.9500
C179 H179 0.9500
C180 H18A 0.9800
C180 H18B 0.9800
C180 H18C 0.9800
C181 C182 1.34(2)
C181 C186 1.34(2)
C182 C183 1.38(2)
C182 H182 0.9500
C183 C184 1.31(2)
C183 H183 0.9500
C184 C185 1.35(2)
C184 C187 1.57(2)
C185 C186 1.44(2)
C185 H185 0.9500
C186 H186 0.9500
C187 H18D 0.9800
C187 H18E 0.9800
C187 H18F 0.9800
C188 C189 1.455(17)
C188 H188 0.9500
C189 C190 1.384(17)
C190 C191 1.428(17)
C190 H190 0.9500
C191 C192 1.397(17)
C191 H191 0.9500
C192 C193 1.331(15)
C192 C194 1.481(16)
C193 H193 0.9500
C194 C199 1.381(16)
C194 C195 1.414(16)
C195 C196 1.397(16)
C195 H195 0.9500
C196 C197 1.359(17)
C196 C214 1.480(17)
C197 C198 1.411(16)
C197 H197 0.9500
C198 C199 1.411(15)
C198 C201 1.486(16)
C199 H199 0.9500
C200 C201 1.382(16)
C200 H200 0.9500
C201 C202 1.367(16)
C202 C203 1.426(17)
C202 H202 0.9500
C203 C204 1.367(16)
C203 H203 0.9500
C204 C205 1.484(16)
C205 H205 0.9500
C206 C207 1.3900
C206 C211 1.3900
C207 C208 1.3900
C207 H207 0.9500
C208 C209 1.3900
C208 H208 0.9500
C209 C210 1.3900
C209 C212 1.557(18)
C210 C211 1.3900
C210 H210 0.9500
C211 H211 0.9500
C212 H21A 0.9800
C212 H21B 0.9800
C212 H21C 0.9800
C213 C214 1.349(16)
C213 H213 0.9500
C214 C215 1.430(19)
C215 C216 1.41(2)
C215 H215 0.9500
C216 C217 1.39(2)
C216 H216 0.9500
C217 C218 1.425(19)
C218 H218 0.9500
C219 C220 1.3965
C219 C224 1.3966
C220 C221 1.3964
C220 H220 0.9500
C221 C222 1.4021
C221 H221 0.9500
C222 C223 1.4022
C222 C225 1.5072
C223 C224 1.3964
C223 H223 0.9500
C224 H224 0.9500
C225 H22A 0.9800
C225 H22B 0.9800
C225 H22C 0.9800
C226 C227 1.320(19)
C226 C231 1.323(19)
C227 C228 1.36(2)
C227 H227 0.9500
C228 C229 1.34(2)
C228 H228 0.9500
C229 C230 1.33(2)
C229 C232 1.49(2)
C230 C231 1.39(2)
C230 H230 0.9500
C231 H231 0.9500
C232 H23A 0.9800
C232 H23B 0.9800
C232 H23C 0.9800
C233 C234 1.474(17)
C233 H233 0.9500
C234 C235 1.354(16)
C235 C236 1.400(17)
C235 H235 0.9500
C236 C237 1.400(15)
C236 H236 0.9500
C237 C238 1.383(15)
C237 C239 1.453(15)
C238 H238 0.9500
C239 C240 1.390(14)
C239 C244 1.419(15)
C240 C241 1.418(15)
C240 H240 0.9500
C241 C242 1.395(14)
C241 C259 1.489(14)
C242 C243 1.395(14)
C242 H242 0.9500
C243 C244 1.406(15)
C243 C246 1.469(15)
C244 H244 0.9500
C245 C246 1.410(15)
C245 H245 0.9500
C246 C247 1.390(15)
C247 C248 1.379(16)
C247 H247 0.9500
C248 C249 1.377(16)
C248 H248 0.9500
C249 C250 1.472(16)
C250 H250 0.9500
C251 C252 1.389(16)
C251 C256 1.390(16)
C252 C253 1.363(17)
C252 H252 0.9500
C253 C254 1.378(19)
C253 H253 0.9500
C254 C255 1.349(18)
C254 C257 1.524(18)
C255 C256 1.373(16)
C255 H255 0.9500
C256 H256 0.9500
C257 H25A 0.9800
C257 H25B 0.9800
C257 H25C 0.9800
C258 C259 1.357(14)
C258 H258 0.9500
C259 C260 1.391(15)
C260 C261 1.358(14)
C260 H260 0.9500
C261 C262 1.393(15)
C261 H261 0.9500
C262 C263 1.470(14)
C263 H263 0.9500
C264 C265 1.3965
C264 C269 1.3965
C265 C266 1.3963
C265 H265 0.9500
C266 C267 1.4022
C266 H266 0.9500
C267 C268 1.4022
C267 C270 1.5071
C268 C269 1.3963
C268 H268 0.9500
C269 H269 0.9500
C270 H27A 0.9800
C270 H27B 0.9800
C270 H27C 0.9800
C271 C276 1.343(16)
C271 C272 1.374(16)
C272 C273 1.324(16)
C272 H272 0.9500
C273 C274 1.355(19)
C273 H273 0.9500
C274 C275 1.43(2)
C274 C277 1.552(18)
C275 C276 1.364(18)
C275 H275 0.9500
C276 H276 0.9500
C277 H27D 0.9800
C277 H27E 0.9800
C277 H27F 0.9800
C278 C279 1.480(15)
C278 H278 0.9500
C279 C280 1.347(15)
C280 C281 1.382(15)
C280 H280 0.9500
C281 C282 1.393(15)
C281 H281 0.9500
C282 C283 1.373(15)
C282 C284 1.480(15)
C283 H283 0.9500
C284 C285 1.389(15)
C284 C289 1.402(15)
C285 C286 1.398(15)
C285 H285 0.9500
C286 C287 1.357(15)
C286 C291 1.516(15)
C287 C288 1.392(15)
C287 H287 0.9500
C288 C289 1.393(14)
C288 C304 1.553(15)
C289 H289 0.9500
C290 C291 1.403(16)
C290 H290 0.9500
C291 C292 1.374(15)
C292 C293 1.345(17)
C292 H292 0.9500
C293 C294 1.363(17)
C293 H293 0.9500
C294 C295 1.469(17)
C295 H295 0.9500
C296 C297 1.3963
C296 C301 1.3966
C297 C298 1.3964
C297 H297 0.9500
C298 C299 1.4022
C298 H298 0.9500
C299 C300 1.4022
C299 C302 1.5071
C300 C301 1.3964
C300 H300 0.9500
C301 H301 0.9500
C302 H30A 0.9800
C302 H30B 0.9800
C302 H30C 0.9800
C303 C304 1.373(14)
C303 H303 0.9500
C304 C305 1.357(15)
C305 C306 1.376(16)
C305 H305 0.9500
C306 C307 1.348(15)
C306 H306 0.9500
C307 C308 1.489(16)
C308 H308 0.9500
C309 C310 1.342(17)
C309 C314 1.369(16)
C310 C311 1.390(19)
C310 H310 0.9500
C311 C312 1.334(19)
C311 H311 0.9500
C312 C313 1.385(18)
C312 C315 1.501(19)
C313 C314 1.357(17)
C313 H313 0.9500
C314 H314 0.9500
C315 H31A 0.9800
C315 H31B 0.9800
C315 H31C 0.9800
C316 C321 1.3965
C316 C317 1.3966
C317 C318 1.3962
C317 H317 0.9500
C318 C319 1.4022
C318 H318 0.9500
C319 C320 1.4022
C319 C322 1.5071
C320 C321 1.3964
C320 H320 0.9500
C321 H321 0.9500
C322 H32D 0.9800
C322 H32E 0.9800
C322 H32F 0.9800
C323 C324 1.462(16)
C323 H323 0.9500
C324 C325 1.400(16)
C325 C326 1.399(16)
C325 H325 0.9500
C326 C327 1.398(15)
C326 H326 0.9500
C327 C328 1.402(15)
C327 C329 1.478(15)
C328 H328 0.9500
C329 C334 1.374(14)
C329 C330 1.400(14)
C330 C331 1.413(14)
C330 H330 0.9500
C331 C332 1.414(14)
C331 C349 1.502(14)
C332 C333 1.394(14)
C332 H332 0.9500
C333 C334 1.421(15)
C333 C336 1.431(14)
C334 H334 0.9500
C335 C336 1.404(15)
C335 H335 0.9500
C336 C337 1.405(16)
C337 C338 1.346(15)
C337 H337 0.9500
C338 C339 1.406(16)
C338 H338 0.9500
C339 C340 1.459(15)
C340 H340 0.9500
C341 C342 1.385(16)
C341 C346 1.406(16)
C342 C343 1.406(18)
C342 H342 0.9500
C343 C344 1.337(19)
C343 H343 0.9500
C344 C345 1.42(2)
C344 C347 1.469(18)
C345 C346 1.393(17)
C345 H345 0.9500
C346 H346 0.9500
C347 H34A 0.9800
C347 H34B 0.9800
C347 H34C 0.9800
C348 C349 1.403(14)
C348 H348 0.9500
C349 C350 1.363(14)
C350 C351 1.385(14)
C350 H350 0.9500
C351 C352 1.405(14)
C351 H351 0.9500
C352 C353 1.470(14)
C353 H353 0.9500
C354 C355 1.335(15)
C354 C359 1.395(15)
C355 C356 1.371(16)
C355 H355 0.9500
C356 C357 1.394(18)
C356 H356 0.9500
C357 C358 1.399(18)
C357 C360 1.512(18)
C358 C359 1.328(15)
C358 H358 0.9500
C359 H359 0.9500
C360 H36A 0.9800
C360 H36B 0.9800
C360 H36C 0.9800
S1 O2 1.415(11)
S1 O1 1.417(9)
S1 N101 1.539(11)
S1 C401 1.79(2)
S2 O3 1.438(9)
S2 O4 1.441(10)
S2 N101 1.583(11)
S2 C402 1.81(2)
C401 F2 1.32(2)
C401 F3 1.34(2)
C401 F1 1.40(2)
C402 F5 1.24(2)
C402 F4 1.32(2)
C402 F6 1.42(2)
S3 O6 1.412(10)
S3 O5 1.440(11)
S3 N102 1.530(13)
S3 C403 1.75(2)
S4 O7 1.425(10)
S4 O8 1.454(11)
S4 N102 1.554(12)
S4 C404 1.85(2)
C403 F9 1.21(2)
C403 F7 1.32(2)
C403 F8 1.37(2)
C404 F11 1.292(19)
C404 F10 1.332(19)
C404 F12 1.42(2)
S5 O9 1.403(10)
S5 O10 1.423(11)
S5 N103 1.606(14)
S5 C405 1.74(3)
S6 O11 1.408(11)
S6 O12 1.415(12)
S6 N103 1.546(14)
S6 C406 1.83(3)
C405 F15 1.33(2)
C405 F13 1.34(3)
C405 F13' 1.41(3)
C405 F14 1.41(3)
C406 F17 1.28(3)
C406 F16 1.33(3)
C406 F18 1.39(3)
S7 O14 1.365(10)
S7 O13 1.492(11)
S7 N104 1.580(13)
S7 C407 1.77(2)
S8 O15 1.407(9)
S8 O16 1.448(11)
S8 N104 1.530(11)
S8 C408 1.682(19)
C407 F21 1.28(2)
C407 F19 1.28(2)
C407 F20 1.39(2)
C408 F23' 1.327(16)
C408 F23 1.346(14)
C408 F22' 1.357(17)
C408 F24 1.357(14)
C408 F24' 1.394(16)
C408 F22 1.404(14)
S9 O18 1.404(9)
S9 O17 1.427(8)
S9 N105 1.584(10)
S9 C409 1.819(17)
S10 O19 1.449(11)
S10 O20 1.464(10)
S10 N105 1.568(10)
S10 C410 1.83(2)
C409 F25 1.317(19)
C409 F27 1.318(17)
C409 F26 1.320(18)
C410 F28 1.301(19)
C410 F29 1.303(18)
C410 F30 1.36(2)
S11 O22 1.460(17)
S11 O21 1.476(14)
S11 N106 1.576(13)
S11 C411 1.68(3)
S12 O24 1.404(11)
S12 O23 1.468(13)
S12 N106 1.476(13)
S12 C412 1.65(2)
C411 F32 1.28(3)
C411 F33 1.35(3)
C411 F31 1.47(3)
C412 F36 1.31(2)
C412 F34 1.33(2)
C412 F35 1.40(2)
S13 O26 1.409(10)
S13 O25 1.425(9)
S13 N107 1.573(10)
S13 C413 1.77(2)
S14 O28 1.423(9)
S14 O27 1.448(10)
S14 N107 1.562(11)
S14 C414 1.75(2)
C413 F39 1.29(2)
C413 F38 1.39(2)
C413 F37 1.39(2)
C414 F41 1.29(2)
C414 F42 1.32(2)
C414 F40 1.33(2)
S15 O29 1.373(13)
S15 O30 1.397(15)
S15 N108 1.567(14)
S15 C415 1.717(18)
S16 O31 1.417(16)
S16 O32 1.428(17)
S16 N108 1.570(14)
S16 C416 1.70(2)
C415 F43 1.282(18)
C415 F44 1.368(18)
C415 F45 1.400(19)
C416 F48 1.27(2)
C416 F47 1.30(2)
C416 F46 1.42(2)
S17 O34 1.385(13)
S17 N109 1.495(13)
S17 O33 1.68(2)
S17 C417 1.73(4)
S18 O35 1.330(17)
S18 O36 1.48(2)
S18 N109 1.499(12)
S18 C418 1.8513
C418 F54 1.3384
C418 F52 1.3384
C418 F53 1.3385
C417 F51 1.24(4)
C417 F49 1.25(4)
C417 F50 1.43(4)
S19 O38 1.368(14)
S19 O37 1.45(2)
S19 N410 1.56(2)
S19 C419 1.86(4)
S20 N410 1.53(2)
S20 O40 1.65(2)
S20 O39 1.65(2)
S20 C420 1.8514
C420 F59 1.3384
C420 F58 1.3384
C420 F60 1.3385
C419 F55 1.29(4)
C419 F56 1.45(4)
C419 F57 1.45(4)
S21 O41 1.355(17)
S21 O42 1.466(18)
S21 N411 1.57(3)
S21 C421 1.8515
C421 F66 1.3382
C421 F65 1.3383
C421 F64 1.3384
N411 S22 1.52(3)
S22 O43 1.40(2)
S22 O44 1.58(2)
S22 C422 1.8513
C422 F61 1.3384
C422 F63 1.3384
C422 F62 1.3384
S23 O45 1.428(16)
S23 N412 1.53(2)
S23 C423 1.8512
S23 O46 2.05(3)
C423 F67 1.3384
C423 F68 1.3384
C423 F69 1.3384
S24 O47 1.46(3)
S24 O48 1.55(3)
S24 N412 1.56(2)
S24 C424 1.8513
C424 F71 1.3385
C424 F70 1.3385
C424 F72 1.3385
S24' N512 1.36(2)
S24' O48' 1.4451
S24' O47' 1.4451
S24' C524 1.5705
C524 F71' 1.3224
C524 F70' 1.4551
C524 F72' 1.7219
S23' O45 1.40(4)
S23' O46 1.66(4)
S23' N512 1.77(3)
S25 N113 1.525(17)
S25 O50 1.55(3)
S25 O49 1.62(3)
S25 C425 1.8513
C425 F75 1.3384
C425 F73 1.3384
C425 F74 1.3385
S26 O51 1.469(18)
S26 O52 1.49(2)
S26 N113 1.578(18)
S26 C426 1.8513
C426 F76 1.3384
C426 F78 1.3385
C426 F77 1.3386
F78' C526 1.436(16)
S27 O54' 1.30(3)
S27 O53 1.41(2)
S27 N414 1.59(2)
S27 O54 1.68(2)
S27 O53' 1.78(3)
S27 C427 1.8513
C427 F82 1.3384
C427 F83 1.3384
C427 F84 1.3384
S28 O56 1.26(2)
S28 C528 1.27(3)
S28 O55 1.373(15)
S28 N414 1.43(2)
S28 C428 1.8513
C428 F79 1.3384
C428 F81 1.3384
C428 F80 1.3384
C528 F79' 1.51(3)
N414 O53' 1.62(3)
N1S C1S 1.128(17)
C1S C2S 1.40(2)
C2S H2S1 0.9800
C2S H2S2 0.9800
C2S H2S3 0.9800
N2S C3S 1.17(2)
C3S C4S 1.40(2)
C4S H4S1 0.9800
C4S H4S2 0.9800
C4S H4S3 0.9800
N3S C5S 1.12(2)
C5S C6S 1.53(2)
C6S H6S1 0.9800
C6S H6S2 0.9800
C6S H6S3 0.9800
N4S C7S 1.146(15)
C7S C8S 1.407(19)
C8S H8S1 0.9800
C8S H8S2 0.9800
C8S H8S3 0.9800

loop_
_geom_torsion_atom_site_label_1
_geom_torsion_atom_site_label_2
_geom_torsion_atom_site_label_3
_geom_torsion_atom_site_label_4
_geom_torsion
C8 N1 C1 C2 -47.2(18)
Zn1 N1 C1 C2 129.1(12)
C8 N1 C1 C6 134.4(12)
Zn1 N1 C1 C6 -49.3(15)
C6 C1 C2 C3 -4(2)
N1 C1 C2 C3 177.2(13)
C1 C2 C3 C4 4(3)
C2 C3 C4 C5 -2(2)
C2 C3 C4 C7 -179.7(15)
C3 C4 C5 C6 0(2)
C7 C4 C5 C6 177.6(12)
C4 C5 C6 C1 0.0(19)
C2 C1 C6 C5 2.2(19)
N1 C1 C6 C5 -179.2(11)
C1 N1 C8 C9 176.9(10)
Zn1 N1 C8 C9 0.1(14)
C13 N2 C9 C10 0.8(16)
Zn1 N2 C9 C10 -176.8(10)
C13 N2 C9 C8 178.0(9)
Zn1 N2 C9 C8 0.4(12)
N1 C8 C9 N2 -0.3(16)
N1 C8 C9 C10 176.9(11)
N2 C9 C10 C11 -3.1(19)
C8 C9 C10 C11 179.8(11)
C9 C10 C11 C12 3.7(19)
C10 C11 C12 C13 -1.9(17)
C10 C11 C12 C14 178.2(11)
C9 N2 C13 C12 1.1(15)
Zn1 N2 C13 C12 178.2(8)
C11 C12 C13 N2 -0.5(16)
C14 C12 C13 N2 179.3(10)
C11 C12 C14 C19 -31.5(16)
C13 C12 C14 C19 148.7(10)
C11 C12 C14 C15 149.3(11)
C13 C12 C14 C15 -30.5(16)
C19 C14 C15 C16 1.6(15)
C12 C14 C15 C16 -179.2(9)
C14 C15 C16 C17 -0.7(15)
C14 C15 C16 C34 -177.5(9)
C15 C16 C17 C18 0.0(15)
C34 C16 C17 C18 176.7(10)
C16 C17 C18 C19 -0.2(16)
C16 C17 C18 C21 -178.1(10)
C15 C14 C19 C18 -1.8(16)
C12 C14 C19 C18 179.0(10)
C17 C18 C19 C14 1.1(16)
C21 C18 C19 C14 179.0(10)
C24 N3 C20 C21 -1.0(17)
Zn3 N3 C20 C21 178.8(9)
N3 C20 C21 C22 5.2(18)
N3 C20 C21 C18 179.6(10)
C17 C18 C21 C20 143.4(11)
C19 C18 C21 C20 -34.5(16)
C17 C18 C21 C22 -42.6(17)
C19 C18 C21 C22 139.5(13)
C20 C21 C22 C23 -7(2)
C18 C21 C22 C23 179.2(14)
C21 C22 C23 C24 4(3)
C20 N3 C24 C23 -2(2)
Zn3 N3 C24 C23 178.5(14)
C20 N3 C24 C25 177.5(11)
Zn3 N3 C24 C25 -2.4(15)
C22 C23 C24 N3 0(3)
C22 C23 C24 C25 -179.2(16)
C26 N4 C25 C24 -178.0(13)
Zn3 N4 C25 C24 6.8(19)
N3 C24 C25 N4 -3(2)
C23 C24 C25 N4 175.8(18)
C25 N4 C26 C31 143.8(15)
Zn3 N4 C26 C31 -42.0(17)
C25 N4 C26 C27 -38(2)
Zn3 N4 C26 C27 136.2(13)
C31 C26 C27 C28 0(2)
N4 C26 C27 C28 -178.3(14)
C26 C27 C28 C29 -2(3)
C27 C28 C29 C30 4(3)
C27 C28 C29 C32 -176.1(17)
C28 C29 C30 C31 -3(2)
C32 C29 C30 C31 176.2(15)
C27 C26 C31 C30 0(2)
N4 C26 C31 C30 178.4(12)
C29 C30 C31 C26 2(2)
C37 N5 C33 C34 1.2(13)
Zn2 N5 C33 C34 172.0(7)
N5 C33 C34 C35 0.5(14)
N5 C33 C34 C16 -178.6(9)
C17 C16 C34 C35 152.7(10)
C15 C16 C34 C35 -30.7(15)
C17 C16 C34 C33 -28.3(14)
C15 C16 C34 C33 148.4(9)
C33 C34 C35 C36 -1.8(14)
C16 C34 C35 C36 177.3(9)
C34 C35 C36 C37 1.4(15)
C35 C36 C37 N5 0.3(15)
C35 C36 C37 C38 -179.8(9)
C33 N5 C37 C36 -1.6(14)
Zn2 N5 C37 C36 -174.1(7)
C33 N5 C37 C38 178.5(8)
Zn2 N5 C37 C38 6.0(10)
C39 N6 C38 C37 -178.7(8)
Zn2 N6 C38 C37 -7.1(11)
C36 C37 C38 N6 -179.4(9)
N5 C37 C38 N6 0.6(13)
C38 N6 C39 C40 57.9(16)
Zn2 N6 C39 C40 -112.3(13)
C38 N6 C39 C44 -128.1(12)
Zn2 N6 C39 C44 61.7(14)
C44 C39 C40 C41 4(2)
N6 C39 C40 C41 178.1(15)
C39 C40 C41 C42 -1(3)
C40 C41 C42 C43 1(3)
C40 C41 C42 C45 176.0(17)
C41 C42 C43 C44 -4(3)
C45 C42 C43 C44 -179.6(17)
C40 C39 C44 C43 -7(2)
N6 C39 C44 C43 178.9(13)
C42 C43 C44 C39 7(3)
C53 N7 C46 C51 -134.5(13)
Zn1 N7 C46 C51 63.4(15)
C53 N7 C46 C47 50.2(17)
Zn1 N7 C46 C47 -111.8(12)
C51 C46 C47 C48 5(2)
N7 C46 C47 C48 -179.8(15)
C46 C47 C48 C49 4(3)
C47 C48 C49 C50 -9(3)
C47 C48 C49 C52 174(2)
C48 C49 C50 C51 6(3)
C52 C49 C50 C51 -178(2)
C47 C46 C51 C50 -8(2)
N7 C46 C51 C50 176.3(15)
C49 C50 C51 C46 3(3)
C46 N7 C53 C54 -178.8(9)
Zn1 N7 C53 C54 -14.6(13)
C58 N8 C54 C55 -2.0(15)
Zn1 N8 C54 C55 -171.3(8)
C58 N8 C54 C53 176.2(8)
Zn1 N8 C54 C53 6.9(11)
N7 C53 C54 N8 5.5(15)
N7 C53 C54 C55 -176.3(11)
N8 C54 C55 C56 1.5(16)
C53 C54 C55 C56 -176.6(10)
C54 C55 C56 C57 -0.5(16)
C55 C56 C57 C58 0.0(15)
C55 C56 C57 C59 175.6(10)
C54 N8 C58 C57 1.6(14)
Zn1 N8 C58 C57 169.2(7)
C56 C57 C58 N8 -0.6(14)
C59 C57 C58 N8 -176.3(9)
C56 C57 C59 C60 -14.9(15)
C58 C57 C59 C60 160.5(9)
C56 C57 C59 C64 167.3(10)
C58 C57 C59 C64 -17.4(14)
C64 C59 C60 C61 -2.6(15)
C57 C59 C60 C61 179.5(9)
C59 C60 C61 C62 0.8(16)
C59 C60 C61 C79 179.0(10)
C60 C61 C62 C63 1.7(16)
C79 C61 C62 C63 -176.5(9)
C61 C62 C63 C64 -2.3(15)
C61 C62 C63 C66 176.8(9)
C62 C63 C64 C59 0.5(14)
C66 C63 C64 C59 -178.7(9)
C60 C59 C64 C63 2.0(15)
C57 C59 C64 C63 179.9(9)
C69 N9 C65 C66 0.9(15)
Zn4 N9 C65 C66 171.7(7)
N9 C65 C66 C67 -1.6(15)
N9 C65 C66 C63 -178.4(9)
C62 C63 C66 C67 154.8(11)
C64 C63 C66 C67 -26.1(15)
C62 C63 C66 C65 -28.8(14)
C64 C63 C66 C65 150.4(10)
C65 C66 C67 C68 -0.5(16)
C63 C66 C67 C68 176.1(10)
C66 C67 C68 C69 3.2(17)
C65 N9 C69 C68 2.1(16)
Zn4 N9 C69 C68 -170.0(9)
C65 N9 C69 C70 177.6(9)
Zn4 N9 C69 C70 5.5(11)
C67 C68 C69 N9 -4.1(17)
C67 C68 C69 C70 -179.4(10)
C71 N10 C70 C69 -179.4(9)
C671 N10 C70 C69 175.6(8)
Zn4 N10 C70 C69 -9.8(13)
N9 C69 C70 N10 2.7(15)
C68 C69 C70 N10 178.5(11)
C70 N10 C71 C76 -114.4(12)
C671 N10 C71 C76 -99.2(5)
Zn4 N10 C71 C76 76.4(8)
C70 N10 C71 C72 60.2(13)
C671 N10 C71 C72 75.4(4)
Zn4 N10 C71 C72 -109.0(7)
C76 C71 C72 C73 -0.1
N10 C71 C72 C73 -174.9(9)
C71 C72 C73 C74 -0.1
C72 C73 C74 C75 0.3
C72 C73 C74 C77 -178.5
C73 C74 C75 C76 -0.3
C77 C74 C75 C76 178.5
C74 C75 C76 C71 0.1
C72 C71 C76 C75 0.1
N10 C71 C76 C75 174.6(10)
C70 N10 C671 C672 118.0(9)
C71 N10 C671 C672 -49.0(6)
Zn4 N10 C671 C672 -54.7(12)
C70 N10 C671 C676 -77.9(10)
C71 N10 C671 C676 115.1(4)
Zn4 N10 C671 C676 109.4(10)
C672 C671 C676 C675 -0.1
N10 C671 C676 C675 -164.2(9)
C671 C676 C675 C674 -0.1
C676 C675 C674 C673 0.3
C676 C675 C674 C677 -178.5
C675 C674 C673 C672 -0.3
C677 C674 C673 C672 178.5
C674 C673 C672 C671 0.1
C676 C671 C672 C673 0.1
N10 C671 C672 C673 164.2(9)
C82 N11 C78 C79 -0.1(16)
Zn2 N11 C78 C79 173.6(8)
N11 C78 C79 C80 -0.4(17)
N11 C78 C79 C61 178.2(10)
C60 C61 C79 C78 -27.4(15)
C62 C61 C79 C78 150.8(10)
C60 C61 C79 C80 151.2(11)
C62 C61 C79 C80 -30.6(16)
C78 C79 C80 C81 0.7(18)
C61 C79 C80 C81 -177.9(11)
C79 C80 C81 C82 0(2)
C78 N11 C82 C81 0.4(17)
Zn2 N11 C82 C81 -174.4(10)
C78 N11 C82 C83 178.0(10)
Zn2 N11 C82 C83 3.2(12)
C80 C81 C82 N11 0(2)
C80 C81 C82 C83 -177.6(12)
C84 N12 C83 C82 175.8(11)
Zn2 N12 C83 C82 2.0(15)
N11 C82 C83 N12 -3.7(18)
C81 C82 C83 N12 173.8(13)
C83 N12 C84 C89 132.0(14)
Zn2 N12 C84 C89 -55.4(16)
C83 N12 C84 C85 -47.3(18)
Zn2 N12 C84 C85 125.4(12)
C89 C84 C85 C86 4(2)
N12 C84 C85 C86 -177.2(13)
C84 C85 C86 C87 -5(3)
C85 C86 C87 C88 6(3)
C85 C86 C87 C90 -177.5(17)
C86 C87 C88 C89 -6(3)
C90 C87 C88 C89 178.0(18)
C85 C84 C89 C88 -3(2)
N12 C84 C89 C88 177.7(14)
C87 C88 C89 C84 5(3)
C98 N13 C91 C92 -56.5(14)
Zn1 N13 C91 C92 123.1(9)
C98 N13 C91 C96 126.4(11)
Zn1 N13 C91 C96 -54.0(12)
C96 C91 C92 C93 -0.2(16)
N13 C91 C92 C93 -177.2(10)
C91 C92 C93 C94 -0.5(18)
C92 C93 C94 C95 0.7(19)
C92 C93 C94 C97 -179.0(12)
C93 C94 C95 C96 -0.2(18)
C97 C94 C95 C96 179.5(12)
C94 C95 C96 C91 -0.4(18)
C92 C91 C96 C95 0.6(16)
N13 C91 C96 C95 177.7(10)
C91 N13 C98 C99 179.5(9)
Zn1 N13 C98 C99 -0.1(13)
C103 N14 C99 C100 -0.8(15)
Zn1 N14 C99 C100 -177.9(8)
C103 N14 C99 C98 176.9(9)
Zn1 N14 C99 C98 -0.2(11)
N13 C98 C99 N14 0.2(15)
N13 C98 C99 C100 177.8(10)
N14 C99 C100 C101 0.7(16)
C98 C99 C100 C101 -176.8(11)
C99 C100 C101 C102 1.2(17)
C100 C101 C102 C103 -2.8(16)
C100 C101 C102 C104 175.4(11)
C99 N14 C103 C102 -0.9(15)
Zn1 N14 C103 C102 175.7(7)
C101 C102 C103 N14 2.7(15)
C104 C102 C103 N14 -175.6(9)
C101 C102 C104 C105 152.3(10)
C103 C102 C104 C105 -29.6(15)
C101 C102 C104 C109 -29.9(16)
C103 C102 C104 C109 148.2(10)
C109 C104 C105 C106 -1.0(15)
C102 C104 C105 C106 176.8(10)
C104 C105 C106 C107 2.3(16)
C104 C105 C106 C124 -179.7(9)
C105 C106 C107 C108 -2.4(16)
C124 C106 C107 C108 179.6(9)
C106 C107 C108 C109 1.2(15)
C106 C107 C108 C111 -179.1(10)
C105 C104 C109 C108 -0.2(16)
C102 C104 C109 C108 -178.1(10)
C107 C108 C109 C104 0.1(16)
C111 C108 C109 C104 -179.6(10)
C114 N17 C110 C111 1.4(14)
Zn4 N17 C110 C111 176.2(7)
N17 C110 C111 C112 -1.4(15)
N17 C110 C111 C108 178.9(9)
C107 C108 C111 C112 -32.0(15)
C109 C108 C111 C112 147.6(11)
C107 C108 C111 C110 147.6(10)
C109 C108 C111 C110 -32.7(15)
C110 C111 C112 C113 -0.7(15)
C108 C111 C112 C113 179.0(10)
C111 C112 C113 C114 2.8(16)
C112 C113 C114 N17 -2.9(16)
C112 C113 C114 C115 178.6(10)
C110 N17 C114 C113 0.8(15)
Zn4 N17 C114 C113 -174.7(8)
C110 N17 C114 C115 179.3(9)
Zn4 N17 C114 C115 3.8(10)
C616 N18 C115 C114 173.2(9)
C116 N18 C115 C114 173.1(9)
Zn4 N18 C115 C114 -2.3(13)
C113 C114 C115 N18 177.5(10)
N17 C114 C115 N18 -1.0(15)
C115 N18 C116 C121 -48.5(11)
C616 N18 C116 C121 132.5(3)
Zn4 N18 C116 C121 126.0(7)
C115 N18 C116 C117 133.9(9)
C616 N18 C116 C117 -45.1(5)
Zn4 N18 C116 C117 -51.6(10)
C121 C116 C117 C118 -0.1
N18 C116 C117 C118 177.5(7)
C116 C117 C118 C119 -0.1
C117 C118 C119 C120 0.3
C117 C118 C119 C122 -178.5
C118 C119 C120 C121 -0.3
C122 C119 C120 C121 178.5
C119 C120 C121 C116 0.1
C117 C116 C121 C120 0.1
N18 C116 C121 C120 -177.5(8)
C115 N18 C616 C621 -131.1(9)
C116 N18 C616 C621 -130.0(5)
Zn4 N18 C616 C621 43.9(9)
C115 N18 C616 C617 35.9(12)
C116 N18 C616 C617 36.9(4)
Zn4 N18 C616 C617 -149.1(6)
C621 C616 C617 C618 -0.1
N18 C616 C617 C618 -167.2(8)
C616 C617 C618 C619 -0.1
C617 C618 C619 C620 0.3
C617 C618 C619 C622 -178.5
C618 C619 C620 C621 -0.3
C622 C619 C620 C621 178.5
C619 C620 C621 C616 0.1
C617 C616 C621 C620 0.1
N18 C616 C621 C620 167.0(8)
C127 N15 C123 C124 -3.0(15)
Zn3 N15 C123 C124 177.7(8)
N15 C123 C124 C125 2.0(16)
N15 C123 C124 C106 -175.3(9)
C105 C106 C124 C125 -26.7(16)
C107 C106 C124 C125 151.2(11)
C105 C106 C124 C123 150.5(10)
C107 C106 C124 C123 -31.6(15)
C123 C124 C125 C126 -0.4(17)
C106 C124 C125 C126 176.9(11)
C124 C125 C126 C127 -0.2(19)
C125 C126 C127 N15 -0.9(18)
C125 C126 C127 C128 178.1(11)
C123 N15 C127 C126 2.4(15)
Zn3 N15 C127 C126 -178.2(9)
C123 N15 C127 C128 -176.6(9)
Zn3 N15 C127 C128 2.8(11)
C129 N16 C128 C127 176.0(10)
Zn3 N16 C128 C127 0.8(14)
C126 C127 C128 N16 178.5(12)
N15 C127 C128 N16 -2.5(16)
C128 N16 C129 C130 -57.3(19)
Zn3 N16 C129 C130 117.3(15)
C128 N16 C129 C134 126.4(15)
Zn3 N16 C129 C134 -59.0(17)
C134 C129 C130 C131 2(3)
N16 C129 C130 C131 -174.1(16)
C129 C130 C131 C132 -6(3)
C130 C131 C132 C133 5(3)
C130 C131 C132 C135 179.7(18)
C131 C132 C133 C134 -1(3)
C135 C132 C133 C134 -175.9(16)
C130 C129 C134 C133 1(3)
N16 C129 C134 C133 177.6(14)
C132 C133 C134 C129 -2(3)
C143 N19 C136 C137 68.7(19)
Zn3 N19 C136 C137 -99.5(17)
C143 N19 C136 C141 -120.7(18)
Zn3 N19 C136 C141 71(2)
C141 C136 C137 C138 11(3)
N19 C136 C137 C138 -178.5(17)
C136 C137 C138 C139 -4(4)
C137 C138 C139 C140 -8(4)
C137 C138 C139 C142 -175(2)
C138 C139 C140 C141 12(4)
C142 C139 C140 C141 179(2)
C139 C140 C141 C136 -6(4)
C137 C136 C141 C140 -6(4)
N19 C136 C141 C140 -177(2)
C136 N19 C143 C144 -174.6(10)
Zn3 N19 C143 C144 -4.9(13)
C148 N20 C144 C145 -0.9(15)
Zn3 N20 C144 C145 -174.6(9)
C148 N20 C144 C143 175.0(9)
Zn3 N20 C144 C143 1.3(11)
N19 C143 C144 N20 2.4(15)
N19 C143 C144 C145 178.4(10)
N20 C144 C145 C146 0.2(17)
C143 C144 C145 C146 -175.6(10)
C144 C145 C146 C147 2.9(17)
C145 C146 C147 C148 -4.8(16)
C145 C146 C147 C149 176.3(11)
C144 N20 C148 C147 -1.5(15)
Zn3 N20 C148 C147 171.0(7)
C146 C147 C148 N20 4.2(15)
C149 C147 C148 N20 -176.9(9)
C146 C147 C149 C154 150.8(11)
C148 C147 C149 C154 -28.0(15)
C146 C147 C149 C150 -26.5(15)
C148 C147 C149 C150 154.8(10)
C154 C149 C150 C151 2.9(16)
C147 C149 C150 C151 -179.8(10)
C149 C150 C151 C152 -1.4(16)
C149 C150 C151 C169 -179.9(10)
C150 C151 C152 C153 -0.4(17)
C169 C151 C152 C153 178.1(10)
C151 C152 C153 C154 0.7(16)
C151 C152 C153 C156 179.7(10)
C150 C149 C154 C153 -2.5(16)
C147 C149 C154 C153 -179.7(10)
C152 C153 C154 C149 0.8(16)
C156 C153 C154 C149 -178.3(10)
C159 N21 C155 C156 -0.4(15)
Zn2 N21 C155 C156 174.1(8)
N21 C155 C156 C157 -0.4(16)
N21 C155 C156 C153 -179.3(10)
C152 C153 C156 C157 147.1(12)
C154 C153 C156 C157 -33.8(16)
C152 C153 C156 C155 -34.1(15)
C154 C153 C156 C155 145.0(11)
C155 C156 C157 C158 0.8(18)
C153 C156 C157 C158 179.6(12)
C156 C157 C158 C159 0(2)
C157 C158 C159 N21 -0.4(19)
C157 C158 C159 C160 -175.8(12)
C155 N21 C159 C158 0.8(16)
Zn2 N21 C159 C158 -174.5(10)
C155 N21 C159 C160 176.6(10)
Zn2 N21 C159 C160 1.3(12)
C161 N22 C160 C159 -179.7(11)
Zn2 N22 C160 C159 3.4(14)
C158 C159 C160 N22 172.3(12)
N21 C159 C160 N22 -3.3(17)
C160 N22 C161 C166 -52.4(16)
Zn2 N22 C161 C166 123.9(11)
C160 N22 C161 C162 129.2(12)
Zn2 N22 C161 C162 -54.6(15)
C166 C161 C162 C163 1.7(19)
N22 C161 C162 C163 -179.8(11)
C161 C162 C163 C164 1.3(19)
C162 C163 C164 C165 -1.1(19)
C162 C163 C164 C167 177.7(12)
C163 C164 C165 C166 -2(2)
C167 C164 C165 C166 179.2(14)
C164 C165 C166 C161 5(2)
C162 C161 C166 C165 -5(2)
N22 C161 C166 C165 176.7(12)
C172 N23 C168 C169 -5.0(16)
Zn4 N23 C168 C169 172.9(8)
N23 C168 C169 C170 4.5(17)
N23 C168 C169 C151 -179.1(10)
C152 C151 C169 C170 -32.2(17)
C150 C151 C169 C170 146.2(12)
C152 C151 C169 C168 151.6(11)
C150 C151 C169 C168 -30.0(16)
C168 C169 C170 C171 -0.9(18)
C151 C169 C170 C171 -177.2(11)
C169 C170 C171 C172 -2(2)
C170 C171 C172 N23 2(2)
C170 C171 C172 C173 -174.3(12)
C168 N23 C172 C171 1.8(18)
Zn4 N23 C172 C171 -176.4(11)
C168 N23 C172 C173 178.1(10)
Zn4 N23 C172 C173 -0.1(13)
C174 N24 C173 C172 -173.3(11)
Zn4 N24 C173 C172 7.7(15)
C171 C172 C173 N24 170.9(13)
N23 C172 C173 N24 -5.2(18)
C173 N24 C174 C179 -49.0(18)
Zn4 N24 C174 C179 129.7(12)
C173 N24 C174 C175 126.1(14)
Zn4 N24 C174 C175 -55.1(16)
C179 C174 C175 C176 -2(2)
N24 C174 C175 C176 -176.9(12)
C174 C175 C176 C177 2(2)
C175 C176 C177 C178 -2(3)
C175 C176 C177 C180 177.3(15)
C176 C177 C178 C179 2(3)
C180 C177 C178 C179 -177.2(16)
C175 C174 C179 C178 2(2)
N24 C174 C179 C178 176.9(13)
C177 C178 C179 C174 -2(3)
C188 N25 C181 C182 126.4(16)
Zn5 N25 C181 C182 -67.1(17)
C188 N25 C181 C186 -60(2)
Zn5 N25 C181 C186 106.1(16)
C186 C181 C182 C183 3(3)
N25 C181 C182 C183 176.9(15)
C181 C182 C183 C184 1(3)
C182 C183 C184 C185 -5(3)
C182 C183 C184 C187 179.0(16)
C183 C184 C185 C186 6(3)
C187 C184 C185 C186 -178.8(18)
C182 C181 C186 C185 -3(3)
N25 C181 C186 C185 -176.6(15)
C184 C185 C186 C181 -1(3)
C181 N25 C188 C189 176.4(13)
Zn5 N25 C188 C189 8.1(18)
C193 N26 C189 C190 5(2)
Zn5 N26 C189 C190 175.8(12)
C193 N26 C189 C188 -177.8(12)
Zn5 N26 C189 C188 -7.0(15)
N25 C188 C189 N26 -1(2)
N25 C188 C189 C190 176.5(15)
N26 C189 C190 C191 -4(2)
C188 C189 C190 C191 178.7(14)
C189 C190 C191 C192 2(2)
C190 C191 C192 C193 0(2)
C190 C191 C192 C194 -176.6(12)
C191 C192 C193 N26 1(2)
C194 C192 C193 N26 177.3(11)
C189 N26 C193 C192 -3.2(19)
Zn5 N26 C193 C192 -172.0(10)
C193 C192 C194 C199 -152.7(12)
C191 C192 C194 C199 23.9(18)
C193 C192 C194 C195 27.9(18)
C191 C192 C194 C195 -155.5(12)
C199 C194 C195 C196 2.0(18)
C192 C194 C195 C196 -178.7(11)
C194 C195 C196 C197 0.5(19)
C194 C195 C196 C214 176.2(12)
C195 C196 C197 C198 -2(2)
C214 C196 C197 C198 -178.2(11)
C196 C197 C198 C199 1.6(18)
C196 C197 C198 C201 -179.3(12)
C195 C194 C199 C198 -2.6(18)
C192 C194 C199 C198 178.0(11)
C197 C198 C199 C194 0.9(18)
C201 C198 C199 C194 -178.2(11)
C204 N29 C200 C201 -1.2(18)
Zn7 N29 C200 C201 -172.4(9)
N29 C200 C201 C202 1.3(18)
N29 C200 C201 C198 178.7(11)
C197 C198 C201 C202 16(2)
C199 C198 C201 C202 -164.6(12)
C197 C198 C201 C200 -160.9(12)
C199 C198 C201 C200 18.1(18)
C200 C201 C202 C203 -1(2)
C198 C201 C202 C203 -178.4(13)
C201 C202 C203 C204 1(2)
C200 N29 C204 C203 0.9(18)
Zn7 N29 C204 C203 173.1(10)
C200 N29 C204 C205 179.7(10)
Zn7 N29 C204 C205 -8.0(13)
C202 C203 C204 N29 -1(2)
C202 C203 C204 C205 -179.4(12)
C206 N30 C205 C204 -179.1(10)
Zn7 N30 C205 C204 10.3(14)
N29 C204 C205 N30 -1.6(17)
C203 C204 C205 N30 177.3(12)
C205 N30 C206 C207 -63.9(12)
Zn7 N30 C206 C207 106.0(7)
C205 N30 C206 C211 119.9(10)
Zn7 N30 C206 C211 -70.3(9)
C211 C206 C207 C208 0.0
N30 C206 C207 C208 -176.3(8)
C206 C207 C208 C209 0.0
C207 C208 C209 C210 0.0
C207 C208 C209 C212 177.4(13)
C208 C209 C210 C211 0.0
C212 C209 C210 C211 -177.5(12)
C209 C210 C211 C206 0.0
C207 C206 C211 C210 0.0
N30 C206 C211 C210 176.3(8)
C217 N27 C213 C214 3(2)
Zn8 N27 C213 C214 -176.7(10)
N27 C213 C214 C215 1(2)
N27 C213 C214 C196 177.9(12)
C197 C196 C214 C213 32(2)
C195 C196 C214 C213 -143.4(13)
C197 C196 C214 C215 -151.1(14)
C195 C196 C214 C215 33(2)
C213 C214 C215 C216 -3(2)
C196 C214 C215 C216 -179.5(15)
C214 C215 C216 C217 0(3)
C213 N27 C217 C216 -6(2)
Zn8 N27 C217 C216 174.1(14)
C213 N27 C217 C218 -176.3(13)
Zn8 N27 C217 C218 3.4(18)
C215 C216 C217 N27 4(3)
C215 C216 C217 C218 174.2(17)
C219 N28 C218 C217 179.1(14)
Zn8 N28 C218 C217 1(2)
N27 C217 C218 N28 -3(2)
C216 C217 C218 N28 -173.8(17)
C218 N28 C219 C220 -113.2(13)
Zn8 N28 C219 C220 64.3(11)
C218 N28 C219 C224 62.9(14)
Zn8 N28 C219 C224 -119.6(8)
C224 C219 C220 C221 -0.1
N28 C219 C220 C221 176.0(9)
C219 C220 C221 C222 -0.1
C220 C221 C222 C223 0.3
C220 C221 C222 C225 -178.5
C221 C222 C223 C224 -0.3
C225 C222 C223 C224 178.5
C222 C223 C224 C219 0.1
C220 C219 C224 C223 0.1
N28 C219 C224 C223 -176.0(9)
C233 N31 C226 C227 -129.1(15)
Zn5 N31 C226 C227 51.1(17)
C233 N31 C226 C231 58.0(19)
Zn5 N31 C226 C231 -121.8(15)
C231 C226 C227 C228 -3(3)
N31 C226 C227 C228 -176.3(15)
C226 C227 C228 C229 -3(3)
C227 C228 C229 C230 5(3)
C227 C228 C229 C232 -178.2(19)
C228 C229 C230 C231 -2(3)
C232 C229 C230 C231 -178.8(18)
C227 C226 C231 C230 6(3)
N31 C226 C231 C230 179.2(15)
C229 C230 C231 C226 -3(3)
C226 N31 C233 C234 179.2(10)
Zn5 N31 C233 C234 -0.9(15)
C238 N32 C234 C235 0.2(17)
Zn5 N32 C234 C235 171.4(10)
C238 N32 C234 C233 -178.2(10)
Zn5 N32 C234 C233 -7.0(12)
N31 C233 C234 N32 5.6(17)
N31 C233 C234 C235 -172.8(12)
N32 C234 C235 C236 1.4(19)
C233 C234 C235 C236 179.6(11)
C234 C235 C236 C237 -2.7(19)
C235 C236 C237 C238 2.4(17)
C235 C236 C237 C239 -174.6(11)
C234 N32 C238 C237 -0.3(15)
Zn5 N32 C238 C237 -170.3(8)
C236 C237 C238 N32 -1.0(16)
C239 C237 C238 N32 176.0(9)
C238 C237 C239 C240 -151.6(10)
C236 C237 C239 C240 25.3(15)
C238 C237 C239 C244 29.8(15)
C236 C237 C239 C244 -153.3(11)
C244 C239 C240 C241 -2.7(14)
C237 C239 C240 C241 178.7(10)
C239 C240 C241 C242 -0.7(15)
C239 C240 C241 C259 179.8(9)
C240 C241 C242 C243 2.8(15)
C259 C241 C242 C243 -177.7(9)
C241 C242 C243 C244 -1.5(15)
C241 C242 C243 C246 178.5(10)
C242 C243 C244 C239 -2.0(16)
C246 C243 C244 C239 178.0(9)
C240 C239 C244 C243 4.0(15)
C237 C239 C244 C243 -177.4(10)
C249 N33 C245 C246 0.5(15)
Zn6 N33 C245 C246 175.6(7)
N33 C245 C246 C247 -1.7(15)
N33 C245 C246 C243 177.7(9)
C242 C243 C246 C247 -136.7(11)
C244 C243 C246 C247 43.3(15)
C242 C243 C246 C245 43.9(15)
C244 C243 C246 C245 -136.1(10)
C245 C246 C247 C248 0.9(16)
C243 C246 C247 C248 -178.4(11)
C246 C247 C248 C249 1.0(18)
C245 N33 C249 C248 1.6(16)
Zn6 N33 C249 C248 -174.3(9)
C245 N33 C249 C250 -171.7(9)
Zn6 N33 C249 C250 12.3(12)
C247 C248 C249 N33 -2.3(18)
C247 C248 C249 C250 170.7(11)
C251 N34 C250 C249 171.6(10)
Zn6 N34 C250 C249 -7.5(14)
N33 C249 C250 N34 -3.5(16)
C248 C249 C250 N34 -176.9(11)
C250 N34 C251 C252 49.0(15)
Zn6 N34 C251 C252 -132.1(10)
C250 N34 C251 C256 -128.1(12)
Zn6 N34 C251 C256 50.8(14)
C256 C251 C252 C253 2.3(17)
N34 C251 C252 C253 -174.8(11)
C251 C252 C253 C254 0(2)
C252 C253 C254 C255 -1(2)
C252 C253 C254 C257 178.6(13)
C253 C254 C255 C256 -1(2)
C257 C254 C255 C256 179.4(13)
C254 C255 C256 C251 4(2)
C252 C251 C256 C255 -4.1(18)
N34 C251 C256 C255 173.1(11)
C262 N35 C258 C259 1.7(16)
Zn8 N35 C258 C259 -168.7(8)
N35 C258 C259 C260 -0.9(16)
N35 C258 C259 C241 -179.6(10)
C242 C241 C259 C258 -154.5(11)
C240 C241 C259 C258 25.1(15)
C242 C241 C259 C260 26.9(16)
C240 C241 C259 C260 -153.6(11)
C258 C259 C260 C261 0.1(17)
C241 C259 C260 C261 178.9(10)
C259 C260 C261 C262 -0.2(18)
C258 N35 C262 C261 -1.7(16)
Zn8 N35 C262 C261 170.1(8)
C258 N35 C262 C263 177.8(9)
Zn8 N35 C262 C263 -10.4(12)
C260 C261 C262 N35 0.9(17)
C260 C261 C262 C263 -178.5(11)
C264 N36 C263 C262 -178.9(9)
Zn8 N36 C263 C262 -3.1(13)
N35 C262 C263 N36 9.5(15)
C261 C262 C263 N36 -171.0(11)
C263 N36 C264 C265 66.1(12)
Zn8 N36 C264 C265 -109.2(7)
C263 N36 C264 C269 -115.1(10)
Zn8 N36 C264 C269 69.5(9)
C269 C264 C265 C266 -0.1
N36 C264 C265 C266 178.7(8)
C264 C265 C266 C267 -0.1
C265 C266 C267 C268 0.3
C265 C266 C267 C270 -178.5
C266 C267 C268 C269 -0.3
C270 C267 C268 C269 178.5
C267 C268 C269 C264 0.1
C265 C264 C269 C268 0.1
N36 C264 C269 C268 -178.7(8)
C278 N43 C271 C276 62.8(16)
Zn7 N43 C271 C276 -124.5(11)
C278 N43 C271 C272 -116.5(12)
Zn7 N43 C271 C272 56.3(14)
C276 C271 C272 C273 -2(2)
N43 C271 C272 C273 176.9(12)
C271 C272 C273 C274 0(2)
C272 C273 C274 C275 3(2)
C272 C273 C274 C277 -174.5(14)
C273 C274 C275 C276 -5(2)
C277 C274 C275 C276 172.7(16)
C272 C271 C276 C275 0(2)
N43 C271 C276 C275 -178.9(14)
C274 C275 C276 C271 3(3)
C271 N43 C278 C279 173.5(10)
Zn7 N43 C278 C279 -0.2(13)
C283 N44 C279 C280 -1.9(16)
Zn7 N44 C279 C280 175.3(10)
C283 N44 C279 C278 -175.7(9)
Zn7 N44 C279 C278 1.5(12)
N43 C278 C279 C280 -174.6(11)
N43 C278 C279 N44 -0.9(16)
N44 C279 C280 C281 0.7(19)
C278 C279 C280 C281 174.0(11)
C279 C280 C281 C282 -0.7(19)
C280 C281 C282 C283 1.9(17)
C280 C281 C282 C284 -176.6(11)
C279 N44 C283 C282 3.4(15)
Zn7 N44 C283 C282 -173.4(8)
C281 C282 C283 N44 -3.4(16)
C284 C282 C283 N44 175.1(9)
C283 C282 C284 C285 -150.1(11)
C281 C282 C284 C285 28.3(16)
C283 C282 C284 C289 29.9(15)
C281 C282 C284 C289 -151.7(11)
C289 C284 C285 C286 1.2(15)
C282 C284 C285 C286 -178.8(9)
C284 C285 C286 C287 -1.8(16)
C284 C285 C286 C291 -178.7(9)
C285 C286 C287 C288 1.1(15)
C291 C286 C287 C288 178.0(9)
C286 C287 C288 C289 0.2(15)
C286 C287 C288 C304 -179.5(9)
C287 C288 C289 C284 -0.8(15)
C304 C288 C289 C284 179.0(9)
C285 C284 C289 C288 0.1(15)
C282 C284 C289 C288 -179.9(9)
C294 N47 C290 C291 -1.8(15)
Zn5 N47 C290 C291 176.9(7)
N47 C290 C291 C292 2.2(16)
N47 C290 C291 C286 -178.4(10)
C287 C286 C291 C292 40.1(15)
C285 C286 C291 C292 -142.9(11)
C287 C286 C291 C290 -139.2(10)
C285 C286 C291 C290 37.7(14)
C290 C291 C292 C293 -2.1(16)
C286 C291 C292 C293 178.5(11)
C291 C292 C293 C294 1.9(19)
C292 C293 C294 N47 -1.5(19)
C292 C293 C294 C295 175.2(12)
C290 N47 C294 C293 1.4(16)
Zn5 N47 C294 C293 -177.5(9)
C290 N47 C294 C295 -175.6(10)
Zn5 N47 C294 C295 5.5(12)
C296 N48 C295 C294 -177.8(10)
Zn5 N48 C295 C294 -1.5(15)
C293 C294 C295 N48 -179.8(12)
N47 C294 C295 N48 -2.9(16)
C295 N48 C296 C297 -136.5(10)
Zn5 N48 C296 C297 47.7(11)
C295 N48 C296 C301 47.7(12)
Zn5 N48 C296 C301 -128.1(8)
C301 C296 C297 C298 -0.1
N48 C296 C297 C298 -175.9(9)
C296 C297 C298 C299 -0.1
C297 C298 C299 C300 0.3
C297 C298 C299 C302 -178.5
C298 C299 C300 C301 -0.3
C302 C299 C300 C301 178.5
C299 C300 C301 C296 0.1
C297 C296 C301 C300 0.1
N48 C296 C301 C300 175.9(9)
C307 N45 C303 C304 -1.7(14)
Zn6 N45 C303 C304 -175.5(7)
N45 C303 C304 C305 0.9(15)
N45 C303 C304 C288 177.5(9)
C287 C288 C304 C305 -149.5(10)
C289 C288 C304 C305 30.7(14)
C287 C288 C304 C303 34.0(13)
C289 C288 C304 C303 -145.8(10)
C303 C304 C305 C306 -0.7(15)
C288 C304 C305 C306 -177.2(10)
C304 C305 C306 C307 1.4(17)
C303 N45 C307 C306 2.5(14)
Zn6 N45 C307 C306 177.0(8)
C303 N45 C307 C308 -177.9(8)
Zn6 N45 C307 C308 -3.4(10)
C305 C306 C307 N45 -2.3(16)
C305 C306 C307 C308 178.1(10)
C309 N46 C308 C307 -177.6(9)
Zn6 N46 C308 C307 0.4(12)
N45 C307 C308 N46 2.1(14)
C306 C307 C308 N46 -178.3(10)
C308 N46 C309 C310 48.4(17)
Zn6 N46 C309 C310 -129.3(12)
C308 N46 C309 C314 -130.3(12)
Zn6 N46 C309 C314 52.0(14)
C314 C309 C310 C311 -2(2)
N46 C309 C310 C311 178.9(13)
C309 C310 C311 C312 0(3)
C310 C311 C312 C313 1(2)
C310 C311 C312 C315 179.5(15)
C311 C312 C313 C314 1(2)
C315 C312 C313 C314 -178.0(13)
C312 C313 C314 C309 -3(2)
C310 C309 C314 C313 4(2)
N46 C309 C314 C313 -177.5(11)
C323 N37 C316 C321 -50.2(14)
Zn8 N37 C316 C321 122.6(8)
C323 N37 C316 C317 128.9(11)
Zn8 N37 C316 C317 -58.3(12)
C321 C316 C317 C318 -0.1
N37 C316 C317 C318 -179.2(10)
C316 C317 C318 C319 -0.1
C317 C318 C319 C320 0.3
C317 C318 C319 C322 -178.5
C318 C319 C320 C321 -0.3
C322 C319 C320 C321 178.5
C319 C320 C321 C316 0.1
C317 C316 C321 C320 0.1
N37 C316 C321 C320 179.2(10)
C316 N37 C323 C324 173.6(10)
Zn8 N37 C323 C324 -0.1(16)
C328 N38 C324 C325 2.5(16)
Zn8 N38 C324 C325 177.9(10)
C328 N38 C324 C323 -176.0(10)
Zn8 N38 C324 C323 -0.6(12)
N37 C323 C324 N38 0.5(18)
N37 C323 C324 C325 -178.0(12)
N38 C324 C325 C326 -1.5(19)
C323 C324 C325 C326 177.0(11)
C324 C325 C326 C327 -0.1(18)
C325 C326 C327 C328 0.5(16)
C325 C326 C327 C329 -175.2(11)
C324 N38 C328 C327 -2.0(16)
Zn8 N38 C328 C327 -176.3(8)
C326 C327 C328 N38 0.5(16)
C329 C327 C328 N38 176.1(10)
C326 C327 C329 C334 30.6(15)
C328 C327 C329 C334 -145.0(11)
C326 C327 C329 C330 -150.3(10)
C328 C327 C329 C330 34.1(15)
C334 C329 C330 C331 -1.2(15)
C327 C329 C330 C331 179.7(9)
C329 C330 C331 C332 0.8(14)
C329 C330 C331 C349 179.6(9)
C330 C331 C332 C333 -0.3(15)
C349 C331 C332 C333 -179.1(9)
C331 C332 C333 C334 0.1(15)
C331 C332 C333 C336 177.7(9)
C330 C329 C334 C333 1.0(15)
C327 C329 C334 C333 -179.9(10)
C332 C333 C334 C329 -0.5(15)
C336 C333 C334 C329 -178.1(10)
C339 N41 C335 C336 -2.6(15)
Zn7 N41 C335 C336 -176.1(7)
N41 C335 C336 C337 0.6(15)
N41 C335 C336 C333 -179.4(9)
C332 C333 C336 C337 35.7(15)
C334 C333 C336 C337 -146.8(11)
C332 C333 C336 C335 -144.4(10)
C334 C333 C336 C335 33.1(15)
C335 C336 C337 C338 2.0(16)
C333 C336 C337 C338 -178.0(11)
C336 C337 C338 C339 -2.4(18)
C335 N41 C339 C338 2.1(15)
Zn7 N41 C339 C338 176.8(8)
C335 N41 C339 C340 -180.0(9)
Zn7 N41 C339 C340 -5.3(11)
C337 C338 C339 N41 0.4(17)
C337 C338 C339 C340 -177.6(10)
C341 N42 C340 C339 -176.0(9)
Zn7 N42 C340 C339 0.6(13)
N41 C339 C340 N42 3.4(15)
C338 C339 C340 N42 -178.6(10)
C340 N42 C341 C342 -144.9(12)
Zn7 N42 C341 C342 39.1(14)
C340 N42 C341 C346 34.3(15)
Zn7 N42 C341 C346 -141.7(9)
C346 C341 C342 C343 1.1(19)
N42 C341 C342 C343 -179.7(11)
C341 C342 C343 C344 0(2)
C342 C343 C344 C345 2(2)
C342 C343 C344 C347 178.7(14)
C343 C344 C345 C346 -6(2)
C347 C344 C345 C346 178.0(15)
C344 C345 C346 C341 7(2)
C342 C341 C346 C345 -4.0(19)
N42 C341 C346 C345 176.8(11)
C352 N39 C348 C349 2.6(16)
Zn6 N39 C348 C349 -170.0(8)
N39 C348 C349 C350 -4.7(16)
N39 C348 C349 C331 175.4(10)
C332 C331 C349 C350 -154.4(11)
C330 C331 C349 C350 26.9(16)
C332 C331 C349 C348 25.6(15)
C330 C331 C349 C348 -153.2(10)
C348 C349 C350 C351 3.9(17)
C331 C349 C350 C351 -176.2(10)
C349 C350 C351 C352 -1.2(17)
C348 N39 C352 C351 0.3(16)
Zn6 N39 C352 C351 174.0(8)
C348 N39 C352 C353 -176.2(10)
Zn6 N39 C352 C353 -2.5(11)
C350 C351 C352 N39 -1.1(16)
C350 C351 C352 C353 175.3(10)
C354 N40 C353 C352 175.4(9)
Zn6 N40 C353 C352 4.6(13)
N39 C352 C353 N40 -1.3(15)
C351 C352 C353 N40 -177.8(11)
C353 N40 C354 C355 -41.4(15)
Zn6 N40 C354 C355 128.2(10)
C353 N40 C354 C359 139.1(11)
Zn6 N40 C354 C359 -51.3(13)
C359 C354 C355 C356 -1.5(19)
N40 C354 C355 C356 179.0(11)
C354 C355 C356 C357 -3(2)
C355 C356 C357 C358 7(2)
C355 C356 C357 C360 -178.1(14)
C356 C357 C358 C359 -6(2)
C360 C357 C358 C359 179.0(13)
C357 C358 C359 C354 1.6(18)
C355 C354 C359 C358 2.3(17)
N40 C354 C359 C358 -178.2(10)
O2 S1 N101 S2 14.4(13)
O1 S1 N101 S2 154.2(9)
C401 S1 N101 S2 -96.9(12)
O3 S2 N101 S1 20.6(13)
O4 S2 N101 S1 158.9(10)
C402 S2 N101 S1 -95.8(12)
O2 S1 C401 F2 60.0(16)
O1 S1 C401 F2 -65.0(16)
N101 S1 C401 F2 -177.2(14)
O2 S1 C401 F3 -66.8(18)
O1 S1 C401 F3 168.2(15)
N101 S1 C401 F3 56.0(18)
O2 S1 C401 F1 178.1(13)
O1 S1 C401 F1 53.1(15)
N101 S1 C401 F1 -59.1(15)
O3 S2 C402 F5 50.0(19)
O4 S2 C402 F5 -73.1(17)
N101 S2 C402 F5 173.5(15)
O3 S2 C402 F4 177.0(14)
O4 S2 C402 F4 53.8(16)
N101 S2 C402 F4 -59.5(17)
O3 S2 C402 F6 -67.9(15)
O4 S2 C402 F6 169.0(13)
N101 S2 C402 F6 55.6(15)
O6 S3 N102 S4 39.6(15)
O5 S3 N102 S4 -99.2(12)
C403 S3 N102 S4 149.9(14)
O7 S4 N102 S3 21.9(15)
O8 S4 N102 S3 157.7(11)
C404 S4 N102 S3 -92.2(13)
O6 S3 C403 F9 63(2)
O5 S3 C403 F9 -170.4(19)
N102 S3 C403 F9 -58(2)
O6 S3 C403 F7 -175.6(16)
O5 S3 C403 F7 -49(2)
N102 S3 C403 F7 63.3(19)
O6 S3 C403 F8 -60.3(18)
O5 S3 C403 F8 65.9(18)
N102 S3 C403 F8 178.6(16)
O7 S4 C404 F11 -52.7(15)
O8 S4 C404 F11 -176.6(13)
N102 S4 C404 F11 66.8(15)
O7 S4 C404 F10 -179.2(12)
O8 S4 C404 F10 56.8(14)
N102 S4 C404 F10 -59.7(14)
O7 S4 C404 F12 64.6(13)
O8 S4 C404 F12 -59.3(13)
N102 S4 C404 F12 -175.9(11)
O9 S5 C405 F15 -167.9(17)
O10 S5 C405 F15 -42(2)
N103 S5 C405 F15 69(2)
O9 S5 C405 F13 -37(2)
O10 S5 C405 F13 90(2)
N103 S5 C405 F13 -160(2)
O9 S5 C405 F13' -75(2)
O10 S5 C405 F13' 51(2)
N103 S5 C405 F13' 161.3(19)
O9 S5 C405 F14 79.6(17)
O10 S5 C405 F14 -154.0(15)
N103 S5 C405 F14 -43.8(18)
O11 S6 C406 F17 66(2)
O12 S6 C406 F17 -165.9(18)
N103 S6 C406 F17 -54(2)
O11 S6 C406 F16 -57(2)
O12 S6 C406 F16 71(2)
N103 S6 C406 F16 -177.4(19)
O11 S6 C406 F18 -172.2(17)
O12 S6 C406 F18 -44(2)
N103 S6 C406 F18 67.2(19)
O11 S6 N103 S5 -14.5(15)
O12 S6 N103 S5 -152.7(12)
C406 S6 N103 S5 96.0(14)
O9 S5 N103 S6 -24.7(15)
O10 S5 N103 S6 -159.9(11)
C405 S5 N103 S6 91.0(14)
O14 S7 C407 F21 -172.5(16)
O13 S7 C407 F21 64.9(19)
N104 S7 C407 F21 -52.9(19)
O14 S7 C407 F19 54.2(18)
O13 S7 C407 F19 -68.3(17)
N104 S7 C407 F19 173.8(14)
O14 S7 C407 F20 -57.5(16)
O13 S7 C407 F20 179.9(13)
N104 S7 C407 F20 62.0(15)
O15 S8 C408 F23' 27(2)
O16 S8 C408 F23' 151(2)
N104 S8 C408 F23' -102(2)
O15 S8 C408 F23 -174.3(11)
O16 S8 C408 F23 -49.8(12)
N104 S8 C408 F23 57.0(13)
O15 S8 C408 F22' 167.0(17)
O16 S8 C408 F22' -68.6(18)
N104 S8 C408 F22' 38.3(18)
O15 S8 C408 F24 -44.9(12)
O16 S8 C408 F24 79.6(11)
N104 S8 C408 F24 -173.5(11)
O15 S8 C408 F24' -86.2(14)
O16 S8 C408 F24' 38.3(15)
N104 S8 C408 F24' 145.2(15)
O15 S8 C408 F22 68.7(10)
O16 S8 C408 F22 -166.8(9)
N104 S8 C408 F22 -60.0(11)
O15 S8 N104 S7 -10.5(17)
O16 S8 N104 S7 -147.7(12)
C408 S8 N104 S7 107.2(12)
O14 S7 N104 S8 -153.0(11)
O13 S7 N104 S8 -17.3(16)
C407 S7 N104 S8 91.5(14)
O18 S9 C409 F25 176.8(11)
O17 S9 C409 F25 -59.5(13)
N105 S9 C409 F25 63.4(12)
O18 S9 C409 F27 56.1(14)
O17 S9 C409 F27 179.8(12)
N105 S9 C409 F27 -57.3(14)
O18 S9 C409 F26 -65.6(12)
O17 S9 C409 F26 58.1(13)
N105 S9 C409 F26 -178.9(11)
O19 S10 C410 F28 174.1(12)
O20 S10 C410 F28 50.4(14)
N105 S10 C410 F28 -63.1(14)
O19 S10 C410 F29 -62.2(15)
O20 S10 C410 F29 174.1(12)
N105 S10 C410 F29 60.6(14)
O19 S10 C410 F30 57.8(12)
O20 S10 C410 F30 -65.9(12)
N105 S10 C410 F30 -179.5(10)
O19 S10 N105 S9 26.0(12)
O20 S10 N105 S9 162.2(8)
C410 S10 N105 S9 -88.7(10)
O18 S9 N105 S10 145.8(8)
O17 S9 N105 S10 8.8(12)
C409 S9 N105 S10 -105.4(10)
O24 S12 N106 S11 -82.8(11)
O23 S12 N106 S11 55.0(13)
C412 S12 N106 S11 165.0(12)
O22 S11 N106 S12 155.3(11)
O21 S11 N106 S12 17.9(13)
C411 S11 N106 S12 -92.4(17)
O22 S11 C411 F32 -68(3)
O21 S11 C411 F32 60(3)
N106 S11 C411 F32 175(3)
O22 S11 C411 F33 57(3)
O21 S11 C411 F33 -175(2)
N106 S11 C411 F33 -60(3)
O22 S11 C411 F31 168(2)
O21 S11 C411 F31 -65(2)
N106 S11 C411 F31 51(2)
O24 S12 C412 F36 -58(2)
O23 S12 C412 F36 177.9(16)
N106 S12 C412 F36 56.5(18)
O24 S12 C412 F34 172.8(17)
O23 S12 C412 F34 49(2)
N106 S12 C412 F34 -73(2)
O24 S12 C412 F35 56.9(18)
O23 S12 C412 F35 -67.2(17)
N106 S12 C412 F35 171.4(15)
O28 S14 N107 S13 -155.1(8)
O27 S14 N107 S13 -19.4(11)
C414 S14 N107 S13 94.4(11)
O26 S13 N107 S14 -25.7(12)
O25 S13 N107 S14 -161.8(8)
C413 S13 N107 S14 87.7(11)
O26 S13 C413 F39 56.3(17)
O25 S13 C413 F39 -177.7(14)
N107 S13 C413 F39 -65.1(17)
O26 S13 C413 F38 179.1(12)
O25 S13 C413 F38 -54.9(14)
N107 S13 C413 F38 57.7(14)
O26 S13 C413 F37 -66.8(16)
O25 S13 C413 F37 59.2(16)
N107 S13 C413 F37 171.8(13)
O28 S14 C414 F41 -57.9(18)
O27 S14 C414 F41 177.7(15)
N107 S14 C414 F41 55.4(18)
O28 S14 C414 F42 178.2(16)
O27 S14 C414 F42 53.8(19)
N107 S14 C414 F42 -68.5(19)
O28 S14 C414 F40 59.0(19)
O27 S14 C414 F40 -65.5(18)
N107 S14 C414 F40 172.3(15)
O29 S15 N108 S16 -2.2(15)
O30 S15 N108 S16 -142.0(11)
C415 S15 N108 S16 111.6(12)
O31 S16 N108 S15 -165.9(11)
O32 S16 N108 S15 -27.1(15)
C416 S16 N108 S15 86.3(13)
O29 S15 C415 F43 -45.4(18)
O30 S15 C415 F43 78.1(17)
N108 S15 C415 F43 -168.5(15)
O29 S15 C415 F44 -176.9(13)
O30 S15 C415 F44 -53.5(16)
N108 S15 C415 F44 59.9(16)
O29 S15 C415 F45 70.3(14)
O30 S15 C415 F45 -166.3(13)
N108 S15 C415 F45 -52.9(14)
O31 S16 C416 F48 -46(2)
O32 S16 C416 F48 -173.9(19)
N108 S16 C416 F48 65(2)
O31 S16 C416 F47 79.6(19)
O32 S16 C416 F47 -48(2)
N108 S16 C416 F47 -168.7(17)
O31 S16 C416 F46 -164.7(15)
O32 S16 C416 F46 67.8(18)
N108 S16 C416 F46 -53.0(18)
O35 S18 C418 F54 -60.2(12)
O36 S18 C418 F54 65.0(13)
N109 S18 C418 F54 175.6(12)
O35 S18 C418 F52 59.8(12)
O36 S18 C418 F52 -175.0(13)
N109 S18 C418 F52 -64.4(12)
O35 S18 C418 F53 179.8(12)
O36 S18 C418 F53 -55.0(13)
N109 S18 C418 F53 55.6(12)
O34 S17 N109 S18 0(4)
O33 S17 N109 S18 -133(3)
C417 S17 N109 S18 130(3)
O35 S18 N109 S17 178(3)
O36 S18 N109 S17 35(4)
C418 S18 N109 S17 -69(3)
O34 S17 C417 F51 -40(4)
N109 S17 C417 F51 -172(3)
O33 S17 C417 F51 79(3)
O34 S17 C417 F49 171(3)
N109 S17 C417 F49 38(4)
O33 S17 C417 F49 -71(3)
O34 S17 C417 F50 63(3)
N109 S17 C417 F50 -69(3)
O33 S17 C417 F50 -178(2)
N410 S20 C420 F59 -69.7(14)
O40 S20 C420 F59 -171.8(16)
O39 S20 C420 F59 51.1(15)
N410 S20 C420 F58 170.3(14)
O40 S20 C420 F58 68.2(16)
O39 S20 C420 F58 -68.9(15)
N410 S20 C420 F60 50.3(14)
O40 S20 C420 F60 -51.7(16)
O39 S20 C420 F60 171.1(15)
O40 S20 N410 S19 -151.7(18)
O39 S20 N410 S19 -14(2)
C420 S20 N410 S19 101.8(15)
O38 S19 N410 S20 -153.1(14)
O37 S19 N410 S20 -16(2)
C419 S19 N410 S20 101(2)
O38 S19 C419 F55 -61(3)
O37 S19 C419 F55 176(3)
N410 S19 C419 F55 53(3)
O38 S19 C419 F56 81(3)
O37 S19 C419 F56 -42(3)
N410 S19 C419 F56 -165(2)
O38 S19 C419 F57 -178(2)
O37 S19 C419 F57 58(3)
N410 S19 C419 F57 -65(3)
O41 S21 C421 F66 55.8(13)
O42 S21 C421 F66 -64.7(12)
N411 S21 C421 F66 -168.4(17)
O41 S21 C421 F65 -64.2(13)
O42 S21 C421 F65 175.3(12)
N411 S21 C421 F65 71.6(17)
O41 S21 C421 F64 175.8(13)
O42 S21 C421 F64 55.3(12)
N411 S21 C421 F64 -48.4(17)
O41 S21 N411 S22 17(3)
O42 S21 N411 S22 147.3(19)
C421 S21 N411 S22 -108.2(19)
S21 N411 S22 O43 140.3(19)
S21 N411 S22 O44 10(3)
S21 N411 S22 C422 -98(2)
O43 S22 C422 F61 -60.6(13)
N411 S22 C422 F61 170.2(15)
O44 S22 C422 F61 48.8(12)
O43 S22 C422 F63 179.4(13)
N411 S22 C422 F63 50.2(15)
O44 S22 C422 F63 -71.2(12)
O43 S22 C422 F62 59.4(13)
N411 S22 C422 F62 -69.8(15)
O44 S22 C422 F62 168.8(12)
O45 S23 C423 F67 -64.1(8)
N412 S23 C423 F67 36.7(13)
O46 S23 C423 F67 -165.8(9)
O45 S23 C423 F68 55.9(8)
N412 S23 C423 F68 156.7(13)
O46 S23 C423 F68 -45.8(9)
O45 S23 C423 F69 175.9(8)
N412 S23 C423 F69 -83.3(13)
O46 S23 C423 F69 74.2(9)
O47 S24 C424 F71 178.3(14)
O48 S24 C424 F71 74.9(12)
N412 S24 C424 F71 -61.1(15)
O47 S24 C424 F70 58.3(14)
O48 S24 C424 F70 -45.1(12)
N412 S24 C424 F70 178.9(15)
O47 S24 C424 F72 -61.7(14)
O48 S24 C424 F72 -165.1(12)
N412 S24 C424 F72 58.9(15)
O45 S23 N412 S24 -146(2)
C423 S23 N412 S24 108(3)
O46 S23 N412 S24 42(6)
O47 S24 N412 S23 -166(2)
O48 S24 N412 S23 -34(4)
C424 S24 N412 S23 86(3)
N512 S24' C524 F71' -40.1(17)
O48' S24' C524 F71' 78.1
O47' S24' C524 F71' -163.7
N512 S24' C524 F70' 160.9(17)
O48' S24' C524 F70' -80.9
O47' S24' C524 F70' 37.4
N512 S24' C524 F72' 65.6(17)
O48' S24' C524 F72' -176.1
O47' S24' C524 F72' -57.9
O48' S24' N512 S23' 163(2)
O47' S24' N512 S23' 29(4)
C524 S24' N512 S23' -94(3)
O45 S23' N512 S24' 25(5)
O46 S23' N512 S24' 163(3)
O46 S23' O45 S23 -124(5)
N512 S23' O45 S23 -3(2)
N412 S23 O45 S23' -144(4)
C423 S23 O45 S23' -50(3)
O46 S23 O45 S23' 33(3)
O45 S23' O46 S23 104(6)
N512 S23' O46 S23 -26(4)
N113 S25 C425 F75 175.1(10)
O50 S25 C425 F75 51.9(13)
O49 S25 C425 F75 -58.9(13)
N113 S25 C425 F73 55.1(10)
O50 S25 C425 F73 -68.1(13)
O49 S25 C425 F73 -178.9(13)
N113 S25 C425 F74 -64.9(10)
O50 S25 C425 F74 171.9(13)
O49 S25 C425 F74 61.1(13)
O51 S26 C426 F76 -23.7(9)
O52 S26 C426 F76 140(2)
N113 S26 C426 F76 -119.9(8)
O51 S26 C426 F78 96.3(9)
O52 S26 C426 F78 -100(2)
N113 S26 C426 F78 0.1(8)
O51 S26 C426 F77 -143.7(9)
O52 S26 C426 F77 20(2)
N113 S26 C426 F77 120.1(8)
O50 S25 N113 S26 37(3)
O49 S25 N113 S26 155(2)
C425 S25 N113 S26 -85(3)
O51 S26 N113 S25 161(2)
O52 S26 N113 S25 25(3)
C426 S26 N113 S25 -96(2)
O54' S27 C427 F82 -88.3(17)
O53 S27 C427 F82 -50.9(12)
N414 S27 C427 F82 80.9(9)
O54 S27 C427 F82 -171.5(8)
O53' S27 C427 F82 25.0(9)
O54' S27 C427 F83 31.7(17)
O53 S27 C427 F83 69.1(12)
N414 S27 C427 F83 -159.1(9)
O54 S27 C427 F83 -51.5(8)
O53' S27 C427 F83 145.0(9)
O54' S27 C427 F84 151.7(17)
O53 S27 C427 F84 -170.9(12)
N414 S27 C427 F84 -39.1(9)
O54 S27 C427 F84 68.5(8)
O53' S27 C427 F84 -95.0(9)
O56 S28 C428 F79 108.0(11)
C528 S28 C428 F79 170(3)
O55 S28 C428 F79 -108.7(7)
N414 S28 C428 F79 -15.9(10)
O56 S28 C428 F81 -12.0(11)
C528 S28 C428 F81 50(3)
O55 S28 C428 F81 131.3(7)
N414 S28 C428 F81 -135.9(10)
O56 S28 C428 F80 -132.0(11)
C528 S28 C428 F80 -70(3)
O55 S28 C428 F80 11.3(7)
N414 S28 C428 F80 104.1(10)
O56 S28 C528 F79' -56(2)
O55 S28 C528 F79' 66(2)
N414 S28 C528 F79' 170(2)
C428 S28 C528 F79' 176(4)
O56 S28 N414 S27 -24(3)
C528 S28 N414 S27 95(2)
O55 S28 N414 S27 -155(2)
C428 S28 N414 S27 92(2)
O56 S28 N414 O53' 146(5)
C528 S28 N414 O53' -95(6)
O55 S28 N414 O53' 15(6)
C428 S28 N414 O53' -98(6)
O54' S27 N414 S28 -100(3)
O53 S27 N414 S28 -147(2)
O54 S27 N414 S28 -10(3)
O53' S27 N414 S28 176(3)
C427 S27 N414 S28 96(2)
O54' S27 N414 O53' 84(3)
O53 S27 N414 O53' 37(2)
O54 S27 N414 O53' 173.8(15)
C427 S27 N414 O53' -80.6(13)
S28 N414 O53' S27 -172(6)
O54' S27 O53' N414 -137.2(18)
O53 S27 O53' N414 -149.5(16)
O54 S27 O53' N414 -18(4)
C427 S27 O53' N414 106.2(12)

loop_
_platon_squeeze_void_nr
_platon_squeeze_void_average_x
_platon_squeeze_void_average_y
_platon_squeeze_void_average_z
_platon_squeeze_void_volume
_platon_squeeze_void_count_electrons
_platon_squeeze_void_content
1 0.505 -0.049 0.000 2945 814 ' '
2 0.020 0.061 0.222 133 62 ' '
3 0.500 0.000 0.500 707 237 ' '
4 0.980 -0.061 0.778 133 58 ' '
5 0.331 0.139 0.214 83 31 ' '
6 0.800 0.267 0.823 12 1 ' '
7 0.000 0.500 0.500 661 184 ' '
8 0.483 0.378 0.294 142 69 ' '
9 0.001 0.466 0.254 11 3 ' '
10 -0.001 0.534 0.746 10 2 ' '
11 0.517 0.622 0.706 142 71 ' '
12 0.200 0.733 0.177 12 1 ' '
13 0.669 0.861 0.786 83 33 ' '
